data_4341949
loop_
_publ_author_name
'Schwarz, Michael'
'R\"ohr, Caroline'

_publ_section_title
;
 Cs8[Fe4S10] and Cs7[Fe4S8], Two New Sulfido Ferrates with Different
 Tetrameric anions.
;
_journal_issue 3
_journal_name_full 'Inorganic chemistry'
_journal_page_first 1038
_journal_page_last 1048
_journal_paper_doi 10.1021/ic502382v
_journal_volume 54
_journal_year 2015
_chemical_formula_sum 'Cs7 Fe4 S8'
_chemical_formula_weight 1410.25
_chemical_name_systematic
;
 ?
;
_space_group_crystal_system monoclinic
_space_group_IT_number 15
_space_group_name_Hall '-C 2yc'
_space_group_name_H-M_alt 'C 1 2/c 1'
_symmetry_space_group_name_Hall '-C 2yc'
_symmetry_space_group_name_H-M 'C 1 2/c 1'
_audit_creation_method SHELXL-2013
_cell_angle_alpha 90
_cell_angle_beta 117.9501(13)
_cell_angle_gamma 90
_cell_formula_units_Z 4
_cell_length_a 18.9165(7)
_cell_length_b 8.5292(3)
_cell_length_c 16.6862(6)
_cell_measurement_temperature 293(2)
_cell_volume 2378.17(15)
_computing_structure_refinement 'SHELXL-2013 (Sheldrick, 2013)'
_diffrn_ambient_temperature 293(2)
_diffrn_measured_fraction_theta_full 1.000
_diffrn_measured_fraction_theta_max 0.995
_diffrn_radiation_type MoK\a
_diffrn_radiation_wavelength 0.7107
_diffrn_reflns_av_unetI/netI 0.0210
_diffrn_reflns_Laue_measured_fraction_full 1.000
_diffrn_reflns_Laue_measured_fraction_max 0.995
_diffrn_reflns_limit_h_max 25
_diffrn_reflns_limit_h_min -29
_diffrn_reflns_limit_k_max 13
_diffrn_reflns_limit_k_min 0
_diffrn_reflns_limit_l_max 25
_diffrn_reflns_limit_l_min 0
_diffrn_reflns_number 5567
_diffrn_reflns_point_group_measured_fraction_full 1.000
_diffrn_reflns_point_group_measured_fraction_max 0.995
_diffrn_reflns_theta_full 25.241
_diffrn_reflns_theta_max 33.306
_diffrn_reflns_theta_min 2.438
_exptl_absorpt_coefficient_mu 13.637
_exptl_absorpt_correction_T_max 1.0
_exptl_absorpt_correction_T_min 0.8
_exptl_absorpt_correction_type multi-scan
_exptl_absorpt_process_details Sadabs
_exptl_crystal_colour 'metallic dark-green'
_exptl_crystal_density_diffrn 3.939
_exptl_crystal_description block
_exptl_crystal_F_000 2468
_exptl_crystal_size_max 0.12
_exptl_crystal_size_mid 0.1
_exptl_crystal_size_min 0.06
_refine_diff_density_max 5.070
_refine_diff_density_min -3.095
_refine_diff_density_rms 0.444
_refine_ls_extinction_method none
_refine_ls_goodness_of_fit_ref 1.211
_refine_ls_hydrogen_treatment undef
_refine_ls_matrix_type full
_refine_ls_number_parameters 88
_refine_ls_number_reflns 5567
_refine_ls_number_restraints 0
_refine_ls_restrained_S_all 1.211
_refine_ls_R_factor_all 0.0507
_refine_ls_R_factor_gt 0.0489
_refine_ls_shift/su_max 0.000
_refine_ls_shift/su_mean 0.000
_refine_ls_structure_factor_coef Fsqd
_refine_ls_weighting_details 'w=1/[\s^2^(Fo^2^)+248.9034P] where P=(Fo^2^+2Fc^2^)/3'
_refine_ls_weighting_scheme calc
_refine_ls_wR_factor_gt 0.1200
_refine_ls_wR_factor_ref 0.1206
_reflns_Friedel_coverage 0.000
_reflns_number_gt 5334
_reflns_number_total 5567
_reflns_threshold_expression 'I > 2\s(I)'
_cod_data_source_file ic502382v_si_002.cif
_cod_data_source_block Cs~7~Fe~4~S~8~
_cod_depositor_comments 'Adding full bibliography for 4341949--4341950.cif.'
_cod_database_code 4341949
_shelx_space_group_comment
;
The symmetry employed for this shelxl refinement is uniquely defined
by the following loop, which should always be used as a source of
symmetry information in preference to the above space-group names.
They are only intended as comments.
;
_shelxl_version_number 2013-3

loop_
_space_group_symop_operation_xyz
'x, y, z'
'-x, y, -z+1/2'
'x+1/2, y+1/2, z'
'-x+1/2, y+1/2, -z+1/2'
'-x, -y, -z'
'x, -y, z-1/2'
'-x+1/2, -y+1/2, -z'
'x+1/2, -y+1/2, z-1/2'

loop_
_atom_site_label
_atom_site_type_symbol
_atom_site_fract_x
_atom_site_fract_y
_atom_site_fract_z
_atom_site_U_iso_or_equiv
_atom_site_adp_type
_atom_site_occupancy
_atom_site_site_symmetry_order
_atom_site_calc_flag
_atom_site_refinement_flags_posn
_atom_site_refinement_flags_adp
_atom_site_refinement_flags_occupancy
Cs1 Cs 0.0000 0.23059(9) 0.2500 0.01159(14) Uani 1 2 d S T P
Cs2 Cs 0.00479(4) 0.24855(8) 0.48611(4) 0.01739(13) Uani 1 1 d . . .
Cs3 Cs 0.23512(3) 0.23914(7) 0.10847(4) 0.01307(11) Uani 1 1 d . . .
Cs4 Cs 0.24079(4) 0.25356(7) 0.36035(4) 0.01461(12) Uani 1 1 d . . .
Fe1 Fe 0.43942(8) 0.11625(15) 0.15933(9) 0.0073(2) Uani 1 1 d . . .
Fe2 Fe 0.44072(8) 0.34798(15) 0.27923(9) 0.0072(2) Uani 1 1 d . . .
S1 S 0.42441(13) 0.0784(2) 0.29058(15) 0.0085(3) Uani 1 1 d . . .
S2 S 0.42174(13) 0.3847(3) 0.13044(15) 0.0091(3) Uani 1 1 d . . .
S3 S 0.35769(14) 0.0344(3) 0.54461(16) 0.0114(4) Uani 1 1 d . . .
S4 S 0.13427(13) 0.0013(3) 0.18309(16) 0.0110(4) Uani 1 1 d . . .

loop_
_atom_site_aniso_label
_atom_site_aniso_U_11
_atom_site_aniso_U_22
_atom_site_aniso_U_33
_atom_site_aniso_U_23
_atom_site_aniso_U_13
_atom_site_aniso_U_12
Cs1 0.0164(3) 0.0053(3) 0.0150(4) 0.000 0.0089(3) 0.000
Cs2 0.0146(3) 0.0251(3) 0.0128(3) -0.0012(2) 0.0067(2) -0.0073(2)
Cs3 0.0085(2) 0.0149(2) 0.0159(3) 0.0047(2) 0.00580(19) -0.00010(19)
Cs4 0.0171(3) 0.0122(2) 0.0124(2) 0.00078(18) 0.0052(2) 0.0008(2)
Fe1 0.0071(5) 0.0056(5) 0.0091(5) -0.0005(4) 0.0035(4) -0.0003(4)
Fe2 0.0070(5) 0.0053(5) 0.0096(5) -0.0004(4) 0.0042(4) 0.0001(4)
S1 0.0079(8) 0.0065(8) 0.0121(9) 0.0000(7) 0.0055(7) -0.0004(7)
S2 0.0091(8) 0.0063(8) 0.0104(9) 0.0008(7) 0.0035(7) 0.0009(7)
S3 0.0105(9) 0.0087(9) 0.0124(10) 0.0027(7) 0.0032(8) 0.0021(7)
S4 0.0099(9) 0.0097(9) 0.0145(10) -0.0001(7) 0.0066(8) -0.0036(7)

loop_
_atom_type_symbol
_atom_type_description
_atom_type_scat_dispersion_real
_atom_type_scat_dispersion_imag
_atom_type_scat_source
Cs Cs -0.3680 2.1192 'International Tables Vol C Tables 4.2.6.8 and 6.1.1.4'
Fe Fe 0.3463 0.8444 'International Tables Vol C Tables 4.2.6.8 and 6.1.1.4'
S S 0.1246 0.1234 'International Tables Vol C Tables 4.2.6.8 and 6.1.1.4'

loop_
_geom_angle_atom_site_label_1
_geom_angle_atom_site_label_2
_geom_angle_atom_site_label_3
_geom_angle
_geom_angle_site_symmetry_1
_geom_angle_site_symmetry_3
S2 Cs1 S2 64.04(7) 3_445 4_545
S2 Cs1 S1 135.35(5) 3_445 4
S2 Cs1 S1 136.73(5) 4_545 4
S2 Cs1 S1 136.73(5) 3_445 3_455
S2 Cs1 S1 135.35(5) 4_545 3_455
S1 Cs1 S1 63.81(7) 4 3_455
S2 Cs1 Fe2 39.12(4) 3_445 3_445
S2 Cs1 Fe2 38.78(4) 4_545 3_445
S1 Cs1 Fe2 171.55(4) 4 3_445
S1 Cs1 Fe2 124.63(4) 3_455 3_445
S2 Cs1 Fe2 38.78(4) 3_445 4_545
S2 Cs1 Fe2 39.12(4) 4_545 4_545
S1 Cs1 Fe2 124.63(4) 4 4_545
S1 Cs1 Fe2 171.55(4) 3_455 4_545
Fe2 Cs1 Fe2 46.95(4) 3_445 4_545
S2 Cs1 Fe1 171.11(4) 3_445 4
S2 Cs1 Fe1 124.84(4) 4_545 4
S1 Cs1 Fe1 38.95(4) 4 4
S1 Cs1 Fe1 38.42(4) 3_455 4
Fe2 Cs1 Fe1 147.62(3) 3_445 4
Fe2 Cs1 Fe1 147.39(3) 4_545 4
S2 Cs1 Fe1 124.84(4) 3_445 3_455
S2 Cs1 Fe1 171.11(4) 4_545 3_455
S1 Cs1 Fe1 38.42(4) 4 3_455
S1 Cs1 Fe1 38.95(4) 3_455 3_455
Fe2 Cs1 Fe1 147.39(3) 3_445 3_455
Fe2 Cs1 Fe1 147.62(3) 4_545 3_455
Fe1 Cs1 Fe1 46.29(4) 4 3_455
S2 Cs1 S4 64.21(5) 3_445 2
S2 Cs1 S4 63.55(5) 4_545 2
S1 Cs1 S4 153.18(5) 4 2
S1 Cs1 S4 89.39(5) 3_455 2
Fe2 Cs1 S4 35.24(4) 3_445 2
Fe2 Cs1 S4 82.19(4) 4_545 2
Fe1 Cs1 S4 118.62(4) 4 2
Fe1 Cs1 S4 118.42(4) 3_455 2
S2 Cs1 S4 63.55(5) 3_445 .
S2 Cs1 S4 64.21(5) 4_545 .
S1 Cs1 S4 89.38(5) 4 .
S1 Cs1 S4 153.18(5) 3_455 .
Fe2 Cs1 S4 82.19(4) 3_445 .
Fe2 Cs1 S4 35.24(4) 4_545 .
Fe1 Cs1 S4 118.42(4) 4 .
Fe1 Cs1 S4 118.62(4) 3_455 .
S4 Cs1 S4 117.43(7) 2 .
S2 Cs1 S3 153.89(5) 3_445 7_556
S2 Cs1 S3 89.94(5) 4_545 7_556
S1 Cs1 S3 62.90(5) 4 7_556
S1 Cs1 S3 63.74(5) 3_455 7_556
Fe2 Cs1 S3 119.81(4) 3_445 7_556
Fe2 Cs1 S3 118.24(4) 4_545 7_556
Fe1 Cs1 S3 34.94(4) 4 7_556
Fe1 Cs1 S3 81.20(4) 3_455 7_556
S4 Cs1 S3 107.37(5) 2 7_556
S4 Cs1 S3 104.53(5) . 7_556
S2 Cs1 S3 89.94(5) 3_445 8_455
S2 Cs1 S3 153.89(5) 4_545 8_455
S1 Cs1 S3 63.74(5) 4 8_455
S1 Cs1 S3 62.90(5) 3_455 8_455
Fe2 Cs1 S3 118.24(4) 3_445 8_455
Fe2 Cs1 S3 119.81(4) 4_545 8_455
Fe1 Cs1 S3 81.20(4) 4 8_455
Fe1 Cs1 S3 34.94(4) 3_455 8_455
S4 Cs1 S3 104.53(5) 2 8_455
S4 Cs1 S3 107.37(5) . 8_455
S3 Cs1 S3 116.14(7) 7_556 8_455
S2 Cs1 Cs2 114.49(4) 3_445 .
S2 Cs1 Cs2 69.63(4) 4_545 .
S1 Cs1 Cs2 110.15(4) 4 .
S1 Cs1 Cs2 65.73(4) 3_455 .
Fe2 Cs1 Cs2 75.95(2) 3_445 .
Fe2 Cs1 Cs2 108.35(3) 4_545 .
Fe1 Cs1 Cs2 71.67(2) 4 .
Fe1 Cs1 Cs2 104.02(3) 3_455 .
S4 Cs1 Cs2 54.59(4) 2 .
S4 Cs1 Cs2 128.33(4) . .
S3 Cs1 Cs2 52.81(4) 7_556 .
S3 Cs1 Cs2 124.26(4) 8_455 .
S2 Cs1 Cs2 69.63(4) 3_445 2
S2 Cs1 Cs2 114.49(4) 4_545 2
S1 Cs1 Cs2 65.73(4) 4 2
S1 Cs1 Cs2 110.15(4) 3_455 2
Fe2 Cs1 Cs2 108.35(3) 3_445 2
Fe2 Cs1 Cs2 75.95(2) 4_545 2
Fe1 Cs1 Cs2 104.02(3) 4 2
Fe1 Cs1 Cs2 71.67(2) 3_455 2
S4 Cs1 Cs2 128.33(4) 2 2
S4 Cs1 Cs2 54.59(4) . 2
S3 Cs1 Cs2 124.26(4) 7_556 2
S3 Cs1 Cs2 52.81(4) 8_455 2
Cs2 Cs1 Cs2 175.50(3) . 2
S2 Cs1 Cs4 72.17(4) 3_445 2
S2 Cs1 Cs4 112.85(4) 4_545 2
S1 Cs1 Cs4 110.30(4) 4 2
S1 Cs1 Cs4 64.58(4) 3_455 2
Fe2 Cs1 Cs4 75.31(2) 3_445 2
Fe2 Cs1 Cs4 110.03(3) 4_545 2
Fe1 Cs1 Cs4 102.56(3) 4 2
Fe1 Cs1 Cs4 72.14(2) 3_455 2
S4 Cs1 Cs4 52.20(4) 2 2
S4 Cs1 Cs4 131.55(4) . 2
S3 Cs1 Cs4 123.91(4) 7_556 2
S3 Cs1 Cs4 52.47(4) 8_455 2
Cs2 Cs1 Cs4 86.898(13) . 2
Cs2 Cs1 Cs4 92.885(13) 2 2
S2 Cs1 Cs4 112.85(4) 3_445 .
S2 Cs1 Cs4 72.17(4) 4_545 .
S1 Cs1 Cs4 64.58(4) 4 .
S1 Cs1 Cs4 110.30(4) 3_455 .
Fe2 Cs1 Cs4 110.03(3) 3_445 .
Fe2 Cs1 Cs4 75.31(2) 4_545 .
Fe1 Cs1 Cs4 72.14(2) 4 .
Fe1 Cs1 Cs4 102.56(3) 3_455 .
S4 Cs1 Cs4 131.55(4) 2 .
S4 Cs1 Cs4 52.20(4) . .
S3 Cs1 Cs4 52.47(4) 7_556 .
S3 Cs1 Cs4 123.91(4) 8_455 .
Cs2 Cs1 Cs4 92.883(13) . .
Cs2 Cs1 Cs4 86.898(13) 2 .
Cs4 Cs1 Cs4 174.44(3) 2 .
S2 Cs1 Fe1 17.00(4) 3_445 3_445
S2 Cs1 Fe1 47.04(4) 4_545 3_445
S1 Cs1 Fe1 144.89(4) 4 3_445
S1 Cs1 Fe1 145.27(4) 3_455 3_445
Fe2 Cs1 Fe1 27.55(2) 3_445 3_445
Fe2 Cs1 Fe1 27.72(2) 4_545 3_445
Fe1 Cs1 Fe1 171.877(15) 4 3_445
Fe1 Cs1 Fe1 141.84(3) 3_455 3_445
S4 Cs1 Fe1 59.83(4) 2 3_445
S4 Cs1 Fe1 59.96(4) . 3_445
S3 Cs1 Fe1 136.94(4) 7_556 3_445
S3 Cs1 Fe1 106.92(4) 8_455 3_445
Cs2 Cs1 Fe1 102.79(2) . 3_445
Cs2 Cs1 Fe1 81.63(2) 2 3_445
Cs4 Cs1 Fe1 82.765(18) 2 3_445
Cs4 Cs1 Fe1 102.69(2) . 3_445
S2 Cs1 Fe1 47.04(4) 3_445 4_545
S2 Cs1 Fe1 17.00(4) 4_545 4_545
S1 Cs1 Fe1 145.27(4) 4 4_545
S1 Cs1 Fe1 144.89(4) 3_455 4_545
Fe2 Cs1 Fe1 27.72(2) 3_445 4_545
Fe2 Cs1 Fe1 27.55(2) 4_545 4_545
Fe1 Cs1 Fe1 141.84(3) 4 4_545
Fe1 Cs1 Fe1 171.877(15) 3_455 4_545
S4 Cs1 Fe1 59.96(4) 2 4_545
S4 Cs1 Fe1 59.83(4) . 4_545
S3 Cs1 Fe1 106.92(4) 7_556 4_545
S3 Cs1 Fe1 136.94(4) 8_455 4_545
Cs2 Cs1 Fe1 81.63(2) . 4_545
Cs2 Cs1 Fe1 102.79(2) 2 4_545
Cs4 Cs1 Fe1 102.69(2) 2 4_545
Cs4 Cs1 Fe1 82.764(18) . 4_545
Fe1 Cs1 Fe1 30.04(3) 3_445 4_545
S2 Cs1 Fe2 144.84(4) 3_445 4
S2 Cs1 Fe2 145.08(4) 4_545 4
S1 Cs1 Fe2 16.85(4) 4 4
S1 Cs1 Fe2 46.96(4) 3_455 4
Fe2 Cs1 Fe2 171.590(15) 3_445 4
Fe2 Cs1 Fe2 141.46(3) 4_545 4
Fe1 Cs1 Fe2 27.30(2) 4 4
Fe1 Cs1 Fe2 27.47(2) 3_455 4
S4 Cs1 Fe2 136.35(4) 2 4
S4 Cs1 Fe2 106.22(4) . 4
S3 Cs1 Fe2 58.77(4) 7_556 4
S3 Cs1 Fe2 59.81(4) 8_455 4
Cs2 Cs1 Fe2 98.28(2) . 4
Cs2 Cs1 Fe2 77.30(2) 2 4
Cs4 Cs1 Fe2 98.49(2) 2 4
Cs4 Cs1 Fe2 76.037(18) . 4
Fe1 Cs1 Fe2 158.926(18) 3_445 4
Fe1 Cs1 Fe2 158.778(19) 4_545 4
S2 Cs1 Fe2 145.08(4) 3_445 3_455
S2 Cs1 Fe2 144.84(4) 4_545 3_455
S1 Cs1 Fe2 46.96(4) 4 3_455
S1 Cs1 Fe2 16.85(4) 3_455 3_455
Fe2 Cs1 Fe2 141.46(3) 3_445 3_455
Fe2 Cs1 Fe2 171.590(15) 4_545 3_455
Fe1 Cs1 Fe2 27.47(2) 4 3_455
Fe1 Cs1 Fe2 27.30(2) 3_455 3_455
S4 Cs1 Fe2 106.22(4) 2 3_455
S4 Cs1 Fe2 136.35(4) . 3_455
S3 Cs1 Fe2 59.81(4) 7_556 3_455
S3 Cs1 Fe2 58.77(4) 8_455 3_455
Cs2 Cs1 Fe2 77.30(2) . 3_455
Cs2 Cs1 Fe2 98.28(2) 2 3_455
Cs4 Cs1 Fe2 76.036(18) 2 3_455
Cs4 Cs1 Fe2 98.49(2) . 3_455
Fe1 Cs1 Fe2 158.778(19) 3_445 3_455
Fe1 Cs1 Fe2 158.926(18) 4_545 3_455
Fe2 Cs1 Fe2 30.13(3) 4 3_455
S2 Cs1 Cs3 92.39(4) 3_445 2
S2 Cs1 Cs3 88.80(4) 4_545 2
S1 Cs1 Cs3 121.18(4) 4 2
S1 Cs1 Cs3 57.41(3) 3_455 2
Fe2 Cs1 Cs3 67.26(2) 3_445 2
Fe2 Cs1 Cs3 114.15(2) 4_545 2
Fe1 Cs1 Cs3 88.38(2) 4 2
Fe1 Cs1 Cs3 90.33(2) 3_455 2
S4 Cs1 Cs3 32.09(3) 2 2
S4 Cs1 Cs3 149.31(4) . 2
S3 Cs1 Cs3 88.90(4) 7_556 2
S3 Cs1 Cs3 90.35(4) 8_455 2
Cs2 Cs1 Cs3 42.652(11) . 2
Cs2 Cs1 Cs3 137.267(11) 2 2
Cs4 Cs1 Cs3 44.385(11) 2 2
Cs4 Cs1 Cs3 135.517(11) . 2
Fe1 Cs1 Cs3 91.324(16) 3_445 2
Fe1 Cs1 Cs3 90.036(16) 4_545 2
Fe2 Cs1 Cs3 104.339(17) 4 2
Fe2 Cs1 Cs3 74.253(15) 3_455 2
S2 Cs1 Cs3 88.80(4) 3_445 .
S2 Cs1 Cs3 92.39(4) 4_545 .
S1 Cs1 Cs3 57.41(3) 4 .
S1 Cs1 Cs3 121.18(4) 3_455 .
Fe2 Cs1 Cs3 114.15(2) 3_445 .
Fe2 Cs1 Cs3 67.26(2) 4_545 .
Fe1 Cs1 Cs3 90.33(2) 4 .
Fe1 Cs1 Cs3 88.38(2) 3_455 .
S4 Cs1 Cs3 149.31(4) 2 .
S4 Cs1 Cs3 32.09(3) . .
S3 Cs1 Cs3 90.35(4) 7_556 .
S3 Cs1 Cs3 88.90(4) 8_455 .
Cs2 Cs1 Cs3 137.266(11) . .
Cs2 Cs1 Cs3 42.651(11) 2 .
Cs4 Cs1 Cs3 135.517(11) 2 .
Cs4 Cs1 Cs3 44.386(11) . .
Fe1 Cs1 Cs3 90.036(16) 3_445 .
Fe1 Cs1 Cs3 91.324(16) 4_545 .
Fe2 Cs1 Cs3 74.253(15) 4 .
Fe2 Cs1 Cs3 104.339(17) 3_455 .
Cs3 Cs1 Cs3 178.592(19) 2 .
S2 Cs1 Cs4 123.30(4) 3_445 7_556
S2 Cs1 Cs4 59.27(4) 4_545 7_556
S1 Cs1 Cs4 89.43(4) 4 7_556
S1 Cs1 Cs4 88.39(4) 3_455 7_556
Fe2 Cs1 Cs4 91.26(2) 3_445 7_556
Fe2 Cs1 Cs4 91.10(2) 4_545 7_556
Fe1 Cs1 Cs4 65.57(2) 4 7_556
Fe1 Cs1 Cs4 111.86(2) 3_455 7_556
S4 Cs1 Cs4 90.72(4) 2 7_556
S4 Cs1 Cs4 90.61(4) . 7_556
S3 Cs1 Cs4 30.70(3) 7_556 7_556
S3 Cs1 Cs4 146.74(4) 8_455 7_556
Cs2 Cs1 Cs4 44.669(11) . 7_556
Cs2 Cs1 Cs4 135.187(11) 2 7_556
Cs4 Cs1 Cs4 131.526(13) 2 7_556
Cs4 Cs1 Cs4 48.307(13) . 7_556
Fe1 Cs1 Cs4 106.303(18) 3_445 7_556
Fe1 Cs1 Cs4 76.262(16) 4_545 7_556
Fe2 Cs1 Cs4 88.709(16) 4 7_556
Fe2 Cs1 Cs4 88.814(16) 3_455 7_556
Cs3 Cs1 Cs4 87.307(9) 2 7_556
Cs3 Cs1 Cs4 92.662(9) . 7_556
S2 Cs1 Cs4 59.27(4) 3_445 8_455
S2 Cs1 Cs4 123.30(4) 4_545 8_455
S1 Cs1 Cs4 88.39(4) 4 8_455
S1 Cs1 Cs4 89.43(4) 3_455 8_455
Fe2 Cs1 Cs4 91.10(2) 3_445 8_455
Fe2 Cs1 Cs4 91.26(2) 4_545 8_455
Fe1 Cs1 Cs4 111.86(2) 4 8_455
Fe1 Cs1 Cs4 65.57(2) 3_455 8_455
S4 Cs1 Cs4 90.61(4) 2 8_455
S4 Cs1 Cs4 90.72(4) . 8_455
S3 Cs1 Cs4 146.74(4) 7_556 8_455
S3 Cs1 Cs4 30.70(3) 8_455 8_455
Cs2 Cs1 Cs4 135.188(11) . 8_455
Cs2 Cs1 Cs4 44.670(11) 2 8_455
Cs4 Cs1 Cs4 48.307(13) 2 8_455
Cs4 Cs1 Cs4 131.527(13) . 8_455
Fe1 Cs1 Cs4 76.262(16) 3_445 8_455
Fe1 Cs1 Cs4 106.303(18) 4_545 8_455
Fe2 Cs1 Cs4 88.814(16) 4 8_455
Fe2 Cs1 Cs4 88.709(16) 3_455 8_455
Cs3 Cs1 Cs4 92.662(9) 2 8_455
Cs3 Cs1 Cs4 87.307(9) . 8_455
Cs4 Cs1 Cs4 177.435(19) 7_556 8_455
S2 Cs1 Cs2 32.43(4) 3_445 6
S2 Cs1 Cs2 72.34(4) 4_545 6
S1 Cs1 Cs2 106.61(4) 4 6
S1 Cs1 Cs2 149.66(4) 3_455 6
Fe2 Cs1 Cs2 65.96(2) 3_445 6
Fe2 Cs1 Cs2 33.48(2) 4_545 6
Fe1 Cs1 Cs2 145.01(2) 4 6
Fe1 Cs1 Cs2 115.16(2) 3_455 6
S4 Cs1 Cs2 96.17(4) 2 6
S4 Cs1 Cs2 35.88(4) . 6
S3 Cs1 Cs2 140.37(4) 7_556 6
S3 Cs1 Cs2 86.88(4) 8_455 6
Cs2 Cs1 Cs2 139.615(18) . 6
Cs2 Cs1 Cs2 44.881(17) 2 6
Cs4 Cs1 Cs2 95.712(13) 2 6
Cs4 Cs1 Cs2 88.058(12) . 6
Fe1 Cs1 Cs2 38.416(15) 3_445 6
Fe1 Cs1 Cs2 58.423(16) 4_545 6
Fe2 Cs1 Cs2 120.947(15) 4 6
Fe2 Cs1 Cs2 142.435(16) 3_455 6
Cs3 Cs1 Cs2 124.658(13) 2 6
Cs3 Cs1 Cs2 56.493(9) . 6
Cs4 Cs1 Cs2 121.212(12) 7_556 6
Cs4 Cs1 Cs2 60.797(9) 8_455 6
S2 Cs1 Cs2 72.34(4) 3_445 5_556
S2 Cs1 Cs2 32.43(4) 4_545 5_556
S1 Cs1 Cs2 149.66(4) 4 5_556
S1 Cs1 Cs2 106.61(4) 3_455 5_556
Fe2 Cs1 Cs2 33.48(2) 3_445 5_556
Fe2 Cs1 Cs2 65.96(2) 4_545 5_556
Fe1 Cs1 Cs2 115.16(2) 4 5_556
Fe1 Cs1 Cs2 145.01(2) 3_455 5_556
S4 Cs1 Cs2 35.88(4) 2 5_556
S4 Cs1 Cs2 96.17(4) . 5_556
S3 Cs1 Cs2 86.88(4) 7_556 5_556
S3 Cs1 Cs2 140.37(4) 8_455 5_556
Cs2 Cs1 Cs2 44.881(17) . 5_556
Cs2 Cs1 Cs2 139.615(18) 2 5_556
Cs4 Cs1 Cs2 88.058(13) 2 5_556
Cs4 Cs1 Cs2 95.712(13) . 5_556
Fe1 Cs1 Cs2 58.423(16) 3_445 5_556
Fe1 Cs1 Cs2 38.416(15) 4_545 5_556
Fe2 Cs1 Cs2 142.435(16) 4 5_556
Fe2 Cs1 Cs2 120.947(15) 3_455 5_556
Cs3 Cs1 Cs2 56.493(9) 2 5_556
Cs3 Cs1 Cs2 124.658(12) . 5_556
Cs4 Cs1 Cs2 60.797(9) 7_556 5_556
Cs4 Cs1 Cs2 121.212(12) 8_455 5_556
Cs2 Cs1 Cs2 94.827(17) 6 5_556
S2 Cs1 Cs3 31.05(4) 3_445 3_445
S2 Cs1 Cs3 71.98(4) 4_545 3_445
S1 Cs1 Cs3 147.71(4) 4 3_445
S1 Cs1 Cs3 108.79(4) 3_455 3_445
Fe2 Cs1 Cs3 33.67(2) 3_445 3_445
Fe2 Cs1 Cs3 64.59(2) 4_545 3_445
Fe1 Cs1 Cs3 146.96(2) 4 3_445
Fe1 Cs1 Cs3 115.23(2) 3_455 3_445
S4 Cs1 Cs3 37.97(4) 2 3_445
S4 Cs1 Cs3 94.26(4) . 3_445
S3 Cs1 Cs3 145.14(4) 7_556 3_445
S3 Cs1 Cs3 84.65(4) 8_455 3_445
Cs2 Cs1 Cs3 92.524(13) . 3_445
Cs2 Cs1 Cs3 90.571(14) 2 3_445
Cs4 Cs1 Cs3 46.386(12) 2 3_445
Cs4 Cs1 Cs3 139.156(19) . 3_445
Fe1 Cs1 Cs3 36.872(15) 3_445 3_445
Fe1 Cs1 Cs3 58.113(16) 4_545 3_445
Fe2 Cs1 Cs3 142.700(16) 4 3_445
Fe2 Cs1 Cs3 122.174(15) 3_455 3_445
Cs3 Cs1 Cs3 61.922(8) 2 3_445
Cs3 Cs1 Cs3 119.182(14) . 3_445
Cs4 Cs1 Cs3 122.534(12) 7_556 3_445
Cs4 Cs1 Cs3 59.535(8) 8_455 3_445
Cs2 Cs1 Cs3 62.788(11) 6 3_445
Cs2 Cs1 Cs3 61.749(10) 5_556 3_445
S2 Cs1 Cs3 71.98(4) 3_445 4_545
S2 Cs1 Cs3 31.05(4) 4_545 4_545
S1 Cs1 Cs3 108.79(4) 4 4_545
S1 Cs1 Cs3 147.71(4) 3_455 4_545
Fe2 Cs1 Cs3 64.59(2) 3_445 4_545
Fe2 Cs1 Cs3 33.67(2) 4_545 4_545
Fe1 Cs1 Cs3 115.23(2) 4 4_545
Fe1 Cs1 Cs3 146.96(2) 3_455 4_545
S4 Cs1 Cs3 94.26(4) 2 4_545
S4 Cs1 Cs3 37.97(4) . 4_545
S3 Cs1 Cs3 84.65(4) 7_556 4_545
S3 Cs1 Cs3 145.14(4) 8_455 4_545
Cs2 Cs1 Cs3 90.570(14) . 4_545
Cs2 Cs1 Cs3 92.523(13) 2 4_545
Cs4 Cs1 Cs3 139.156(19) 2 4_545
Cs4 Cs1 Cs3 46.386(12) . 4_545
Fe1 Cs1 Cs3 58.113(16) 3_445 4_545
Fe1 Cs1 Cs3 36.872(15) 4_545 4_545
Fe2 Cs1 Cs3 122.174(15) 4 4_545
Fe2 Cs1 Cs3 142.700(16) 3_455 4_545
Cs3 Cs1 Cs3 119.182(14) 2 4_545
Cs3 Cs1 Cs3 61.922(8) . 4_545
Cs4 Cs1 Cs3 59.535(9) 7_556 4_545
Cs4 Cs1 Cs3 122.534(12) 8_455 4_545
Cs2 Cs1 Cs3 61.749(10) 6 4_545
Cs2 Cs1 Cs3 62.788(11) 5_556 4_545
Cs3 Cs1 Cs3 93.118(16) 3_445 4_545
S2 Cs1 Cs3 149.62(4) 3_445 4
S2 Cs1 Cs3 108.92(4) 4_545 4
S1 Cs1 Cs3 31.62(4) 4 4
S1 Cs1 Cs3 70.32(4) 3_455 4
Fe2 Cs1 Cs3 147.17(2) 3_445 4
Fe2 Cs1 Cs3 116.34(2) 4_545 4
Fe1 Cs1 Cs3 32.19(2) 4 4
Fe1 Cs1 Cs3 63.84(2) 3_455 4
S4 Cs1 Cs3 141.97(4) 2 4
S4 Cs1 Cs3 86.51(3) . 4
S3 Cs1 Cs3 34.96(4) 7_556 4
S3 Cs1 Cs3 94.54(4) 8_455 4
Cs2 Cs1 Cs3 87.464(13) . 4
Cs2 Cs1 Cs3 89.385(15) 2 4
Cs4 Cs1 Cs3 132.640(19) 2 4
Cs4 Cs1 Cs3 41.817(12) . 4
Fe1 Cs1 Cs3 144.061(16) 3_445 4
Fe1 Cs1 Cs3 122.844(15) 4_545 4
Fe2 Cs1 Cs3 36.369(15) 4 4
Fe2 Cs1 Cs3 56.871(16) 3_455 4
Cs3 Cs1 Cs3 117.562(13) 2 4
Cs3 Cs1 Cs3 61.320(9) . 4
Cs4 Cs1 Cs3 58.025(9) 7_556 4
Cs4 Cs1 Cs3 119.882(13) 8_455 4
Cs2 Cs1 Cs3 117.758(8) 6 4
Cs2 Cs1 Cs3 118.785(9) 5_556 4
Cs3 Cs1 Cs3 179.021(13) 3_445 4
Cs3 Cs1 Cs3 87.861(8) 4_545 4
S2 Cs1 Cs3 108.92(4) 3_445 3_455
S2 Cs1 Cs3 149.62(4) 4_545 3_455
S1 Cs1 Cs3 70.32(4) 4 3_455
S1 Cs1 Cs3 31.62(4) 3_455 3_455
Fe2 Cs1 Cs3 116.34(2) 3_445 3_455
Fe2 Cs1 Cs3 147.17(2) 4_545 3_455
Fe1 Cs1 Cs3 63.84(2) 4 3_455
Fe1 Cs1 Cs3 32.19(2) 3_455 3_455
S4 Cs1 Cs3 86.51(3) 2 3_455
S4 Cs1 Cs3 141.97(4) . 3_455
S3 Cs1 Cs3 94.54(4) 7_556 3_455
S3 Cs1 Cs3 34.96(4) 8_455 3_455
Cs2 Cs1 Cs3 89.386(15) . 3_455
Cs2 Cs1 Cs3 87.465(13) 2 3_455
Cs4 Cs1 Cs3 41.816(11) 2 3_455
Cs4 Cs1 Cs3 132.640(19) . 3_455
Fe1 Cs1 Cs3 122.844(15) 3_445 3_455
Fe1 Cs1 Cs3 144.061(16) 4_545 3_455
Fe2 Cs1 Cs3 56.871(16) 4 3_455
Fe2 Cs1 Cs3 36.369(15) 3_455 3_455
Cs3 Cs1 Cs3 61.321(9) 2 3_455
Cs3 Cs1 Cs3 117.562(13) . 3_455
Cs4 Cs1 Cs3 119.882(13) 7_556 3_455
Cs4 Cs1 Cs3 58.025(9) 8_455 3_455
Cs2 Cs1 Cs3 118.785(9) 6 3_455
Cs2 Cs1 Cs3 117.758(8) 5_556 3_455
Cs3 Cs1 Cs3 87.861(8) 3_445 3_455
Cs3 Cs1 Cs3 179.021(13) 4_545 3_455
Cs3 Cs1 Cs3 91.160(15) 4 3_455
S2 Cs1 Cs2 149.20(4) 3_445 5_566
S2 Cs1 Cs2 109.85(4) 4_545 5_566
S1 Cs1 Cs2 71.17(4) 4 5_566
S1 Cs1 Cs2 28.68(4) 3_455 5_566
Fe2 Cs1 Cs2 116.31(2) 3_445 5_566
Fe2 Cs1 Cs2 148.57(2) 4_545 5_566
Fe1 Cs1 Cs2 32.94(2) 4 5_566
Fe1 Cs1 Cs2 62.58(2) 3_455 5_566
S4 Cs1 Cs2 85.76(4) 2 5_566
S4 Cs1 Cs2 143.89(4) . 5_566
S3 Cs1 Cs2 39.65(4) 7_556 5_566
S3 Cs1 Cs2 91.28(4) 8_455 5_566
Cs2 Cs1 Cs2 42.769(17) . 5_566
Cs2 Cs1 Cs2 132.734(18) 2 5_566
Cs4 Cs1 Cs2 84.354(13) 2 5_566
Cs4 Cs1 Cs2 91.708(13) . 5_566
Fe1 Cs1 Cs2 143.852(16) 3_445 5_566
Fe1 Cs1 Cs2 123.904(15) 4_545 5_566
Fe2 Cs1 Cs2 56.718(16) 4 5_566
Fe2 Cs1 Cs2 35.287(15) 3_455 5_566
Cs3 Cs1 Cs2 56.832(9) 2 5_566
Cs3 Cs1 Cs2 121.987(13) . 5_566
Cs4 Cs1 Cs2 60.055(9) 7_556 5_566
Cs4 Cs1 Cs2 117.874(12) 8_455 5_566
Cs2 Cs1 Cs2 177.612(14) 6 5_566
Cs2 Cs1 Cs2 87.561(8) 5_556 5_566
Cs3 Cs1 Cs2 118.573(8) 3_445 5_566
Cs3 Cs1 Cs2 119.585(9) 4_545 5_566
Cs3 Cs1 Cs2 60.849(10) 4 5_566
Cs3 Cs1 Cs2 59.849(11) 3_455 5_566
S2 Cs1 Cs2 109.85(4) 3_445 6_565
S2 Cs1 Cs2 149.20(4) 4_545 6_565
S1 Cs1 Cs2 28.68(4) 4 6_565
S1 Cs1 Cs2 71.17(4) 3_455 6_565
Fe2 Cs1 Cs2 148.57(2) 3_445 6_565
Fe2 Cs1 Cs2 116.31(2) 4_545 6_565
Fe1 Cs1 Cs2 62.58(2) 4 6_565
Fe1 Cs1 Cs2 32.94(2) 3_455 6_565
S4 Cs1 Cs2 143.89(4) 2 6_565
S4 Cs1 Cs2 85.76(4) . 6_565
S3 Cs1 Cs2 91.28(4) 7_556 6_565
S3 Cs1 Cs2 39.65(4) 8_455 6_565
Cs2 Cs1 Cs2 132.734(18) . 6_565
Cs2 Cs1 Cs2 42.769(17) 2 6_565
Cs4 Cs1 Cs2 91.709(13) 2 6_565
Cs4 Cs1 Cs2 84.355(13) . 6_565
Fe1 Cs1 Cs2 123.904(15) 3_445 6_565
Fe1 Cs1 Cs2 143.852(16) 4_545 6_565
Fe2 Cs1 Cs2 35.287(15) 4 6_565
Fe2 Cs1 Cs2 56.718(16) 3_455 6_565
Cs3 Cs1 Cs2 121.987(13) 2 6_565
Cs3 Cs1 Cs2 56.832(9) . 6_565
Cs4 Cs1 Cs2 117.874(12) 7_556 6_565
Cs4 Cs1 Cs2 60.055(9) 8_455 6_565
Cs2 Cs1 Cs2 87.561(8) 6 6_565
Cs2 Cs1 Cs2 177.612(14) 5_556 6_565
Cs3 Cs1 Cs2 119.585(9) 3_445 6_565
Cs3 Cs1 Cs2 118.573(8) 4_545 6_565
Cs3 Cs1 Cs2 59.849(11) 4 6_565
Cs3 Cs1 Cs2 60.849(10) 3_455 6_565
Cs2 Cs1 Cs2 90.050(16) 5_566 6_565
S2 Cs1 Cs3 22.07(4) 3_445 5
S2 Cs1 Cs3 86.11(4) 4_545 5
S1 Cs1 Cs3 119.07(4) 4 5
S1 Cs1 Cs3 120.66(4) 3_455 5
Fe2 Cs1 Cs3 57.62(2) 3_445 5
Fe2 Cs1 Cs3 57.30(2) 4_545 5
Fe1 Cs1 Cs3 149.05(2) 4 5
Fe1 Cs1 Cs3 102.76(2) 3_455 5
S4 Cs1 Cs3 72.68(4) 2 5
S4 Cs1 Cs3 71.86(4) . 5
S3 Cs1 Cs3 175.54(4) 7_556 5
S3 Cs1 Cs3 67.88(4) 8_455 5
Cs2 Cs1 Cs3 127.205(15) . 5
Cs2 Cs1 Cs3 56.040(13) 2 5
Cs4 Cs1 Cs3 59.804(11) 2 5
Cs4 Cs1 Cs3 124.045(13) . 5
Fe1 Cs1 Cs3 39.076(15) 3_445 5
Fe1 Cs1 Cs3 69.114(16) 4_545 5
Fe2 Cs1 Cs3 124.386(15) 4 5
Fe2 Cs1 Cs3 124.600(15) 3_455 5
Cs3 Cs1 Cs3 93.087(9) 2 5
Cs3 Cs1 Cs3 87.740(9) . 5
Cs4 Cs1 Cs3 145.372(14) 7_556 5
Cs4 Cs1 Cs3 37.193(8) 8_455 5
Cs2 Cs1 Cs3 35.988(8) 6 5
Cs2 Cs1 Cs3 90.884(12) 5_556 5
Cs3 Cs1 Cs3 34.712(10) 3_445 5
Cs3 Cs1 Cs3 90.890(9) 4_545 5
Cs3 Cs1 Cs3 145.326(10) 4 5
Cs3 Cs1 Cs3 89.915(8) 3_455 5
Cs2 Cs1 Cs3 144.158(8) 5_566 5
Cs2 Cs1 Cs3 91.052(8) 6_565 5
S2 Cs1 Cs3 86.11(4) 3_445 6_556
S2 Cs1 Cs3 22.07(4) 4_545 6_556
S1 Cs1 Cs3 120.66(4) 4 6_556
S1 Cs1 Cs3 119.07(4) 3_455 6_556
Fe2 Cs1 Cs3 57.30(2) 3_445 6_556
Fe2 Cs1 Cs3 57.62(2) 4_545 6_556
Fe1 Cs1 Cs3 102.76(2) 4 6_556
Fe1 Cs1 Cs3 149.05(2) 3_455 6_556
S4 Cs1 Cs3 71.86(4) 2 6_556
S4 Cs1 Cs3 72.68(4) . 6_556
S3 Cs1 Cs3 67.88(4) 7_556 6_556
S3 Cs1 Cs3 175.54(4) 8_455 6_556
Cs2 Cs1 Cs3 56.040(13) . 6_556
Cs2 Cs1 Cs3 127.204(15) 2 6_556
Cs4 Cs1 Cs3 124.045(13) 2 6_556
Cs4 Cs1 Cs3 59.804(11) . 6_556
Fe1 Cs1 Cs3 69.114(16) 3_445 6_556
Fe1 Cs1 Cs3 39.076(15) 4_545 6_556
Fe2 Cs1 Cs3 124.600(15) 4 6_556
Fe2 Cs1 Cs3 124.386(15) 3_455 6_556
Cs3 Cs1 Cs3 87.740(9) 2 6_556
Cs3 Cs1 Cs3 93.087(9) . 6_556
Cs4 Cs1 Cs3 37.193(8) 7_556 6_556
Cs4 Cs1 Cs3 145.372(14) 8_455 6_556
Cs2 Cs1 Cs3 90.884(12) 6 6_556
Cs2 Cs1 Cs3 35.988(8) 5_556 6_556
Cs3 Cs1 Cs3 90.890(9) 3_445 6_556
Cs3 Cs1 Cs3 34.712(10) 4_545 6_556
Cs3 Cs1 Cs3 89.915(8) 4 6_556
Cs3 Cs1 Cs3 145.326(10) 3_455 6_556
Cs2 Cs1 Cs3 91.052(8) 5_566 6_556
Cs2 Cs1 Cs3 144.158(8) 6_565 6_556
Cs3 Cs1 Cs3 108.189(14) 5 6_556
S2 Cs1 Cs3 161.28(4) 3_445 6_566
S2 Cs1 Cs3 97.24(4) 4_545 6_566
S1 Cs1 Cs3 58.28(4) 4 6_566
S1 Cs1 Cs3 56.72(4) 3_455 6_566
Fe2 Cs1 Cs3 125.32(2) 3_445 6_566
Fe2 Cs1 Cs3 125.64(2) 4_545 6_566
Fe1 Cs1 Cs3 27.60(2) 4 6_566
Fe1 Cs1 Cs3 73.88(2) 3_455 6_566
S4 Cs1 Cs3 108.79(4) 2 6_566
S4 Cs1 Cs3 109.58(3) . 6_566
S3 Cs1 Cs3 7.59(4) 7_556 6_566
S3 Cs1 Cs3 108.77(4) 8_455 6_566
Cs2 Cs1 Cs3 54.490(12) . 6_566
Cs2 Cs1 Cs3 122.083(16) 2 6_566
Cs4 Cs1 Cs3 118.508(14) 2 6_566
Cs4 Cs1 Cs3 57.406(11) . 6_566
Fe1 Cs1 Cs3 144.278(16) 3_445 6_566
Fe1 Cs1 Cs3 114.241(15) 4_545 6_566
Fe2 Cs1 Cs3 52.438(15) 4 6_566
Fe2 Cs1 Cs3 52.225(15) 3_455 6_566
Cs3 Cs1 Cs3 86.998(9) 2 6_566
Cs3 Cs1 Cs3 92.110(9) . 6_566
Cs4 Cs1 Cs3 37.981(8) 7_556 6_566
Cs4 Cs1 Cs3 139.454(14) 8_455 6_566
Cs2 Cs1 Cs3 145.321(8) 6 6_566
Cs2 Cs1 Cs3 91.956(8) 5_556 6_566
Cs3 Cs1 Cs3 146.664(10) 3_445 6_566
Cs3 Cs1 Cs3 91.995(8) 4_545 6_566
Cs3 Cs1 Cs3 33.205(10) 4 6_566
Cs3 Cs1 Cs3 87.183(9) 3_455 6_566
Cs2 Cs1 Cs3 34.314(8) 5_566 6_566
Cs2 Cs1 Cs3 86.066(11) 6_565 6_566
Cs3 Cs1 Cs3 176.646(12) 5 6_566
Cs3 Cs1 Cs3 75.165(6) 6_556 6_566
S2 Cs1 Cs3 97.24(4) 3_445 5_565
S2 Cs1 Cs3 161.28(4) 4_545 5_565
S1 Cs1 Cs3 56.72(4) 4 5_565
S1 Cs1 Cs3 58.28(4) 3_455 5_565
Fe2 Cs1 Cs3 125.64(2) 3_445 5_565
Fe2 Cs1 Cs3 125.32(2) 4_545 5_565
Fe1 Cs1 Cs3 73.88(2) 4 5_565
Fe1 Cs1 Cs3 27.60(2) 3_455 5_565
S4 Cs1 Cs3 109.58(4) 2 5_565
S4 Cs1 Cs3 108.79(4) . 5_565
S3 Cs1 Cs3 108.77(4) 7_556 5_565
S3 Cs1 Cs3 7.59(4) 8_455 5_565
Cs2 Cs1 Cs3 122.084(16) . 5_565
Cs2 Cs1 Cs3 54.490(12) 2 5_565
Cs4 Cs1 Cs3 57.407(11) 2 5_565
Cs4 Cs1 Cs3 118.509(14) . 5_565
Fe1 Cs1 Cs3 114.241(15) 3_445 5_565
Fe1 Cs1 Cs3 144.278(16) 4_545 5_565
Fe2 Cs1 Cs3 52.225(15) 4 5_565
Fe2 Cs1 Cs3 52.438(15) 3_455 5_565
Cs3 Cs1 Cs3 92.110(9) 2 5_565
Cs3 Cs1 Cs3 86.998(9) . 5_565
Cs4 Cs1 Cs3 139.454(14) 7_556 5_565
Cs4 Cs1 Cs3 37.981(8) 8_455 5_565
Cs2 Cs1 Cs3 91.956(8) 6 5_565
Cs2 Cs1 Cs3 145.321(8) 5_556 5_565
Cs3 Cs1 Cs3 91.995(8) 3_445 5_565
Cs3 Cs1 Cs3 146.664(10) 4_545 5_565
Cs3 Cs1 Cs3 87.183(9) 4 5_565
Cs3 Cs1 Cs3 33.205(10) 3_455 5_565
Cs2 Cs1 Cs3 86.066(11) 5_566 5_565
Cs2 Cs1 Cs3 34.314(8) 6_565 5_565
Cs3 Cs1 Cs3 75.165(7) 5 5_565
Cs3 Cs1 Cs3 176.646(12) 6_556 5_565
Cs3 Cs1 Cs3 101.481(14) 6_566 5_565
S2 Cs1 Cs4 60.83(4) 3_445 3_445
S2 Cs1 Cs4 62.27(4) 4_545 3_445
S1 Cs1 Cs4 155.99(4) 4 3_445
S1 Cs1 Cs4 92.31(3) 3_455 3_445
Fe2 Cs1 Cs4 32.37(2) 3_445 3_445
Fe2 Cs1 Cs4 79.28(2) 4_545 3_445
Fe1 Cs1 Cs4 122.00(2) 4 3_445
Fe1 Cs1 Cs4 120.22(2) 3_455 3_445
S4 Cs1 Cs4 3.39(3) 2 3_445
S4 Cs1 Cs4 114.51(4) . 3_445
S3 Cs1 Cs4 110.23(4) 7_556 3_445
S3 Cs1 Cs4 104.39(4) 8_455 3_445
Cs2 Cs1 Cs4 57.542(12) . 3_445
Cs2 Cs1 Cs4 125.507(15) 2 3_445
Cs4 Cs1 Cs4 52.404(11) 2 3_445
Cs4 Cs1 Cs4 131.650(16) . 3_445
Fe1 Cs1 Cs4 56.537(15) 3_445 3_445
Fe1 Cs1 Cs4 57.736(15) 4_545 3_445
Fe2 Cs1 Cs4 139.232(16) 4 3_445
Fe2 Cs1 Cs4 109.125(14) 3_455 3_445
Cs3 Cs1 Cs4 35.178(8) 2 3_445
Cs3 Cs1 Cs4 146.219(15) . 3_445
Cs4 Cs1 Cs4 92.503(9) 7_556 3_445
Cs4 Cs1 Cs4 88.938(9) 8_455 3_445
Cs2 Cs1 Cs4 92.780(12) 6 3_445
Cs2 Cs1 Cs4 36.017(8) 5_556 3_445
Cs3 Cs1 Cs4 34.984(8) 3_445 3_445
Cs3 Cs1 Cs4 92.678(12) 4_545 3_445
Cs3 Cs1 Cs4 145.001(8) 4 3_445
Cs3 Cs1 Cs4 88.124(8) 3_455 3_445
Cs2 Cs1 Cs4 89.152(8) 5_566 3_445
Cs2 Cs1 Cs4 143.994(8) 6_565 3_445
Cs3 Cs1 Cs4 69.673(9) 5 3_445
Cs3 Cs1 Cs4 71.847(9) 6_556 3_445
Cs3 Cs1 Cs4 111.879(7) 6_566 3_445
Cs3 Cs1 Cs4 109.780(7) 5_565 3_445
S2 Cs1 Cs4 62.27(4) 3_445 4_545
S2 Cs1 Cs4 60.83(4) 4_545 4_545
S1 Cs1 Cs4 92.31(3) 4 4_545
S1 Cs1 Cs4 155.99(4) 3_455 4_545
Fe2 Cs1 Cs4 79.28(2) 3_445 4_545
Fe2 Cs1 Cs4 32.37(2) 4_545 4_545
Fe1 Cs1 Cs4 120.22(2) 4 4_545
Fe1 Cs1 Cs4 122.00(2) 3_455 4_545
S4 Cs1 Cs4 114.51(4) 2 4_545
S4 Cs1 Cs4 3.39(3) . 4_545
S3 Cs1 Cs4 104.39(4) 7_556 4_545
S3 Cs1 Cs4 110.23(4) 8_455 4_545
Cs2 Cs1 Cs4 125.507(15) . 4_545
Cs2 Cs1 Cs4 57.541(12) 2 4_545
Cs4 Cs1 Cs4 131.651(16) 2 4_545
Cs4 Cs1 Cs4 52.404(11) . 4_545
Fe1 Cs1 Cs4 57.736(15) 3_445 4_545
Fe1 Cs1 Cs4 56.537(15) 4_545 4_545
Fe2 Cs1 Cs4 109.125(14) 4 4_545
Fe2 Cs1 Cs4 139.232(16) 3_455 4_545
Cs3 Cs1 Cs4 146.219(15) 2 4_545
Cs3 Cs1 Cs4 35.178(8) . 4_545
Cs4 Cs1 Cs4 88.938(9) 7_556 4_545
Cs4 Cs1 Cs4 92.503(9) 8_455 4_545
Cs2 Cs1 Cs4 36.017(8) 6 4_545
Cs2 Cs1 Cs4 92.780(12) 5_556 4_545
Cs3 Cs1 Cs4 92.678(12) 3_445 4_545
Cs3 Cs1 Cs4 34.984(8) 4_545 4_545
Cs3 Cs1 Cs4 88.124(8) 4 4_545
Cs3 Cs1 Cs4 145.001(8) 3_455 4_545
Cs2 Cs1 Cs4 143.994(8) 5_566 4_545
Cs2 Cs1 Cs4 89.152(8) 6_565 4_545
Cs3 Cs1 Cs4 71.847(9) 5 4_545
Cs3 Cs1 Cs4 69.673(9) 6_556 4_545
Cs3 Cs1 Cs4 109.780(7) 6_566 4_545
Cs3 Cs1 Cs4 111.879(7) 5_565 4_545
Cs4 Cs1 Cs4 111.639(14) 3_445 4_545
S2 Cs1 Fe2 60.28(4) 3_445 8_455
S2 Cs1 Fe2 110.04(4) 4_545 8_455
S1 Cs1 Fe2 75.18(4) 4 8_455
S1 Cs1 Fe2 114.14(4) 3_455 8_455
Fe2 Cs1 Fe2 99.28(2) 3_445 8_455
Fe2 Cs1 Fe2 70.93(3) 4_545 8_455
Fe1 Cs1 Fe2 112.95(2) 4 8_455
Fe1 Cs1 Fe2 77.06(2) 3_455 8_455
S4 Cs1 Fe2 118.58(4) 2 8_455
S4 Cs1 Fe2 55.11(4) . 8_455
S3 Cs1 Fe2 134.06(4) 7_556 8_455
S3 Cs1 Fe2 53.14(4) 8_455 8_455
Cs2 Cs1 Fe2 172.866(15) . 8_455
Cs2 Cs1 Fe2 9.880(15) 2 8_455
Cs4 Cs1 Fe2 86.748(13) 2 8_455
Cs4 Cs1 Fe2 93.755(13) . 8_455
Fe1 Cs1 Fe2 73.168(17) 3_445 8_455
Fe1 Cs1 Fe2 96.618(18) 4_545 8_455
Fe2 Cs1 Fe2 85.868(18) 4 8_455
Fe2 Cs1 Fe2 104.260(17) 3_455 8_455
Cs3 Cs1 Fe2 130.717(12) 2 8_455
Cs3 Cs1 Fe2 49.450(12) . 8_455
Cs4 Cs1 Fe2 141.711(12) 7_556 8_455
Cs4 Cs1 Fe2 38.661(11) 8_455 8_455
Cs2 Cs1 Fe2 38.203(12) 6 8_455
Cs2 Cs1 Fe2 131.583(16) 5_556 8_455
Cs3 Cs1 Fe2 80.734(12) 3_445 8_455
Cs3 Cs1 Fe2 92.116(12) 4_545 8_455
Cs3 Cs1 Fe2 99.237(12) 4 8_455
Cs3 Cs1 Fe2 88.040(12) 3_455 8_455
Cs2 Cs1 Fe2 139.478(15) 5_566 8_455
Cs2 Cs1 Fe2 50.758(12) 6_565 8_455
Cs3 Cs1 Fe2 46.165(11) 5 8_455
Cs3 Cs1 Fe2 125.927(13) 6_556 8_455
Cs3 Cs1 Fe2 131.957(13) 6_566 8_455
Cs3 Cs1 Fe2 56.333(11) 5_565 8_455
Cs4 Cs1 Fe2 115.699(12) 3_445 8_455
Cs4 Cs1 Fe2 57.654(11) 4_545 8_455
S2 Cs1 Fe2 110.04(4) 3_445 7_556
S2 Cs1 Fe2 60.28(4) 4_545 7_556
S1 Cs1 Fe2 114.14(4) 4 7_556
S1 Cs1 Fe2 75.18(4) 3_455 7_556
Fe2 Cs1 Fe2 70.93(3) 3_445 7_556
Fe2 Cs1 Fe2 99.28(2) 4_545 7_556
Fe1 Cs1 Fe2 77.06(2) 4 7_556
Fe1 Cs1 Fe2 112.95(2) 3_455 7_556
S4 Cs1 Fe2 55.11(4) 2 7_556
S4 Cs1 Fe2 118.58(4) . 7_556
S3 Cs1 Fe2 53.14(4) 7_556 7_556
S3 Cs1 Fe2 134.06(4) 8_455 7_556
Cs2 Cs1 Fe2 9.879(15) . 7_556
Cs2 Cs1 Fe2 172.865(15) 2 7_556
Cs4 Cs1 Fe2 93.755(13) 2 7_556
Cs4 Cs1 Fe2 86.747(13) . 7_556
Fe1 Cs1 Fe2 96.618(18) 3_445 7_556
Fe1 Cs1 Fe2 73.169(17) 4_545 7_556
Fe2 Cs1 Fe2 104.260(17) 4 7_556
Fe2 Cs1 Fe2 85.868(18) 3_455 7_556
Cs3 Cs1 Fe2 49.450(12) 2 7_556
Cs3 Cs1 Fe2 130.717(11) . 7_556
Cs4 Cs1 Fe2 38.661(11) 7_556 7_556
Cs4 Cs1 Fe2 141.711(12) 8_455 7_556
Cs2 Cs1 Fe2 131.583(16) 6 7_556
Cs2 Cs1 Fe2 38.203(12) 5_556 7_556
Cs3 Cs1 Fe2 92.116(12) 3_445 7_556
Cs3 Cs1 Fe2 80.734(12) 4_545 7_556
Cs3 Cs1 Fe2 88.040(12) 4 7_556
Cs3 Cs1 Fe2 99.237(12) 3_455 7_556
Cs2 Cs1 Fe2 50.758(12) 5_566 7_556
Cs2 Cs1 Fe2 139.478(15) 6_565 7_556
Cs3 Cs1 Fe2 125.927(13) 5 7_556
Cs3 Cs1 Fe2 46.165(11) 6_556 7_556
Cs3 Cs1 Fe2 56.333(11) 6_566 7_556
Cs3 Cs1 Fe2 131.957(13) 5_565 7_556
Cs4 Cs1 Fe2 57.654(11) 3_445 7_556
Cs4 Cs1 Fe2 115.699(12) 4_545 7_556
Fe2 Cs1 Fe2 169.65(2) 8_455 7_556
S2 Cs1 Cs4 121.13(4) 3_445 4
S2 Cs1 Cs4 119.71(4) 4_545 4
S1 Cs1 Cs4 21.53(3) 4 4
S1 Cs1 Cs4 85.20(4) 3_455 4
Fe2 Cs1 Cs4 150.12(2) 3_445 4
Fe2 Cs1 Cs4 103.21(2) 4_545 4
Fe1 Cs1 Cs4 55.80(2) 4 4
Fe1 Cs1 Cs4 57.57(2) 3_455 4
S4 Cs1 Cs4 174.34(4) 2 4
S4 Cs1 Cs4 67.98(3) . 4
S3 Cs1 Cs4 68.71(4) 7_556 4
S3 Cs1 Cs4 74.42(4) 8_455 4
Cs2 Cs1 Cs4 121.219(15) . 4
Cs2 Cs1 Cs4 55.584(13) 2 4
Cs4 Cs1 Cs4 126.086(16) 2 4
Cs4 Cs1 Cs4 49.690(11) . 4
Fe1 Cs1 Cs4 125.823(15) 3_445 4
Fe1 Cs1 Cs4 124.628(15) 4_545 4
Fe2 Cs1 Cs4 38.281(14) 4 4
Fe2 Cs1 Cs4 68.387(16) 3_455 4
Cs3 Cs1 Cs4 142.360(14) 2 4
Cs3 Cs1 Cs4 36.241(8) . 4
Cs4 Cs1 Cs4 87.505(9) 7_556 4
Cs4 Cs1 Cs4 90.962(9) 8_455 4
Cs2 Cs1 Cs4 89.340(8) 6 4
Cs2 Cs1 Cs4 145.059(8) 5_556 4
Cs3 Cs1 Cs4 146.147(8) 3_445 4
Cs3 Cs1 Cs4 89.471(8) 4_545 4
Cs3 Cs1 Cs4 33.802(8) 4 4
Cs3 Cs1 Cs4 89.715(11) 3_455 4
Cs2 Cs1 Cs4 88.698(11) 5_566 4
Cs2 Cs1 Cs4 34.772(8) 6_565 4
Cs3 Cs1 Cs4 111.566(7) 5 4
Cs3 Cs1 Cs4 109.442(7) 6_556 4
Cs3 Cs1 Cs4 66.764(8) 6_566 4
Cs3 Cs1 Cs4 68.819(8) 5_565 4
Cs4 Cs1 Cs4 177.513(12) 3_445 4
Cs4 Cs1 Cs4 70.848(6) 4_545 4
Fe2 Cs1 Cs4 65.435(11) 8_455 4
Fe2 Cs1 Cs4 121.567(12) 7_556 4
S2 Cs1 Cs4 119.71(4) 3_445 3_455
S2 Cs1 Cs4 121.13(4) 4_545 3_455
S1 Cs1 Cs4 85.20(4) 4 3_455
S1 Cs1 Cs4 21.53(3) 3_455 3_455
Fe2 Cs1 Cs4 103.21(2) 3_445 3_455
Fe2 Cs1 Cs4 150.12(2) 4_545 3_455
Fe1 Cs1 Cs4 57.57(2) 4 3_455
Fe1 Cs1 Cs4 55.80(2) 3_455 3_455
S4 Cs1 Cs4 67.98(3) 2 3_455
S4 Cs1 Cs4 174.34(4) . 3_455
S3 Cs1 Cs4 74.42(4) 7_556 3_455
S3 Cs1 Cs4 68.71(4) 8_455 3_455
Cs2 Cs1 Cs4 55.584(13) . 3_455
Cs2 Cs1 Cs4 121.219(15) 2 3_455
Cs4 Cs1 Cs4 49.690(11) 2 3_455
Cs4 Cs1 Cs4 126.086(16) . 3_455
Fe1 Cs1 Cs4 124.628(15) 3_445 3_455
Fe1 Cs1 Cs4 125.823(15) 4_545 3_455
Fe2 Cs1 Cs4 68.387(16) 4 3_455
Fe2 Cs1 Cs4 38.281(14) 3_455 3_455
Cs3 Cs1 Cs4 36.241(8) 2 3_455
Cs3 Cs1 Cs4 142.360(14) . 3_455
Cs4 Cs1 Cs4 90.962(9) 7_556 3_455
Cs4 Cs1 Cs4 87.505(9) 8_455 3_455
Cs2 Cs1 Cs4 145.059(8) 6 3_455
Cs2 Cs1 Cs4 89.340(8) 5_556 3_455
Cs3 Cs1 Cs4 89.471(8) 3_445 3_455
Cs3 Cs1 Cs4 146.147(8) 4_545 3_455
Cs3 Cs1 Cs4 89.715(11) 4 3_455
Cs3 Cs1 Cs4 33.802(8) 3_455 3_455
Cs2 Cs1 Cs4 34.772(8) 5_566 3_455
Cs2 Cs1 Cs4 88.698(11) 6_565 3_455
Cs3 Cs1 Cs4 109.442(8) 5 3_455
Cs3 Cs1 Cs4 111.566(7) 6_556 3_455
Cs3 Cs1 Cs4 68.819(8) 6_566 3_455
Cs3 Cs1 Cs4 66.764(8) 5_565 3_455
Cs4 Cs1 Cs4 70.848(6) 3_445 3_455
Cs4 Cs1 Cs4 177.513(12) 4_545 3_455
Fe2 Cs1 Cs4 121.567(12) 8_455 3_455
Fe2 Cs1 Cs4 65.435(11) 7_556 3_455
Cs4 Cs1 Cs4 106.665(13) 4 3_455
S3 Cs2 S4 122.62(6) 7_556 2
S3 Cs2 S2 150.11(6) 7_556 8_456
S4 Cs2 S2 87.21(5) 2 8_456
S3 Cs2 S1 89.61(5) 7_556 7_556
S4 Cs2 S1 147.66(5) 2 7_556
S2 Cs2 S1 60.74(5) 8_456 7_556
S3 Cs2 Fe2 115.53(5) 7_556 7_556
S4 Cs2 Fe2 117.09(5) 2 7_556
S2 Cs2 Fe2 37.53(4) 8_456 7_556
S1 Cs2 Fe2 37.51(4) 7_556 7_556
S3 Cs2 S4 102.16(5) 7_556 6_556
S4 Cs2 S4 107.53(5) 2 6_556
S2 Cs2 S4 62.81(5) 8_456 6_556
S1 Cs2 S4 63.38(5) 7_556 6_556
Fe2 Cs2 S4 35.19(4) 7_556 6_556
S3 Cs2 Fe1 119.28(5) 7_556 8_456
S4 Cs2 Fe1 113.78(4) 2 8_456
S2 Cs2 Fe1 36.42(4) 8_456 8_456
S1 Cs2 Fe1 36.33(4) 7_556 8_456
Fe2 Cs2 Fe1 44.24(3) 7_556 8_456
S4 Cs2 Fe1 79.43(4) 6_556 8_456
S3 Cs2 Cs1 61.92(4) 7_556 .
S4 Cs2 Cs1 60.74(4) 2 .
S2 Cs2 Cs1 147.95(4) 8_456 .
S1 Cs2 Cs1 151.08(4) 7_556 .
Fe2 Cs2 Cs1 159.54(3) 7_556 .
S4 Cs2 Cs1 124.38(4) 6_556 .
Fe1 Cs2 Cs1 156.12(3) 8_456 .
S3 Cs2 S1 61.68(5) 7_556 3_455
S4 Cs2 S1 84.96(5) 2 3_455
S2 Cs2 S1 129.90(5) 8_456 3_455
S1 Cs2 S1 111.41(4) 7_556 3_455
Fe2 Cs2 S1 146.85(4) 7_556 3_455
S4 Cs2 S1 163.65(5) 6_556 3_455
Fe1 Cs2 S1 105.61(4) 8_456 3_455
Cs1 Cs2 S1 52.27(3) . 3_455
S3 Cs2 Cs3 138.13(4) 7_556 2
S4 Cs2 Cs3 52.78(4) 2 2
S2 Cs2 Cs3 59.75(4) 8_456 2
S1 Cs2 Cs3 102.42(4) 7_556 2
Fe2 Cs2 Cs3 96.62(3) 7_556 2
S4 Cs2 Cs3 119.18(4) 6_556 2
Fe1 Cs2 Cs3 66.37(2) 8_456 2
Cs1 Cs2 Cs3 96.569(16) . 2
S1 Cs2 Cs3 76.67(3) 3_455 2
S3 Cs2 S3 111.01(4) 7_556 3_455
S4 Cs2 S3 102.10(5) 2 3_455
S2 Cs2 S3 58.64(5) 8_456 3_455
S1 Cs2 S3 58.98(5) 7_556 3_455
Fe2 Cs2 S3 76.29(4) 7_556 3_455
S4 Cs2 S3 111.47(5) 6_556 3_455
Fe1 Cs2 S3 32.05(4) 8_456 3_455
Cs1 Cs2 S3 124.09(4) . 3_455
S1 Cs2 S3 74.91(5) 3_455 3_455
Cs3 Cs2 S3 49.44(3) 2 3_455
S3 Cs2 S2 83.76(5) 7_556 4_545
S4 Cs2 S2 58.28(5) 2 4_545
S2 Cs2 S2 114.47(4) 8_456 4_545
S1 Cs2 S2 136.70(5) 7_556 4_545
Fe2 Cs2 S2 109.87(4) 7_556 4_545
S4 Cs2 S2 76.31(5) 6_556 4_545
Fe1 Cs2 S2 149.68(4) 8_456 4_545
Cs1 Cs2 S2 50.48(3) . 4_545
S1 Cs2 S2 102.75(4) 3_455 4_545
Cs3 Cs2 S2 110.88(3) 2 4_545
S3 Cs2 S2 160.32(5) 3_455 4_545
S3 Cs2 Cs4 50.86(4) 7_556 7_556
S4 Cs2 Cs4 133.53(4) 2 7_556
S2 Cs2 Cs4 108.58(4) 8_456 7_556
S1 Cs2 Cs4 67.37(4) 7_556 7_556
Fe2 Cs2 Cs4 71.47(2) 7_556 7_556
S4 Cs2 Cs4 51.34(4) 6_556 7_556
Fe1 Cs2 Cs4 102.79(3) 8_456 7_556
Cs1 Cs2 Cs4 95.284(15) . 7_556
S1 Cs2 Cs4 112.40(3) 3_455 7_556
Cs3 Cs2 Cs4 168.00(2) 2 7_556
S3 Cs2 Cs4 123.66(4) 3_455 7_556
S2 Cs2 Cs4 75.61(3) 4_545 7_556
S3 Cs2 Cs2 128.77(5) 7_556 5_556
S4 Cs2 Cs2 55.89(4) 2 5_556
S2 Cs2 Cs2 64.10(4) 8_456 5_556
S1 Cs2 Cs2 107.80(4) 7_556 5_556
Fe2 Cs2 Cs2 70.42(3) 7_556 5_556
S4 Cs2 Cs2 51.64(4) 6_556 5_556
Fe1 Cs2 Cs2 99.92(3) 8_456 5_556
Cs1 Cs2 Cs2 95.07(2) . 5_556
S1 Cs2 Cs2 139.55(4) 3_455 5_556
Cs3 Cs2 Cs2 85.75(2) 2 5_556
S3 Cs2 Cs2 119.35(4) 3_455 5_556
S2 Cs2 Cs2 50.37(3) 4_545 5_556
Cs4 Cs2 Cs2 91.37(2) 7_556 5_556
S3 Cs2 Cs2 63.43(4) 7_556 5_566
S4 Cs2 Cs2 128.83(4) 2 5_566
S2 Cs2 Cs2 100.78(4) 8_456 5_566
S1 Cs2 Cs2 60.06(4) 7_556 5_566
Fe2 Cs2 Cs2 96.53(3) 7_556 5_566
S4 Cs2 Cs2 121.15(4) 6_556 5_566
Fe1 Cs2 Cs2 64.83(2) 8_456 5_566
Cs1 Cs2 Cs2 99.48(2) . 5_566
S1 Cs2 Cs2 51.35(3) 3_455 5_566
Cs3 Cs2 Cs2 88.04(2) 2 5_566
S3 Cs2 Cs2 47.58(3) 3_455 5_566
S2 Cs2 Cs2 144.69(4) 4_545 5_566
Cs4 Cs2 Cs2 91.83(2) 7_556 5_566
Cs2 Cs2 Cs2 164.74(3) 5_556 5_566
S3 Cs2 Fe1 29.92(4) 7_556 4
S4 Cs2 Fe1 105.53(4) 2 4
S2 Cs2 Fe1 152.19(4) 8_456 4
S1 Cs2 Fe1 102.04(4) 7_556 4
Fe2 Cs2 Fe1 137.35(3) 7_556 4
S4 Cs2 Fe1 132.06(4) 6_556 4
Fe1 Cs2 Fe1 116.77(3) 8_456 4
Cs1 Cs2 Fe1 50.73(2) . 4
S1 Cs2 Fe1 31.76(4) 3_455 4
Cs3 Cs2 Fe1 108.36(2) 2 4
S3 Cs2 Fe1 94.12(4) 3_455 4
S2 Cs2 Fe1 93.10(4) 4_545 4
Cs4 Cs2 Fe1 80.73(2) 7_556 4
Cs2 Cs2 Fe1 143.31(3) 5_556 4
Cs2 Cs2 Fe1 51.94(2) 5_566 4
S3 Cs2 Fe2 103.94(4) 7_556 3_445
S4 Cs2 Fe2 28.01(4) 2 3_445
S2 Cs2 Fe2 102.84(4) 8_456 3_445
S1 Cs2 Fe2 155.98(4) 7_556 3_445
Fe2 Cs2 Fe2 118.75(3) 7_556 3_445
S4 Cs2 Fe2 94.04(4) 6_556 3_445
Fe1 Cs2 Fe2 136.74(3) 8_456 3_445
Cs1 Cs2 Fe2 48.65(2) . 3_445
S1 Cs2 Fe2 92.54(4) 3_455 3_445
Cs3 Cs2 Fe2 80.77(2) 2 3_445
S3 Cs2 Fe2 130.09(4) 3_455 3_445
S2 Cs2 Fe2 30.35(3) 4_545 3_445
Cs4 Cs2 Fe2 105.91(2) 7_556 3_445
Cs2 Cs2 Fe2 48.33(2) 5_556 3_445
Cs2 Cs2 Fe2 143.86(3) 5_566 3_445
Fe1 Cs2 Fe2 99.38(3) 4 3_445
S3 Cs2 Cs4 99.58(4) 7_556 2
S4 Cs2 Cs4 37.82(4) 2 2
S2 Cs2 Cs4 106.71(4) 8_456 2
S1 Cs2 Cs4 143.60(4) 7_556 2
Fe2 Cs2 Cs4 144.17(3) 7_556 2
S4 Cs2 Cs4 145.29(4) 6_556 2
Fe1 Cs2 Cs4 112.49(3) 8_456 2
Cs1 Cs2 Cs4 47.602(10) . 2
S1 Cs2 Cs4 47.64(3) 3_455 2
Cs3 Cs2 Cs4 49.108(13) 2 2
S3 Cs2 Cs4 85.00(3) 3_455 2
S2 Cs2 Cs4 79.56(3) 4_545 2
Cs4 Cs2 Cs4 142.833(19) 7_556 2
Cs2 Cs2 Cs4 93.68(2) 5_556 2
Cs2 Cs2 Cs4 92.76(2) 5_566 2
Fe1 Cs2 Cs4 73.42(2) 4 2
Fe2 Cs2 Cs4 54.334(19) 3_445 2
S3 Cs2 Fe1 105.42(4) 7_556 7_556
S4 Cs2 Fe1 131.96(4) 2 7_556
S2 Cs2 Fe1 44.78(4) 8_456 7_556
S1 Cs2 Fe1 16.11(4) 7_556 7_556
Fe2 Cs2 Fe1 25.40(2) 7_556 7_556
S4 Cs2 Fe1 57.70(4) 6_556 7_556
Fe1 Cs2 Fe1 26.93(3) 8_456 7_556
Cs1 Cs2 Fe1 167.18(2) . 7_556
S1 Cs2 Fe1 121.51(4) 3_455 7_556
Cs3 Cs2 Fe1 92.152(19) 2 7_556
S3 Cs2 Fe1 56.44(4) 3_455 7_556
S2 Cs2 Fe1 134.00(4) 4_545 7_556
Cs4 Cs2 Fe1 76.474(18) 7_556 7_556
Cs2 Cs2 Fe1 94.93(2) 5_556 7_556
Cs2 Cs2 Fe1 71.37(2) 5_566 7_556
Fe1 Cs2 Fe1 117.421(19) 4 7_556
Fe2 Cs2 Fe1 142.76(2) 3_445 7_556
Cs4 Cs2 Fe1 139.418(19) 2 7_556
S3 Cs2 Fe2 134.30(4) 7_556 8_456
S4 Cs2 Fe2 103.03(4) 2 8_456
S2 Cs2 Fe2 15.82(4) 8_456 8_456
S1 Cs2 Fe2 45.01(4) 7_556 8_456
Fe2 Cs2 Fe2 25.90(3) 7_556 8_456
S4 Cs2 Fe2 57.86(4) 6_556 8_456
Fe1 Cs2 Fe2 26.76(2) 8_456 8_456
Cs1 Cs2 Fe2 163.77(2) . 8_456
S1 Cs2 Fe2 130.80(4) 3_455 8_456
Cs3 Cs2 Fe2 71.148(18) 2 8_456
S3 Cs2 Fe2 55.89(3) 3_455 8_456
S2 Cs2 Fe2 122.95(4) 4_545 8_456
Cs4 Cs2 Fe2 96.863(19) 7_556 8_456
Cs2 Cs2 Fe2 73.94(2) 5_556 8_456
Cs2 Cs2 Fe2 90.86(2) 5_566 8_456
Fe1 Cs2 Fe2 142.34(3) 4 8_456
Fe2 Cs2 Fe2 117.117(19) 3_445 8_456
Cs4 Cs2 Fe2 119.909(18) 2 8_456
Fe1 Cs2 Fe2 28.986(18) 7_556 8_456
S3 Cs2 Cs3 86.61(4) 7_556 6_556
S4 Cs2 Cs3 90.49(4) 2 6_556
S2 Cs2 Cs3 91.72(4) 8_456 6_556
S1 Cs2 Cs3 94.42(4) 7_556 6_556
Fe2 Cs2 Cs3 70.41(2) 7_556 6_556
S4 Cs2 Cs3 35.25(3) 6_556 6_556
Fe1 Cs2 Cs3 114.60(2) 8_456 6_556
Cs1 Cs2 Cs3 89.142(16) . 6_556
S1 Cs2 Cs3 137.66(3) 3_455 6_556
Cs3 Cs2 Cs3 131.163(16) 2 6_556
S3 Cs2 Cs3 146.55(3) 3_455 6_556
S2 Cs2 Cs3 42.61(3) 4_545 6_556
Cs4 Cs2 Cs3 47.119(12) 7_556 6_556
Cs2 Cs2 Cs3 45.410(16) 5_556 6_556
Cs2 Cs2 Cs3 138.82(2) 5_566 6_556
Fe1 Cs2 Cs3 112.36(2) 4 6_556
Fe2 Cs2 Cs3 67.21(2) 3_445 6_556
Cs4 Cs2 Cs3 121.063(15) 2 6_556
Fe1 Cs2 Cs3 92.179(17) 7_556 6_556
Fe2 Cs2 Cs3 91.256(17) 8_456 6_556
S3 Cs2 Cs4 33.60(4) 7_556 .
S4 Cs2 Cs4 97.35(4) 2 .
S2 Cs2 Cs4 153.84(4) 8_456 .
S1 Cs2 Cs4 113.28(4) 7_556 .
Fe2 Cs2 Cs4 121.08(3) 7_556 .
S4 Cs2 Cs4 91.40(4) 6_556 .
Fe1 Cs2 Cs4 148.88(3) 8_456 .
Cs1 Cs2 Cs4 44.505(9) . .
S1 Cs2 Cs4 76.25(3) 3_455 .
Cs3 Cs2 Cs4 141.052(18) 2 .
S3 Cs2 Cs4 143.37(4) 3_455 .
S2 Cs2 Cs4 50.15(3) 4_545 .
Cs4 Cs2 Cs4 50.867(14) 7_556 .
Cs2 Cs2 Cs4 97.26(2) 5_556 .
Cs2 Cs2 Cs4 96.330(18) 5_566 .
Fe1 Cs2 Cs4 50.506(18) 4 .
Fe2 Cs2 Cs4 73.038(19) 3_445 .
Cs4 Cs2 Cs4 91.966(13) 2 .
Fe1 Cs2 Cs4 125.964(18) 7_556 .
Fe2 Cs2 Cs4 146.980(19) 8_456 .
Cs3 Cs2 Cs4 62.612(11) 6_556 .
S3 Cs2 Cs3 31.79(4) 7_556 6_566
S4 Cs2 Cs3 152.42(4) 2 6_566
S2 Cs2 Cs3 119.28(4) 8_456 6_566
S1 Cs2 Cs3 58.64(3) 7_556 6_566
Fe2 Cs2 Cs3 90.26(2) 7_556 6_566
S4 Cs2 Cs3 92.61(4) 6_556 6_566
Fe1 Cs2 Cs3 87.85(2) 8_456 6_566
Cs1 Cs2 Cs3 92.461(15) . 6_566
S1 Cs2 Cs3 72.31(3) 3_455 6_566
Cs3 Cs2 Cs3 132.038(17) 2 6_566
S3 Cs2 Cs3 87.17(4) 3_455 6_566
S2 Cs2 Cs3 111.02(3) 4_545 6_566
Cs4 Cs2 Cs3 48.998(12) 7_556 6_566
Cs2 Cs2 Cs3 140.21(2) 5_556 6_566
Cs2 Cs2 Cs3 43.995(14) 5_566 6_566
Fe1 Cs2 Cs3 47.385(19) 4 6_566
Fe2 Cs2 Cs3 135.36(2) 3_445 6_566
Cs4 Cs2 Cs3 119.387(15) 2 6_566
Fe1 Cs2 Cs3 74.722(16) 7_556 6_566
Fe2 Cs2 Cs3 103.637(17) 8_456 6_566
Cs3 Cs2 Cs3 95.849(12) 6_556 6_566
Cs4 Cs2 Cs3 62.705(10) . 6_566
S3 Cs2 Fe1 54.44(4) 7_556 3_455
S4 Cs2 Fe1 79.79(4) 2 3_455
S2 Cs2 Fe1 144.47(4) 8_456 3_455
S1 Cs2 Fe1 123.33(4) 7_556 3_455
Fe2 Cs2 Fe1 160.82(3) 7_556 3_455
S4 Cs2 Fe1 152.73(4) 6_556 3_455
Fe1 Cs2 Fe1 122.53(2) 8_456 3_455
Cs1 Cs2 Fe1 36.054(17) . 3_455
S1 Cs2 Fe1 16.97(3) 3_455 3_455
Cs3 Cs2 Fe1 86.511(19) 2 3_455
S3 Cs2 Fe1 91.83(4) 3_455 3_455
S2 Cs2 Fe1 86.37(3) 4_545 3_455
Cs4 Cs2 Fe1 104.263(18) 7_556 3_455
Cs2 Cs2 Fe1 128.76(2) 5_556 3_455
Cs2 Cs2 Fe1 64.577(19) 5_566 3_455
Fe1 Cs2 Fe1 26.97(3) 4 3_455
Fe2 Cs2 Fe1 80.43(2) 3_445 3_455
Cs4 Cs2 Fe1 46.482(15) 2 3_455
Fe1 Cs2 Fe1 135.947(16) 7_556 3_455
Fe2 Cs2 Fe1 147.65(2) 8_456 3_455
Cs3 Cs2 Fe1 121.069(17) 6_556 3_455
Cs4 Cs2 Fe1 61.392(15) . 3_455
Cs3 Cs2 Fe1 73.935(16) 6_566 3_455
S3 Cs2 Fe2 54.00(4) 7_556 3_455
S4 Cs2 Fe2 100.17(4) 2 3_455
S2 Cs2 Fe2 128.32(4) 8_456 3_455
S1 Cs2 Fe2 97.05(4) 7_556 3_455
Fe2 Cs2 Fe2 133.90(2) 7_556 3_455
S4 Cs2 Fe2 150.98(4) 6_556 3_455
Fe1 Cs2 Fe2 97.42(3) 8_456 3_455
Cs1 Cs2 Fe2 63.070(19) . 3_455
S1 Cs2 Fe2 15.34(3) 3_455 3_455
Cs3 Cs2 Fe2 84.538(19) 2 3_455
S3 Cs2 Fe2 69.85(4) 3_455 3_455
S2 Cs2 Fe2 112.59(3) 4_545 3_455
Cs4 Cs2 Fe2 102.551(18) 7_556 3_455
Cs2 Cs2 Fe2 154.75(3) 5_556 3_455
Cs2 Cs2 Fe2 37.369(17) 5_566 3_455
Fe1 Cs2 Fe2 26.31(2) 4 3_455
Fe2 Cs2 Fe2 106.97(3) 3_445 3_455
Cs4 Cs2 Fe2 62.585(16) 2 3_455
Fe1 Cs2 Fe2 108.67(2) 7_556 3_455
Fe2 Cs2 Fe2 124.09(2) 8_456 3_455
Cs3 Cs2 Fe2 138.655(17) 6_556 3_455
Cs4 Cs2 Fe2 76.385(15) . 3_455
Cs3 Cs2 Fe2 58.370(15) 6_566 3_455
Fe1 Cs2 Fe2 27.336(17) 3_455 3_455
S3 Cs2 Cs1 138.39(4) 7_556 5_556
S4 Cs2 Cs1 85.32(4) 2 5_556
S2 Cs2 Cs1 31.02(4) 8_456 5_556
S1 Cs2 Cs1 69.58(4) 7_556 5_556
Fe2 Cs2 Cs1 32.58(2) 7_556 5_556
S4 Cs2 Cs1 36.45(4) 6_556 5_556
Fe1 Cs2 Cs1 62.05(2) 8_456 5_556
Cs1 Cs2 Cs1 135.120(17) . 5_556
S1 Cs2 Cs1 159.12(3) 3_455 5_556
Cs3 Cs2 Cs1 82.740(13) 2 5_556
S3 Cs2 Cs1 89.15(3) 3_455 5_556
S2 Cs2 Cs1 87.66(3) 4_545 5_556
Cs4 Cs2 Cs1 87.561(13) 7_556 5_556
Cs2 Cs2 Cs1 40.051(13) 5_556 5_556
Cs2 Cs2 Cs1 125.24(2) 5_566 5_556
Fe1 Cs2 Cs1 167.67(2) 4 5_556
Fe2 Cs2 Cs1 87.47(2) 3_445 5_556
Cs4 Cs2 Cs1 118.756(13) 2 5_556
Fe1 Cs2 Cs1 55.316(15) 7_556 5_556
Fe2 Cs2 Cs1 35.295(14) 8_456 5_556
Cs3 Cs2 Cs1 60.815(10) 6_556 5_556
Cs4 Cs2 Cs1 123.381(14) . 5_556
Cs3 Cs2 Cs1 121.105(12) 6_566 5_556
Fe1 Cs2 Cs1 164.960(18) 3_455 5_556
Fe2 Cs2 Cs1 158.948(18) 3_455 5_556
S3 Cs2 Fe2 78.09(4) 7_556 4_545
S4 Cs2 Fe2 52.70(4) 2 4_545
S2 Cs2 Fe2 125.82(4) 8_456 4_545
S1 Cs2 Fe2 150.83(4) 7_556 4_545
Fe2 Cs2 Fe2 126.80(2) 7_556 4_545
S4 Cs2 Fe2 93.19(4) 6_556 4_545
Fe1 Cs2 Fe2 162.10(3) 8_456 4_545
Cs1 Cs2 Fe2 33.920(17) . 4_545
S1 Cs2 Fe2 86.03(3) 3_455 4_545
Cs3 Cs2 Fe2 104.355(19) 2 4_545
S3 Cs2 Fe2 150.19(4) 3_455 4_545
S2 Cs2 Fe2 16.99(3) 4_545 4_545
Cs4 Cs2 Fe2 84.598(18) 7_556 4_545
Cs2 Cs2 Fe2 63.262(19) 5_556 4_545
Cs2 Cs2 Fe2 131.92(2) 5_566 4_545
Fe1 Cs2 Fe2 80.28(2) 4 4_545
Fe2 Cs2 Fe2 26.67(3) 3_445 4_545
Cs4 Cs2 Fe2 65.292(16) 2 4_545
Fe1 Cs2 Fe2 150.89(2) 7_556 4_545
Fe2 Cs2 Fe2 137.203(16) 8_456 4_545
Cs3 Cs2 Fe2 58.890(15) 6_556 4_545
Cs4 Cs2 Fe2 46.376(14) . 4_545
Cs3 Cs2 Fe2 108.914(16) 6_566 4_545
Fe1 Cs2 Fe2 69.972(18) 3_455 4_545
Fe2 Cs2 Fe2 96.808(11) 3_455 4_545
Cs1 Cs2 Fe2 102.552(17) 5_556 4_545
S3 Cs2 Cs4 151.48(4) 7_556 3_445
S4 Cs2 Cs4 29.19(4) 2 3_445
S2 Cs2 Cs4 58.13(4) 8_456 3_445
S1 Cs2 Cs4 118.84(4) 7_556 3_445
Fe2 Cs2 Cs4 89.25(2) 7_556 3_445
S4 Cs2 Cs4 90.07(4) 6_556 3_445
Fe1 Cs2 Cs4 88.06(2) 8_456 3_445
Cs1 Cs2 Cs4 89.865(15) . 3_445
S1 Cs2 Cs4 105.48(3) 3_455 3_445
Cs3 Cs2 Cs4 42.765(12) 2 3_445
S3 Cs2 Cs4 87.51(3) 3_455 3_445
S2 Cs2 Cs4 74.15(3) 4_545 3_445
Cs4 Cs2 Cs4 135.582(16) 7_556 3_445
Cs2 Cs2 Cs4 44.213(14) 5_556 3_445
Cs2 Cs2 Cs4 130.78(2) 5_566 3_445
Fe1 Cs2 Cs4 132.36(2) 4 3_445
Fe2 Cs2 Cs4 48.953(18) 3_445 3_445
Cs4 Cs2 Cs4 59.279(10) 2 3_445
Fe1 Cs2 Cs4 102.901(17) 7_556 3_445
Fe2 Cs2 Cs4 73.918(16) 8_456 3_445
Cs3 Cs2 Cs4 89.036(13) 6_556 3_445
Cs4 Cs2 Cs4 121.915(16) . 3_445
Cs3 Cs2 Cs4 174.618(15) 6_566 3_445
Fe1 Cs2 Cs4 105.453(17) 3_455 3_445
Fe2 Cs2 Cs4 118.790(17) 3_455 3_445
Cs1 Cs2 Cs4 59.587(9) 5_556 3_445
Fe2 Cs2 Cs4 75.564(16) 4_545 3_445
S3 Cs2 Cs4 97.03(4) 7_556 3_455
S4 Cs2 Cs4 87.93(4) 2 3_455
S2 Cs2 Cs4 84.90(4) 8_456 3_455
S1 Cs2 Cs4 85.17(4) 7_556 3_455
Fe2 Cs2 Cs4 107.42(2) 7_556 3_455
S4 Cs2 Cs4 142.60(4) 6_556 3_455
Fe1 Cs2 Cs4 63.18(2) 8_456 3_455
Cs1 Cs2 Cs4 92.977(16) . 3_455
S1 Cs2 Cs4 45.48(3) 3_455 3_455
Cs3 Cs2 Cs4 45.599(13) 2 3_455
S3 Cs2 Cs4 31.13(3) 3_455 3_455
S2 Cs2 Cs4 138.08(3) 4_545 3_455
Cs4 Cs2 Cs4 135.497(16) 7_556 3_455
Cs2 Cs2 Cs4 131.31(2) 5_556 3_455
Cs2 Cs2 Cs4 43.667(15) 5_566 3_455
Fe1 Cs2 Cs4 71.27(2) 4 3_455
Fe2 Cs2 Cs4 112.14(2) 3_445 3_455
Cs4 Cs2 Cs4 58.884(10) 2 3_455
Fe1 Cs2 Cs4 86.418(17) 7_556 3_455
Fe2 Cs2 Cs4 85.872(17) 8_456 3_455
Cs3 Cs2 Cs4 176.329(14) 6_556 3_455
Cs4 Cs2 Cs4 120.885(15) . 3_455
Cs3 Cs2 Cs4 87.060(13) 6_566 3_455
Fe1 Cs2 Cs4 61.884(15) 3_455 3_455
Fe2 Cs2 Cs4 44.971(14) 3_455 3_455
Cs1 Cs2 Cs4 115.724(12) 5_556 3_455
Fe2 Cs2 Cs4 122.246(17) 4_545 3_455
Cs4 Cs2 Cs4 87.973(12) 3_445 3_455
S3 Cs2 Fe1 97.53(4) 7_556 4_545
S4 Cs2 Fe1 50.60(4) 2 4_545
S2 Cs2 Fe1 101.17(4) 8_456 4_545
S1 Cs2 Fe1 134.94(4) 7_556 4_545
Fe2 Cs2 Fe1 102.10(3) 7_556 4_545
S4 Cs2 Fe1 71.63(4) 6_556 4_545
Fe1 Cs2 Fe1 137.21(2) 8_456 4_545
Cs1 Cs2 Fe1 59.900(19) . 4_545
S1 Cs2 Fe1 111.05(3) 3_455 4_545
Cs3 Cs2 Fe1 101.273(19) 2 4_545
S3 Cs2 Fe1 149.25(4) 3_455 4_545
S2 Cs2 Fe1 13.88(3) 4_545 4_545
Cs4 Cs2 Fe1 83.125(18) 7_556 4_545
Cs2 Cs2 Fe1 37.295(17) 5_556 4_545
Cs2 Cs2 Fe1 157.96(2) 5_566 4_545
Fe1 Cs2 Fe1 106.02(3) 4 4_545
Fe2 Cs2 Fe1 24.98(2) 3_445 4_545
Cs4 Cs2 Fe1 78.988(16) 2 4_545
Fe1 Cs2 Fe1 127.42(2) 7_556 4_545
Fe2 Cs2 Fe1 111.01(2) 8_456 4_545
Cs3 Cs2 Fe1 42.256(14) 6_556 4_545
Cs4 Cs2 Fe1 63.930(15) . 4_545
Cs3 Cs2 Fe1 123.570(17) 6_566 4_545
Fe1 Cs2 Fe1 95.796(11) 3_455 4_545
Fe2 Cs2 Fe1 122.970(19) 3_455 4_545
Cs1 Cs2 Fe1 76.138(15) 5_556 4_545
Fe2 Cs2 Fe1 26.417(17) 4_545 4_545
Cs4 Cs2 Fe1 61.742(15) 3_445 4_545
Cs4 Cs2 Fe1 137.116(17) 3_455 4_545
S3 Cs2 Cs3 83.37(4) 7_556 7_556
S4 Cs2 Cs3 142.64(4) 2 7_556
S2 Cs2 Cs3 69.57(4) 8_456 7_556
S1 Cs2 Cs3 32.28(3) 7_556 7_556
Fe2 Cs2 Cs3 32.36(2) 7_556 7_556
S4 Cs2 Cs3 35.99(4) 6_556 7_556
Fe1 Cs2 Cs3 62.85(2) 8_456 7_556
Cs1 Cs2 Cs3 136.908(15) . 7_556
S1 Cs2 Cs3 132.40(3) 3_455 7_556
Cs3 Cs2 Cs3 126.480(18) 2 7_556
S3 Cs2 Cs3 90.58(3) 3_455 7_556
S2 Cs2 Cs3 104.44(3) 4_545 7_556
Cs4 Cs2 Cs3 41.627(11) 7_556 7_556
Cs2 Cs2 Cs3 87.193(19) 5_556 7_556
Cs2 Cs2 Cs3 85.317(18) 5_566 7_556
Fe1 Cs2 Cs3 108.45(2) 4 7_556
Fe2 Cs2 Cs3 128.62(2) 3_445 7_556
Cs4 Cs2 Cs3 175.336(15) 2 7_556
Fe1 Cs2 Cs3 35.920(15) 7_556 7_556
Fe2 Cs2 Cs3 55.964(15) 8_456 7_556
Cs3 Cs2 Cs3 62.513(10) 6_556 7_556
Cs4 Cs2 Cs3 92.467(12) . 7_556
Cs3 Cs2 Cs3 61.713(9) 6_566 7_556
Fe1 Cs2 Cs3 135.395(18) 3_455 7_556
Fe2 Cs2 Cs3 117.183(17) 3_455 7_556
Cs1 Cs2 Cs3 59.574(9) 5_556 7_556
Fe2 Cs2 Cs3 119.048(18) 4_545 7_556
Cs4 Cs2 Cs3 119.150(13) 3_445 7_556
Cs4 Cs2 Cs3 117.330(14) 3_455 7_556
Fe1 Cs2 Cs3 104.297(17) 4_545 7_556
S3 Cs2 Cs1 89.09(4) 7_556 5_566
S4 Cs2 Cs1 137.31(4) 2 5_566
S2 Cs2 Cs1 66.59(4) 8_456 5_566
S1 Cs2 Cs1 27.51(3) 7_556 5_566
Fe2 Cs2 Cs1 59.79(2) 7_556 5_566
S4 Cs2 Cs1 90.33(4) 6_556 5_566
Fe1 Cs2 Cs1 30.64(2) 8_456 5_566
Cs1 Cs2 Cs1 137.231(17) . 5_566
S1 Cs2 Cs1 87.12(3) 3_455 5_566
Cs3 Cs2 Cs1 84.576(14) 2 5_566
S3 Cs2 Cs1 35.68(3) 3_455 5_566
S2 Cs2 Cs1 163.08(3) 4_545 5_566
Cs4 Cs2 Cs1 87.986(13) 7_556 5_566
Cs2 Cs2 Cs1 127.54(2) 5_556 5_566
Cs2 Cs2 Cs1 37.749(13) 5_566 5_566
Fe1 Cs2 Cs1 88.19(2) 4 5_566
Fe2 Cs2 Cs1 165.01(2) 3_445 5_566
Cs4 Cs2 Cs1 116.847(14) 2 5_566
Fe1 Cs2 Cs1 34.397(14) 7_556 5_566
Fe2 Cs2 Cs1 54.158(15) 8_456 5_566
Cs3 Cs2 Cs1 121.836(12) 6_556 5_566
Cs4 Cs2 Cs1 121.237(13) . 5_566
Cs3 Cs2 Cs1 58.539(9) 6_566 5_566
Fe1 Cs2 Cs1 101.902(17) 3_455 5_566
Fe2 Cs2 Cs1 74.572(15) 3_455 5_566
Cs1 Cs2 Cs1 87.560(8) 5_556 5_566
Fe2 Cs2 Cs1 167.154(17) 4_545 5_566
Cs4 Cs2 Cs1 116.814(12) 3_445 5_566
Cs4 Cs2 Cs1 57.978(9) 3_455 5_566
Fe1 Cs2 Cs1 161.695(17) 4_545 5_566
Cs3 Cs2 Cs1 59.372(9) 7_556 5_566
S3 Cs2 Cs3 145.55(4) 7_556 8_456
S4 Cs2 Cs3 81.73(4) 2 8_456
S2 Cs2 Cs3 28.71(4) 8_456 8_456
S1 Cs2 Cs3 68.11(3) 7_556 8_456
Fe2 Cs2 Cs3 61.42(2) 7_556 8_456
S4 Cs2 Cs3 91.20(4) 6_556 8_456
Fe1 Cs2 Cs3 32.16(2) 8_456 8_456
Cs1 Cs2 Cs3 133.355(14) . 8_456
S1 Cs2 Cs3 101.22(3) 3_455 8_456
Cs3 Cs2 Cs3 36.789(15) 2 8_456
S3 Cs2 Cs3 35.11(3) 3_455 8_456
S2 Cs2 Cs3 130.52(3) 4_545 8_456
Cs4 Cs2 Cs3 131.348(16) 7_556 8_456
Cs2 Cs2 Cs3 84.258(17) 5_556 8_456
Cs2 Cs2 Cs3 82.435(18) 5_566 8_456
Fe1 Cs2 Cs3 127.35(2) 4 8_456
Fe2 Cs2 Cs3 106.63(2) 3_445 8_456
Cs4 Cs2 Cs3 85.810(12) 2 8_456
Fe1 Cs2 Cs3 55.840(15) 7_556 8_456
Fe2 Cs2 Cs3 35.520(15) 8_456 8_456
Cs3 Cs2 Cs3 119.759(15) 6_556 8_456
Cs4 Cs2 Cs3 177.393(15) . 8_456
Cs3 Cs2 Cs3 117.306(15) 6_566 8_456
Fe1 Cs2 Cs3 116.012(17) 3_455 8_456
Fe2 Cs2 Cs3 101.349(17) 3_455 8_456
Cs1 Cs2 Cs3 59.045(9) 5_556 8_456
Fe2 Cs2 Cs3 133.287(17) 4_545 8_456
Cs4 Cs2 Cs3 57.936(9) 3_445 8_456
Cs4 Cs2 Cs3 56.721(10) 3_455 8_456
Fe1 Cs2 Cs3 116.855(16) 4_545 8_456
Cs3 Cs2 Cs3 89.723(11) 7_556 8_456
Cs1 Cs2 Cs3 58.886(9) 5_566 8_456
S3 Cs2 Cs4 66.48(4) 7_556 6_566
S4 Cs2 Cs4 170.31(4) 2 6_566
S2 Cs2 Cs4 83.87(4) 8_456 6_566
S1 Cs2 Cs4 23.14(3) 7_556 6_566
Fe2 Cs2 Cs4 56.49(2) 7_556 6_566
S4 Cs2 Cs4 71.59(4) 6_556 6_566
Fe1 Cs2 Cs4 56.55(2) 8_456 6_566
Cs1 Cs2 Cs4 128.065(16) . 6_566
S1 Cs2 Cs4 97.88(3) 3_455 6_566
Cs3 Cs2 Cs4 118.736(16) 2 6_566
S3 Cs2 Cs4 69.96(3) 3_455 6_566
S2 Cs2 Cs4 129.36(3) 4_545 6_566
Cs4 Cs2 Cs4 53.767(12) 7_556 6_566
Cs2 Cs2 Cs4 122.44(2) 5_556 6_566
Cs2 Cs2 Cs4 49.924(15) 5_566 6_566
Fe1 Cs2 Cs4 81.05(2) 4 6_566
Fe2 Cs2 Cs4 159.52(2) 3_445 6_566
Cs4 Cs2 Cs4 142.680(14) 2 6_566
Fe1 Cs2 Cs4 39.130(14) 7_556 6_566
Fe2 Cs2 Cs4 68.108(16) 8_456 6_566
Cs3 Cs2 Cs4 93.531(11) 6_556 6_566
Cs4 Cs2 Cs4 92.329(12) . 6_566
Cs3 Cs2 Cs4 35.652(8) 6_566 6_566
Fe1 Cs2 Cs4 105.482(17) 3_455 6_566
Fe2 Cs2 Cs4 82.551(16) 3_455 6_566
Cs1 Cs2 Cs4 88.950(10) 5_556 6_566
Fe2 Cs2 Cs4 136.528(17) 4_545 6_566
Cs4 Cs2 Cs4 141.979(14) 3_445 6_566
Cs4 Cs2 Cs4 87.525(9) 3_455 6_566
Fe1 Cs2 Cs4 135.149(17) 4_545 6_566
Cs3 Cs2 Cs4 35.601(8) 7_556 6_566
Cs1 Cs2 Cs4 34.320(6) 5_566 6_566
Cs3 Cs2 Cs4 88.628(11) 8_456 6_566
S3 Cs2 Fe2 34.88(4) 7_556 4
S4 Cs2 Fe2 101.67(4) 2 4
S2 Cs2 Fe2 150.49(4) 8_456 4
S1 Cs2 Fe2 104.72(4) 7_556 4
Fe2 Cs2 Fe2 140.96(3) 7_556 4
S4 Cs2 Fe2 137.04(4) 6_556 4
Fe1 Cs2 Fe2 116.43(3) 8_456 4
Cs1 Cs2 Fe2 49.026(17) . 4
S1 Cs2 Fe2 26.85(3) 3_455 4
Cs3 Cs2 Fe2 103.507(18) 2 4
S3 Cs2 Fe2 91.88(4) 3_455 4
S2 Cs2 Fe2 93.79(3) 4_545 4
Cs4 Cs2 Fe2 85.718(16) 7_556 4
Cs2 Cs2 Fe2 143.30(2) 5_556 4
Cs2 Cs2 Fe2 51.881(17) 5_566 4
Fe1 Cs2 Fe2 5.03(2) 4 4
Fe2 Cs2 Fe2 97.484(12) 3_445 4
Cs4 Cs2 Fe2 68.701(14) 2 4
Fe1 Cs2 Fe2 119.66(2) 7_556 4
Fe2 Cs2 Fe2 142.745(15) 8_456 4
Cs3 Cs2 Fe2 116.006(15) 6_556 4
Cs4 Cs2 Fe2 53.631(13) . 4
Cs3 Cs2 Fe2 51.607(13) 6_566 4
Fe1 Cs2 Fe2 22.392(16) 3_455 4
Fe2 Cs2 Fe2 22.76(2) 3_455 4
Cs1 Cs2 Fe2 172.539(15) 5_556 4
Fe2 Cs2 Fe2 80.044(16) 4_545 4
Cs4 Cs2 Fe2 127.835(16) 3_445 4
Cs4 Cs2 Fe2 67.585(14) 3_455 4
Fe1 Cs2 Fe2 106.207(18) 4_545 4
Cs3 Cs2 Fe2 113.015(15) 7_556 4
Cs1 Cs2 Fe2 88.969(14) 5_566 4
Cs3 Cs2 Fe2 124.104(16) 8_456 4
Cs4 Cs2 Fe2 84.468(14) 6_566 4
S3 Cs2 Cs4 104.33(4) 7_556 6_556
S4 Cs2 Cs4 105.53(4) 2 6_556
S2 Cs2 Cs4 61.25(4) 8_456 6_556
S1 Cs2 Cs4 64.41(4) 7_556 6_556
Fe2 Cs2 Cs4 34.94(2) 7_556 6_556
S4 Cs2 Cs4 2.30(4) 6_556 6_556
Fe1 Cs2 Cs4 79.10(2) 8_456 6_556
Cs1 Cs2 Cs4 124.602(18) . 6_556
S1 Cs2 Cs4 165.90(3) 3_455 6_556
Cs3 Cs2 Cs4 117.108(16) 2 6_556
S3 Cs2 Cs4 111.09(3) 3_455 6_556
S2 Cs2 Cs4 75.93(3) 4_545 6_556
Cs4 Cs2 Cs4 53.535(12) 7_556 6_556
Cs2 Cs2 Cs4 49.658(15) 5_556 6_556
Cs2 Cs2 Cs4 122.72(2) 5_566 6_556
Fe1 Cs2 Cs4 134.25(2) 4 6_556
Fe2 Cs2 Cs4 92.73(2) 3_445 6_556
Cs4 Cs2 Cs4 143.341(13) 2 6_556
Fe1 Cs2 Cs4 58.083(15) 7_556 6_556
Fe2 Cs2 Cs4 56.883(15) 8_456 6_556
Cs3 Cs2 Cs4 35.501(9) 6_556 6_556
Cs4 Cs2 Cs4 92.830(12) . 6_556
Cs3 Cs2 Cs4 94.873(11) 6_566 6_556
Fe1 Cs2 Cs4 154.221(17) 3_455 6_556
Fe2 Cs2 Cs4 153.224(17) 3_455 6_556
Cs1 Cs2 Cs4 34.370(6) 5_556 6_556
Fe2 Cs2 Cs4 92.870(16) 4_545 6_556
Cs4 Cs2 Cs4 87.785(9) 3_445 6_556
Cs4 Cs2 Cs4 142.148(14) 3_455 6_556
Fe1 Cs2 Cs4 70.728(15) 4_545 6_556
Cs3 Cs2 Cs4 37.764(9) 7_556 6_556
Cs1 Cs2 Cs4 91.125(10) 5_566 6_556
Cs3 Cs2 Cs4 89.767(11) 8_456 6_556
Cs4 Cs2 Cs4 73.352(9) 6_566 6_556
Fe2 Cs2 Cs4 139.210(15) 4 6_556
S3 Cs2 Cs3 4.92(4) 7_556 4
S4 Cs2 Cs3 120.33(4) 2 4
S2 Cs2 Cs3 152.31(4) 8_456 4
S1 Cs2 Cs3 91.58(4) 7_556 4
Fe2 Cs2 Cs3 119.35(2) 7_556 4
S4 Cs2 Cs3 107.07(4) 6_556 4
Fe1 Cs2 Cs3 119.30(2) 8_456 4
Cs1 Cs2 Cs3 59.637(12) . 4
S1 Cs2 Cs3 56.76(3) 3_455 4
Cs3 Cs2 Cs3 133.234(19) 2 4
S3 Cs2 Cs3 108.30(3) 3_455 4
S2 Cs2 Cs3 85.39(3) 4_545 4
Cs4 Cs2 Cs3 55.752(12) 7_556 4
Cs2 Cs2 Cs3 132.06(2) 5_556 4
Cs2 Cs2 Cs3 60.851(15) 5_566 4
Fe1 Cs2 Cs3 25.010(18) 4 4
Fe2 Cs2 Cs3 103.583(19) 3_445 4
Cs4 Cs2 Cs3 95.357(12) 2 4
Fe1 Cs2 Cs3 107.581(17) 7_556 4
Fe2 Cs2 Cs3 136.566(18) 8_456 4
Cs3 Cs2 Cs3 90.952(12) 6_556 4
Cs4 Cs2 Cs3 35.548(9) . 4
Cs3 Cs2 Cs3 33.069(11) 6_566 4
Fe1 Cs2 Cs3 49.813(14) 3_455 4
Fe2 Cs2 Cs3 49.259(14) 3_455 4
Cs1 Cs2 Cs3 143.239(12) 5_556 4
Fe2 Cs2 Cs3 78.393(14) 4_545 4
Cs4 Cs2 Cs3 149.495(13) 3_445 4
Cs4 Cs2 Cs3 92.705(12) 3_455 4
Fe1 Cs2 Cs3 99.264(15) 4_545 4
Cs3 Cs2 Cs3 87.422(11) 7_556 4
Cs1 Cs2 Cs3 88.764(10) 5_566 4
Cs3 Cs2 Cs3 143.287(12) 8_456 4
Cs4 Cs2 Cs3 68.460(9) 6_566 4
Fe2 Cs2 Cs3 29.974(12) 4 4
Cs4 Cs2 Cs3 109.240(12) 6_556 4
S3 Cs2 Cs3 69.60(4) 7_556 4_545
S4 Cs2 Cs3 78.18(4) 2 4_545
S2 Cs2 Cs3 120.37(4) 8_456 4_545
S1 Cs2 Cs3 120.27(4) 7_556 4_545
Fe2 Cs2 Cs3 102.64(2) 7_556 4_545
S4 Cs2 Cs3 67.45(4) 6_556 4_545
Fe1 Cs2 Cs3 146.88(2) 8_456 4_545
Cs1 Cs2 Cs3 56.978(13) . 4_545
S1 Cs2 Cs3 106.17(3) 3_455 4_545
Cs3 Cs2 Cs3 130.752(18) 2 4_545
S3 Cs2 Cs3 178.91(3) 3_455 4_545
S2 Cs2 Cs3 19.90(3) 4_545 4_545
Cs4 Cs2 Cs3 55.917(12) 7_556 4_545
Cs2 Cs2 Cs3 59.904(16) 5_556 4_545
Cs2 Cs2 Cs3 133.02(2) 5_566 4_545
Fe1 Cs2 Cs3 86.812(19) 4 4_545
Fe2 Cs2 Cs3 50.203(18) 3_445 4_545
Cs4 Cs2 Cs3 95.816(12) 2 4_545
Fe1 Cs2 Cs3 122.602(18) 7_556 4_545
Fe2 Cs2 Cs3 123.021(18) 8_456 4_545
Cs3 Cs2 Cs3 32.359(11) 6_556 4_545
Cs4 Cs2 Cs3 37.409(9) . 4_545
Cs3 Cs2 Cs3 93.054(11) 6_566 4_545
Fe1 Cs2 Cs3 89.258(15) 3_455 4_545
Fe2 Cs2 Cs3 111.168(15) 3_455 4_545
Cs1 Cs2 Cs3 89.817(11) 5_556 4_545
Fe2 Cs2 Cs3 30.575(13) 4_545 4_545
Cs4 Cs2 Cs3 92.283(12) 3_445 4_545
Cs4 Cs2 Cs3 149.947(13) 3_455 4_545
Fe1 Cs2 Cs3 30.577(13) 4_545 4_545
Cs3 Cs2 Cs3 88.590(11) 7_556 4_545
Cs1 Cs2 Cs3 143.892(12) 5_566 4_545
Cs3 Cs2 Cs3 144.161(12) 8_456 4_545
Cs4 Cs2 Cs3 109.661(11) 6_566 4_545
Fe2 Cs2 Cs3 89.097(13) 4 4_545
Cs4 Cs2 Cs3 67.827(10) 6_556 4_545
Cs3 Cs2 Cs3 72.373(8) 4 4_545
S3 Cs2 Cs3 80.39(4) 7_556 3_455
S4 Cs2 Cs3 72.13(4) 2 3_455
S2 Cs2 Cs3 114.16(4) 8_456 3_455
S1 Cs2 Cs3 115.22(4) 7_556 3_455
Fe2 Cs2 Cs3 142.13(3) 7_556 3_455
S4 Cs2 Cs3 176.96(4) 6_556 3_455
Fe1 Cs2 Cs3 97.90(2) 8_456 3_455
Cs1 Cs2 Cs3 58.250(13) . 3_455
S1 Cs2 Cs3 18.73(3) 3_455 3_455
Cs3 Cs2 Cs3 58.105(13) 2 3_455
S3 Cs2 Cs3 65.85(3) 3_455 3_455
S2 Cs2 Cs3 105.75(3) 4_545 3_455
Cs4 Cs2 Cs3 131.128(15) 7_556 3_455
Cs2 Cs2 Cs3 127.93(2) 5_556 3_455
Cs2 Cs2 Cs3 58.397(16) 5_566 3_455
Fe1 Cs2 Cs3 50.467(19) 4 3_455
Fe2 Cs2 Cs3 86.911(19) 3_445 3_455
Cs4 Cs2 Cs3 34.596(9) 2 3_455
Fe1 Cs2 Cs3 120.156(18) 7_556 3_455
Fe2 Cs2 Cs3 119.160(17) 8_456 3_455
Cs3 Cs2 Cs3 147.284(15) 6_556 3_455
Cs4 Cs2 Cs3 91.644(11) . 3_455
Cs3 Cs2 Cs3 88.728(9) 6_566 3_455
Fe1 Cs2 Cs3 30.309(14) 3_455 3_455
Fe2 Cs2 Cs3 30.424(14) 3_455 3_455
Cs1 Cs2 Cs3 140.839(11) 5_556 3_455
Fe2 Cs2 Cs3 88.955(15) 4_545 3_455
Cs4 Cs2 Cs3 88.371(11) 3_445 3_455
Cs4 Cs2 Cs3 34.728(8) 3_455 3_455
Fe1 Cs2 Cs3 109.838(16) 4_545 3_455
Cs3 Cs2 Cs3 143.715(12) 7_556 3_455
Cs1 Cs2 Cs3 88.043(11) 5_566 3_455
Cs3 Cs2 Cs3 85.753(10) 8_456 3_455
Cs4 Cs2 Cs3 108.213(12) 6_566 3_455
Fe2 Cs2 Cs3 45.521(12) 4 3_455
Cs4 Cs2 Cs3 175.198(11) 6_556 3_455
Cs3 Cs2 Cs3 75.477(11) 4 3_455
Cs3 Cs2 Cs3 115.222(9) 4_545 3_455
S3 Cs2 Fe1 99.28(4) 7_556 3_445
S4 Cs2 Fe1 33.10(4) 2 3_445
S2 Cs2 Fe1 106.77(4) 8_456 3_445
S1 Cs2 Fe1 155.87(4) 7_556 3_445
Fe2 Cs2 Fe1 119.71(3) 7_556 3_445
S4 Cs2 Fe1 92.71(4) 6_556 3_445
Fe1 Cs2 Fe1 141.45(3) 8_456 3_445
Cs1 Cs2 Fe1 46.036(17) . 3_445
S1 Cs2 Fe1 92.48(3) 3_455 3_445
Cs3 Cs2 Fe1 85.881(16) 2 3_445
S3 Cs2 Fe1 135.08(4) 3_455 3_445
S2 Cs2 Fe1 25.52(3) 4_545 3_445
Cs4 Cs2 Fe1 101.114(17) 7_556 3_445
Cs2 Cs2 Fe1 49.629(17) 5_556 3_445
Cs2 Cs2 Fe1 143.69(2) 5_566 3_445
Fe1 Cs2 Fe1 96.580(13) 4 3_445
Fe2 Cs2 Fe1 5.273(19) 3_445 3_445
Cs4 Cs2 Fe1 57.086(14) 2 3_445
Fe1 Cs2 Fe1 144.556(14) 7_556 3_445
Fe2 Cs2 Fe1 120.524(19) 8_456 3_445
Cs3 Cs2 Fe1 64.044(14) 6_556 3_445
Cs4 Cs2 Fe1 67.942(13) . 3_445
Cs3 Cs2 Fe1 130.448(15) 6_566 3_445
Fe1 Cs2 Fe1 79.328(16) 3_455 3_445
Fe2 Cs2 Fe1 106.354(18) 3_455 3_445
Cs1 Cs2 Fe1 89.404(14) 5_556 3_445
Fe2 Cs2 Fe1 21.574(15) 4_545 3_445
Cs4 Cs2 Fe1 53.990(13) 3_445 3_445
Cs4 Cs2 Fe1 115.592(15) 3_455 3_445
Fe1 Cs2 Fe1 21.92(2) 4_545 3_445
Cs3 Cs2 Fe1 126.212(16) 7_556 3_445
Cs1 Cs2 Fe1 170.279(14) 5_566 3_445
Cs3 Cs2 Fe1 111.785(14) 8_456 3_445
Cs4 Cs2 Fe1 154.875(15) 6_566 3_445
Fe2 Cs2 Fe1 95.063(16) 4 3_445
Cs4 Cs2 Fe1 91.575(14) 6_556 3_445
Cs3 Cs2 Fe1 99.148(13) 4 3_445
Cs3 Cs2 Fe1 45.261(12) 4_545 3_445
Cs3 Cs2 Fe1 88.489(13) 3_455 3_445
S3 Cs2 Cs3 117.41(4) 7_556 3_445
S4 Cs2 Cs3 5.33(4) 2 3_445
S2 Cs2 Cs3 92.37(4) 8_456 3_445
S1 Cs2 Cs3 152.94(4) 7_556 3_445
Fe2 Cs2 Cs3 121.23(2) 7_556 3_445
S4 Cs2 Cs3 108.84(4) 6_556 3_445
Fe1 Cs2 Cs3 119.00(2) 8_456 3_445
Cs1 Cs2 Cs3 55.602(12) . 3_445
S1 Cs2 Cs3 82.66(3) 3_455 3_445
Cs3 Cs2 Cs3 57.003(12) 2 3_445
S3 Cs2 Cs3 106.00(3) 3_455 3_445
S2 Cs2 Cs3 54.54(3) 4_545 3_445
Cs4 Cs2 Cs3 130.131(16) 7_556 3_445
Cs2 Cs2 Cs3 57.430(16) 5_556 3_445
Cs2 Cs2 Cs3 128.91(2) 5_566 3_445
Fe1 Cs2 Cs3 101.41(2) 4 3_445
Fe2 Cs2 Cs3 24.217(17) 3_445 3_445
Cs4 Cs2 Cs3 36.513(9) 2 3_445
Fe1 Cs2 Cs3 137.146(17) 7_556 3_445
Fe2 Cs2 Cs3 108.174(17) 8_456 3_445
Cs3 Cs2 Cs3 88.998(10) 6_556 3_445
Cs4 Cs2 Cs3 92.115(12) . 3_445
Cs3 Cs2 Cs3 147.699(14) 6_566 3_445
Fe1 Cs2 Cs3 76.241(15) 3_455 3_445
Fe2 Cs2 Cs3 97.977(16) 3_455 3_445
Cs1 Cs2 Cs3 89.060(10) 5_556 3_445
Fe2 Cs2 Cs3 47.897(14) 4_545 3_445
Cs4 Cs2 Cs3 34.264(8) 3_445 3_445
Cs4 Cs2 Cs3 89.727(11) 3_455 3_445
Fe1 Cs2 Cs3 47.973(14) 4_545 3_445
Cs3 Cs2 Cs3 144.624(12) 7_556 3_445
Cs1 Cs2 Cs3 141.540(11) 5_566 3_445
Cs3 Cs2 Cs3 86.909(10) 8_456 3_445
Cs4 Cs2 Cs3 175.522(12) 6_566 3_445
Fe2 Cs2 Cs3 97.750(14) 4 3_445
Cs4 Cs2 Cs3 106.965(11) 6_556 3_445
Cs3 Cs2 Cs3 115.232(9) 4 3_445
Cs3 Cs2 Cs3 74.343(11) 4_545 3_445
Cs3 Cs2 Cs3 71.106(8) 3_455 3_445
Fe1 Cs2 Cs3 29.083(11) 3_445 3_445
S4 Cs3 S3 122.19(6) . 4
S4 Cs3 S2 149.59(6) . .
S3 Cs3 S2 87.58(5) 4 .
S4 Cs3 Fe1 116.92(5) . .
S3 Cs3 Fe1 119.63(5) 4 .
S2 Cs3 Fe1 37.25(4) . .
S4 Cs3 Fe2 115.81(5) . .
S3 Cs3 Fe2 112.06(5) 4 .
S2 Cs3 Fe2 37.64(4) . .
Fe1 Cs3 Fe2 44.52(3) . .
S4 Cs3 S1 88.36(5) . .
S3 Cs3 S1 147.51(5) 4 .
S2 Cs3 S1 61.25(5) . .
Fe1 Cs3 S1 37.15(4) . .
Fe2 Cs3 S1 36.80(4) . .
S4 Cs3 S3 105.02(5) . 6
S3 Cs3 S3 114.29(4) 4 6
S2 Cs3 S3 62.54(5) . 6
Fe1 Cs3 S3 34.54(4) . 6
Fe2 Cs3 S3 79.03(4) . 6
S1 Cs3 S3 61.18(5) . 6
S4 Cs3 S2 85.57(5) . 7
S3 Cs3 S2 63.35(5) 4 7
S2 Cs3 S2 116.44(4) . 7
Fe1 Cs3 S2 112.11(4) . 7
Fe2 Cs3 S2 152.88(4) . 7
S1 Cs3 S2 136.84(5) . 7
S3 Cs3 S2 79.33(5) 6 7
S4 Cs3 S4 104.24(3) . 4
S3 Cs3 S4 97.63(5) 4 4
S2 Cs3 S4 61.88(5) . 4
Fe1 Cs3 S4 78.48(4) . 4
Fe2 Cs3 S4 33.96(4) . 4
S1 Cs3 S4 60.99(5) . 4
S3 Cs3 S4 112.98(5) 6 4
S2 Cs3 S4 160.83(5) 7 4
S4 Cs3 Cs3 135.68(5) . 7
S3 Cs3 Cs3 61.45(4) 4 7
S2 Cs3 Cs3 61.23(4) . 7
Fe1 Cs3 Cs3 68.80(3) . 7
Fe2 Cs3 Cs3 98.34(3) . 7
S1 Cs3 Cs3 105.84(4) . 7
S3 Cs3 Cs3 52.84(4) 6 7
S2 Cs3 Cs3 55.21(4) 7 7
S4 Cs3 Cs3 119.49(4) 4 7
S4 Cs3 Cs2 55.59(4) . 2
S3 Cs3 Cs2 66.78(4) 4 2
S2 Cs3 Cs2 154.28(4) . 2
Fe1 Cs3 Cs2 162.79(3) . 2
Fe2 Cs3 Cs2 151.19(3) . 2
S1 Cs3 Cs2 143.41(4) . 2
S3 Cs3 Cs2 128.80(4) 6 2
S2 Cs3 Cs2 54.59(3) 7 2
S4 Cs3 Cs2 117.60(4) 4 2
Cs3 Cs3 Cs2 105.02(2) 7 2
S4 Cs3 Cs4 53.09(4) . .
S3 Cs3 Cs4 119.57(4) 4 .
S2 Cs3 Cs4 109.15(4) . .
Fe1 Cs3 Cs4 104.32(3) . .
Fe2 Cs3 Cs4 72.21(2) . .
S1 Cs3 Cs4 67.95(4) . .
S3 Cs3 Cs4 125.12(4) 6 .
S2 Cs3 Cs4 134.41(4) 7 .
S4 Cs3 Cs4 51.28(4) 4 .
Cs3 Cs3 Cs4 170.33(3) 7 .
Cs2 Cs3 Cs4 83.483(16) 2 .
S4 Cs3 Cs4 53.75(4) . 4_545
S3 Cs3 Cs4 144.12(4) 4 4_545
S2 Cs3 Cs4 106.59(4) . 4_545
Fe1 Cs3 Cs4 69.44(2) . 4_545
Fe2 Cs3 Cs4 97.98(2) . 4_545
S1 Cs3 Cs4 61.54(4) . 4_545
S3 Cs3 Cs4 51.43(4) 6 4_545
S2 Cs3 Cs4 80.93(4) 7 4_545
S4 Cs3 Cs4 118.19(4) 4 4_545
Cs3 Cs3 Cs4 96.17(2) 7 4_545
Cs2 Cs3 Cs4 96.043(18) 2 4_545
Cs4 Cs3 Cs4 87.345(15) . 4_545
S4 Cs3 Fe1 105.20(5) . 7
S3 Cs3 Fe1 30.77(4) 4 7
S2 Cs3 Fe1 104.21(4) . 7
Fe1 Cs3 Fe1 121.97(2) . 7
Fe2 Cs3 Fe1 138.08(3) . 7
S1 Cs3 Fe1 158.84(4) . 7
S3 Cs3 Fe1 99.07(4) 6 7
S2 Cs3 Fe1 32.62(4) 7 7
S4 Cs3 Fe1 128.27(4) 4 7
Cs3 Cs3 Fe1 53.17(2) 7 7
Cs2 Cs3 Fe1 54.24(2) 2 7
Cs4 Cs3 Fe1 133.20(2) . 7
Cs4 Cs3 Fe1 113.54(2) 4_545 7
S4 Cs3 Cs4 126.50(4) . 4
S3 Cs3 Cs4 49.18(4) 4 4
S2 Cs3 Cs4 66.59(4) . 4
Fe1 Cs3 Cs4 102.44(2) . 4
Fe2 Cs3 Cs4 69.34(2) . 4
S1 Cs3 Cs4 105.32(4) . 4
S3 Cs3 Cs4 127.14(4) 6 4
S2 Cs3 Cs4 112.51(4) 7 4
S4 Cs3 Cs4 48.45(4) 4 4
Cs3 Cs3 Cs4 90.59(2) 7 4
Cs2 Cs3 Cs4 93.507(17) 2 4
Cs4 Cs3 Cs4 84.209(16) . 4
Cs4 Cs3 Cs4 166.45(2) 4_545 4
Fe1 Cs3 Cs4 79.89(2) 7 4
S4 Cs3 S1 72.01(5) . 4
S3 Cs3 S1 69.34(5) 4 4
S2 Cs3 S1 118.93(4) . 4
Fe1 Cs3 S1 144.69(4) . 4
Fe2 Cs3 S1 100.22(3) . 4
S1 Cs3 S1 116.16(3) . 4
S3 Cs3 S1 176.34(5) 6 4
S2 Cs3 S1 102.36(4) 7 4
S4 Cs3 S1 66.27(4) 4 4
Cs3 Cs3 S1 130.79(3) 7 4
Cs2 Cs3 S1 51.49(3) 2 4
Cs4 Cs3 S1 51.44(3) . 4
Cs4 Cs3 S1 125.41(3) 4_545 4
Fe1 Cs3 S1 83.90(3) 7 4
Cs4 Cs3 S1 55.36(3) 4 4
S4 Cs3 Fe2 133.89(4) . 2_655
S3 Cs3 Fe2 103.07(4) 4 2_655
S2 Cs3 Fe2 15.71(4) . 2_655
Fe1 Cs3 Fe2 26.55(2) . 2_655
Fe2 Cs3 Fe2 26.94(3) . 2_655
S1 Cs3 Fe2 45.54(4) . 2_655
S3 Cs3 Fe2 58.32(4) 6 2_655
S2 Cs3 Fe2 125.94(4) 7 2_655
S4 Cs3 Fe2 57.82(3) 4 2_655
Cs3 Cs3 Fe2 72.04(2) 7 2_655
Cs2 Cs3 Fe2 168.97(2) 2 2_655
Cs4 Cs3 Fe2 98.737(19) . 2_655
Cs4 Cs3 Fe2 94.851(18) 4_545 2_655
Fe1 Cs3 Fe2 119.18(2) 7 2_655
Cs4 Cs3 Fe2 76.053(17) 4 2_655
S1 Cs3 Fe2 122.07(3) 4 2_655
S4 Cs3 Fe2 1.89(4) . 4_545
S3 Cs3 Fe2 120.57(4) 4 4_545
S2 Cs3 Fe2 151.38(4) . 4_545
Fe1 Cs3 Fe2 118.27(3) . 4_545
Fe2 Cs3 Fe2 117.69(2) . 4_545
S1 Cs3 Fe2 90.14(4) . 4_545
S3 Cs3 Fe2 105.36(4) 6 4_545
S2 Cs3 Fe2 83.83(4) 7 4_545
S4 Cs3 Fe2 105.68(4) 4 4_545
Cs3 Cs3 Fe2 134.43(3) 7 4_545
Cs2 Cs3 Fe2 53.894(17) 2 4_545
Cs4 Cs3 Fe2 54.463(17) . 4_545
Cs4 Cs3 Fe2 54.262(16) 4_545 4_545
Fe1 Cs3 Fe2 103.31(2) 7 4_545
Cs4 Cs3 Fe2 126.53(2) 4 4_545
S1 Cs3 Fe2 71.74(3) 4 4_545
Fe2 Cs3 Fe2 135.68(3) 2_655 4_545
S4 Cs3 Fe1 104.93(4) . 2_655
S3 Cs3 Fe1 131.54(4) 4 2_655
S2 Cs3 Fe1 44.67(4) . 2_655
Fe1 Cs3 Fe1 25.94(3) . 2_655
Fe2 Cs3 Fe1 26.02(2) . 2_655
S1 Cs3 Fe1 16.58(3) . 2_655
S3 Cs3 Fe1 57.38(4) 6 2_655
S2 Cs3 Fe1 136.71(4) 7 2_655
S4 Cs3 Fe1 57.33(3) 4 2_655
Cs3 Cs3 Fe1 93.46(2) 7 2_655
Cs2 Cs3 Fe1 159.62(2) 2 2_655
Cs4 Cs3 Fe1 78.919(18) . 2_655
Cs4 Cs3 Fe1 73.076(17) 4_545 2_655
Fe1 Cs3 Fe1 145.78(3) 7 2_655
Cs4 Cs3 Fe1 94.862(18) 4 2_655
S1 Cs3 Fe1 120.89(3) 4 2_655
Fe2 Cs3 Fe1 28.965(18) 2_655 2_655
Fe2 Cs3 Fe1 106.71(2) 4_545 2_655
S4 Cs3 Cs2 39.15(4) . 6
S3 Cs3 Cs2 103.42(4) 4 6
S2 Cs3 Cs2 147.42(4) . 6
Fe1 Cs3 Cs2 114.76(2) . 6
Fe2 Cs3 Cs2 144.48(2) . 6
S1 Cs3 Cs2 107.95(4) . 6
S3 Cs3 Cs2 85.12(4) 6 6
S2 Cs3 Cs2 48.25(3) 7 6
S4 Cs3 Cs2 143.37(4) 4 6
Cs3 Cs3 Cs2 96.95(2) 7 6
Cs2 Cs3 Cs2 48.837(16) 2 6
Cs4 Cs3 Cs2 92.127(14) . 6
Cs4 Cs3 Cs2 48.467(12) 4_545 6
Fe1 Cs3 Cs2 75.55(2) 7 6
Cs4 Cs3 Cs2 142.284(16) 4 6
S1 Cs3 Cs2 93.59(3) 4 6
Fe2 Cs3 Cs2 141.313(18) 2_655 6
Fe2 Cs3 Cs2 37.690(15) 4_545 6
Fe1 Cs3 Cs2 121.315(18) 2_655 6
S4 Cs3 Fe2 79.29(4) . 8_455
S3 Cs3 Fe2 56.94(4) 4 8_455
S2 Cs3 Fe2 127.38(4) . 8_455
Fe1 Cs3 Fe2 128.50(3) . 8_455
Fe2 Cs3 Fe2 164.77(3) . 8_455
S1 Cs3 Fe2 150.05(4) . 8_455
S3 Cs3 Fe2 95.64(4) 6 8_455
S2 Cs3 Fe2 16.44(3) 7 8_455
S4 Cs3 Fe2 148.53(4) 4 8_455
Cs3 Cs3 Fe2 67.53(2) 7 8_455
Cs2 Cs3 Fe2 39.026(16) 2 8_455
Cs4 Cs3 Fe2 121.630(19) . 8_455
Cs4 Cs3 Fe2 89.493(18) 4_545 8_455
Fe1 Cs3 Fe2 28.10(2) 7 8_455
Cs4 Cs3 Fe2 103.956(18) 4 8_455
S1 Cs3 Fe2 85.96(3) 4 8_455
Fe2 Cs3 Fe2 139.575(14) 2_655 8_455
Fe2 Cs3 Fe2 77.42(2) 4_545 8_455
Fe1 Cs3 Fe2 153.00(2) 2_655 8_455
Cs2 Cs3 Fe2 47.483(15) 6 8_455
S4 Cs3 Fe2 101.92(4) . 7
S3 Cs3 Fe2 55.55(4) 4 7
S2 Cs3 Fe2 100.45(4) . 7
Fe1 Cs3 Fe2 102.24(3) . 7
Fe2 Cs3 Fe2 137.768(19) . 7
S1 Cs3 Fe2 134.37(4) . 7
S3 Cs3 Fe2 73.25(4) 6 7
S2 Cs3 Fe2 16.48(3) 7 7
S4 Cs3 Fe2 150.09(4) 4 7
Cs3 Cs3 Fe2 39.428(18) 7 7
Cs2 Cs3 Fe2 67.267(17) 2 7
Cs4 Cs3 Fe2 149.97(2) . 7
Cs4 Cs3 Fe2 89.076(19) 4_545 7
Fe1 Cs3 Fe2 27.77(2) 7 7
Cs4 Cs3 Fe2 103.501(18) 4 7
S1 Cs3 Fe2 109.26(3) 4 7
Fe2 Cs3 Fe2 111.27(2) 2_655 7
Fe2 Cs3 Fe2 100.21(2) 4_545 7
Fe1 Cs3 Fe2 128.16(2) 2_655 7
Cs2 Cs3 Fe2 63.880(15) 6 7
Fe2 Cs3 Fe2 28.48(2) 8_455 7
S4 Cs3 Cs2 96.90(4) . 6_565
S3 Cs3 Cs2 31.74(4) 4 6_565
S2 Cs3 Cs2 108.31(4) . 6_565
Fe1 Cs3 Cs2 145.36(2) . 6_565
Fe2 Cs3 Cs2 115.15(2) . 6_565
S1 Cs3 Cs2 147.32(4) . 6_565
S3 Cs3 Cs2 145.27(4) 6 6_565
S2 Cs3 Cs2 75.83(3) 7 6_565
S4 Cs3 Cs2 86.53(3) 4 6_565
Cs3 Cs3 Cs2 92.781(19) 7 6_565
Cs2 Cs3 Cs2 47.961(17) 2 6_565
Cs4 Cs3 Cs2 89.586(15) . 6_565
Cs4 Cs3 Cs2 143.962(16) 4_545 6_565
Fe1 Cs3 Cs2 48.530(19) 7 6_565
Cs4 Cs3 Cs2 46.747(12) 4 6_565
S1 Cs3 Cs2 38.24(3) 4 6_565
Fe2 Cs3 Cs2 121.083(18) 2_655 6_565
Fe2 Cs3 Cs2 95.733(17) 4_545 6_565
Fe1 Cs3 Cs2 141.143(18) 2_655 6_565
Cs2 Cs3 Cs2 95.847(12) 6 6_565
Fe2 Cs3 Cs2 62.067(15) 8_455 6_565
Fe2 Cs3 Cs2 76.122(15) 7 6_565
S4 Cs3 Cs1 36.10(4) . .
S3 Cs3 Cs1 95.05(4) 4 .
S2 Cs3 Cs1 147.89(4) . .
Fe1 Cs3 Cs1 143.39(2) . .
Fe2 Cs3 Cs1 114.18(2) . .
S1 Cs3 Cs1 106.59(3) . .
S3 Cs3 Cs1 141.10(4) 6 .
S2 Cs3 Cs1 92.94(3) 7 .
S4 Cs3 Cs1 86.08(3) 4 .
Cs3 Cs3 Cs1 145.79(2) 7 .
Cs2 Cs3 Cs1 40.779(10) 2 .
Cs4 Cs3 Cs1 42.835(10) . .
Cs4 Cs3 Cs1 89.804(15) 4_545 .
Fe1 Cs3 Cs1 93.631(19) 7 .
Cs4 Cs3 Cs1 91.175(15) 4 .
S1 Cs3 Cs1 36.01(3) 4 .
Fe2 Cs3 Cs1 141.102(18) 2_655 .
Fe2 Cs3 Cs1 35.746(15) 4_545 .
Fe1 Cs3 Cs1 120.399(17) 2_655 .
Cs2 Cs3 Cs1 62.692(10) 6 .
Fe2 Cs3 Cs1 78.914(15) 8_455 .
Fe2 Cs3 Cs1 107.392(15) 7 .
Cs2 Cs3 Cs1 64.628(11) 6_565 .
S4 Cs3 Cs4 91.71(4) . 6
S3 Cs3 Cs4 99.84(4) 4 6
S2 Cs3 Cs4 88.73(4) . 6
Fe1 Cs3 Cs4 66.48(2) . 6
Fe2 Cs3 Cs4 111.00(2) . 6
S1 Cs3 Cs4 89.06(4) . 6
S3 Cs3 Cs4 31.99(4) 6 6
S2 Cs3 Cs4 48.58(3) 7 6
S4 Cs3 Cs4 144.96(3) 4 6
Cs3 Cs3 Cs4 48.080(16) 7 6
Cs2 Cs3 Cs4 97.216(16) 2 6
Cs4 Cs3 Cs4 136.561(14) . 6
Cs4 Cs3 Cs4 49.277(14) 4_545 6
Fe1 Cs3 Cs4 74.62(2) 7 6
Cs4 Cs3 Cs4 138.672(13) 4 6
S1 Cs3 Cs4 148.70(3) 4 6
Fe2 Cs3 Cs4 88.610(16) 2_655 6
Fe2 Cs3 Cs4 91.106(17) 4_545 6
Fe1 Cs3 Cs4 88.668(16) 2_655 6
Cs2 Cs3 Cs4 59.419(11) 6 6
Fe2 Cs3 Cs4 64.415(16) 8_455 6
Fe2 Cs3 Cs4 46.856(15) 7 6
Cs2 Cs3 Cs4 122.815(13) 6_565 6
Cs1 Cs3 Cs4 122.066(13) . 6
S4 Cs3 Cs4 151.06(4) . 6_565
S3 Cs3 Cs4 29.30(4) 4 6_565
S2 Cs3 Cs4 59.27(4) . 6_565
Fe1 Cs3 Cs4 90.46(2) . 6_565
Fe2 Cs3 Cs4 89.90(2) . 6_565
S1 Cs3 Cs4 120.50(4) . 6_565
S3 Cs3 Cs4 92.22(4) 6 6_565
S2 Cs3 Cs4 74.81(3) 7 6_565
S4 Cs3 Cs4 89.61(4) 4 6_565
Cs3 Cs3 Cs4 43.519(15) 7 6_565
Cs2 Cs3 Cs4 95.491(15) 2 6_565
Cs4 Cs3 Cs4 132.340(15) . 6_565
Cs4 Cs3 Cs4 139.691(14) 4_545 6_565
Fe1 Cs3 Cs4 48.194(19) 7 6_565
Cs4 Cs3 Cs4 48.194(13) 4 6_565
S1 Cs3 Cs4 91.36(3) 4 6_565
Fe2 Cs3 Cs4 74.979(16) 2_655 6_565
Fe2 Cs3 Cs4 149.317(18) 4_545 6_565
Fe1 Cs3 Cs4 103.938(16) 2_655 6_565
Cs2 Cs3 Cs4 122.544(14) 6 6_565
Fe2 Cs3 Cs4 75.964(16) 8_455 6_565
Fe2 Cs3 Cs4 60.565(15) 7 6_565
Cs2 Cs3 Cs4 58.096(11) 6_565 6_565
Cs1 Cs3 Cs4 122.717(13) . 6_565
Cs4 Cs3 Cs4 90.983(12) 6 6_565
S4 Cs3 Cs1 140.33(4) . 3
S3 Cs3 Cs1 79.88(4) 4 3
S2 Cs3 Cs1 29.94(4) . 3
Fe1 Cs3 Cs1 61.66(2) . 3
Fe2 Cs3 Cs1 32.18(2) . 3
S1 Cs3 Cs1 68.52(3) . 3
S3 Cs3 Cs1 91.85(4) 6 3
S2 Cs3 Cs1 133.37(4) 7 3
S4 Cs3 Cs1 36.53(3) 4 3
Cs3 Cs3 Cs1 82.965(17) 7 3
Cs2 Cs3 Cs1 134.854(17) 2 3
Cs4 Cs3 Cs1 87.761(14) . 3
Cs4 Cs3 Cs1 127.757(15) 4_545 3
Fe1 Cs3 Cs1 107.23(2) 7 3
Cs4 Cs3 Cs1 41.461(11) 4 3
S1 Cs3 Cs1 89.30(3) 4 3
Fe2 Cs3 Cs1 35.119(14) 2_655 3
Fe2 Cs3 Cs1 141.900(17) 4_545 3
Fe1 Cs3 Cs1 54.961(15) 2_655 3
Cs2 Cs3 Cs1 176.216(14) 6 3
Fe2 Cs3 Cs1 135.324(17) 8_455 3
Fe2 Cs3 Cs1 117.394(16) 7 3
Cs2 Cs3 Cs1 87.934(13) 6_565 3
Cs1 Cs3 Cs1 119.182(14) . 3
Cs4 Cs3 Cs1 118.474(11) 6 3
Cs4 Cs3 Cs1 59.749(9) 6_565 3
S4 Cs3 Cs3 89.86(4) . 4
S3 Cs3 Cs3 83.92(4) 4 4
S2 Cs3 Cs3 87.16(4) . 4
Fe1 Cs3 Cs3 107.97(3) . 4
Fe2 Cs3 Cs3 63.46(2) . 4
S1 Cs3 Cs3 85.51(4) . 4
S3 Cs3 Cs3 142.40(4) 6 4
S2 Cs3 Cs3 137.04(4) 7 4
S4 Cs3 Cs3 29.50(3) 4 4
Cs3 Cs3 Cs3 132.144(18) 7 4
Cs2 Cs3 Cs3 88.180(16) 2 4
Cs4 Cs3 Cs3 42.090(15) . 4
Cs4 Cs3 Cs3 128.542(18) 4_545 4
Fe1 Cs3 Cs3 110.22(2) 7 4
Cs4 Cs3 Cs3 42.120(8) 4 4
S1 Cs3 Cs3 36.77(3) 4 4
Fe2 Cs3 Cs3 86.365(17) 2_655 4
Fe2 Cs3 Cs3 90.629(19) 4_545 4
Fe1 Cs3 Cs3 85.644(18) 2_655 4
Cs2 Cs3 Cs3 124.067(15) 6 4
Fe2 Cs3 Cs3 121.264(18) 8_455 4
Fe2 Cs3 Cs3 137.957(17) 7 4
Cs2 Cs3 Cs3 62.360(9) 6_565 4
Cs1 Cs3 Cs3 61.438(12) . 4
Cs4 Cs3 Cs3 174.311(17) 6 4
Cs4 Cs3 Cs3 90.289(8) 6_565 4
Cs1 Cs3 Cs3 57.751(8) 3 4
S4 Cs3 Cs3 34.36(4) . 4_545
S3 Cs3 Cs3 155.03(4) 4 4_545
S2 Cs3 Cs3 115.23(4) . 4_545
Fe1 Cs3 Cs3 85.30(2) . 4_545
Fe2 Cs3 Cs3 84.17(2) . 4_545
S1 Cs3 Cs3 54.00(3) . 4_545
S3 Cs3 Cs3 86.64(4) 6 4_545
S2 Cs3 Cs3 110.64(3) 7 4_545
S4 Cs3 Cs3 85.49(4) 4 4_545
Cs3 Cs3 Cs3 137.40(2) 7 4_545
Cs2 Cs3 Cs3 89.746(16) 2 4_545
Cs4 Cs3 Cs3 45.467(14) . 4_545
Cs4 Cs3 Cs3 41.879(8) 4_545 4_545
Fe1 Cs3 Cs3 137.74(2) 7 4_545
Cs4 Cs3 Cs3 128.829(17) 4 4_545
S1 Cs3 Cs3 89.72(3) 4 4_545
Fe2 Cs3 Cs3 99.530(18) 2_655 4_545
Fe2 Cs3 Cs3 36.153(15) 4_545 4_545
Fe1 Cs3 Cs3 70.571(17) 2_655 4_545
Cs2 Cs3 Cs3 63.182(9) 6 4_545
Fe2 Cs3 Cs3 109.934(17) 8_455 4_545
Fe2 Cs3 Cs3 124.417(17) 7 4_545
Cs2 Cs3 Cs3 124.750(15) 6_565 4_545
Cs1 Cs3 Cs3 60.327(11) . 4_545
Cs4 Cs3 Cs3 91.120(9) 6 4_545
Cs4 Cs3 Cs3 174.069(17) 6_565 4_545
Cs1 Cs3 Cs3 114.444(14) 3 4_545
Cs3 Cs3 Cs3 87.088(16) 4 4_545
S4 Cs3 Cs1 86.27(4) . 3_545
S3 Cs3 Cs1 146.99(4) 4 3_545
S2 Cs3 Cs1 67.85(4) . 3_545
Fe1 Cs3 Cs1 31.02(2) . 3_545
Fe2 Cs3 Cs1 60.81(2) . 3_545
S1 Cs3 Cs1 29.63(3) . 3_545
S3 Cs3 Cs1 35.08(4) 6 3_545
S2 Cs3 Cs1 107.25(3) 7 3_545
S4 Cs3 Cs1 90.02(3) 4 3_545
Cs3 Cs3 Cs1 86.820(18) 7 3_545
Cs2 Cs3 Cs1 136.143(17) 2 3_545
Cs4 Cs3 Cs1 90.131(13) . 3_545
Cs4 Cs3 Cs1 40.199(11) 4_545 3_545
Fe1 Cs3 Cs1 133.26(2) 7 3_545
Cs4 Cs3 Cs1 129.055(15) 4 3_545
S1 Cs3 Cs1 141.56(3) 4 3_545
Fe2 Cs3 Cs1 54.838(15) 2_655 3_545
Fe2 Cs3 Cs1 87.511(16) 4_545 3_545
Fe1 Cs3 Cs1 34.799(14) 2_655 3_545
Cs2 Cs3 Cs1 88.357(12) 6 3_545
Fe2 Cs3 Cs1 121.442(17) 8_455 3_545
Fe2 Cs3 Cs1 105.983(16) 7 3_545
Cs2 Cs3 Cs1 175.793(14) 6_565 3_545
Cs1 Cs3 Cs1 117.561(13) . 3_545
Cs4 Cs3 Cs1 59.638(9) 6 3_545
Cs4 Cs3 Cs1 119.534(11) 6_565 3_545
Cs1 Cs3 Cs1 87.861(8) 3 3_545
Cs3 Cs3 Cs1 115.041(15) 4 3_545
Cs3 Cs3 Cs1 57.241(7) 4_545 3_545
S4 Cs3 Cs2 84.57(4) . 7_556
S3 Cs3 Cs2 131.69(4) 4 7_556
S2 Cs3 Cs2 69.23(4) . 7_556
Fe1 Cs3 Cs2 63.06(2) . 7_556
Fe2 Cs3 Cs2 31.79(2) . 7_556
S1 Cs3 Cs2 31.54(3) . 7_556
S3 Cs3 Cs2 92.29(4) 6 7_556
S2 Cs3 Cs2 164.95(4) 7 7_556
S4 Cs3 Cs2 34.12(3) 4 7_556
Cs3 Cs3 Cs2 128.32(2) 7 7_556
Cs2 Cs3 Cs2 126.434(18) 2 7_556
Cs4 Cs3 Cs2 42.953(12) . 7_556
Cs4 Cs3 Cs2 84.073(14) 4_545 7_556
Fe1 Cs3 Cs2 162.39(2) 7 7_556
Cs4 Cs3 Cs2 82.525(14) 4 7_556
S1 Cs3 Cs2 85.34(3) 4 7_556
Fe2 Cs3 Cs2 56.540(15) 2_655 7_556
Fe2 Cs3 Cs2 86.417(16) 4_545 7_556
Fe1 Cs3 Cs2 37.123(15) 2_655 7_556
Cs2 Cs3 Cs2 119.097(14) 6 7_556
Fe2 Cs3 Cs2 163.386(17) 8_455 7_556
Fe2 Cs3 Cs2 165.200(18) 7 7_556
Cs2 Cs3 Cs2 116.653(15) 6_565 7_556
Cs1 Cs3 Cs2 85.745(10) . 7_556
Cs4 Cs3 Cs2 120.416(13) 6 7_556
Cs4 Cs3 Cs2 118.357(13) 6_565 7_556
Cs1 Cs3 Cs2 58.676(9) 3 7_556
Cs3 Cs3 Cs2 54.305(12) 4 7_556
Cs3 Cs3 Cs2 55.927(12) 4_545 7_556
Cs1 Cs3 Cs2 60.779(9) 3_545 7_556
S4 Cs3 Cs2 143.65(4) . 8
S3 Cs3 Cs2 87.48(4) 4 8
S2 Cs3 Cs2 28.93(4) . 8
Fe1 Cs3 Cs2 33.31(2) . 8
Fe2 Cs3 Cs2 61.90(2) . 8
S1 Cs3 Cs2 69.83(3) . 8
S3 Cs3 Cs2 39.13(4) 6 8
S2 Cs3 Cs2 90.98(3) 7 8
S4 Cs3 Cs2 90.50(3) 4 8
Cs3 Cs3 Cs2 38.192(14) 7 8
Cs2 Cs3 Cs2 143.210(14) 2 8
Cs4 Cs3 Cs2 133.150(16) . 8
Cs4 Cs3 Cs2 89.958(15) 4_545 8
Fe1 Cs3 Cs2 90.14(2) 7 8
Cs4 Cs3 Cs2 88.123(13) 4 8
S1 Cs3 Cs2 143.48(3) 4 8
Fe2 Cs3 Cs2 34.963(15) 2_655 8
Fe2 Cs3 Cs2 144.220(18) 4_545 8
Fe1 Cs3 Cs2 55.758(15) 2_655 8
Cs2 Cs3 Cs2 119.760(15) 6 8
Fe2 Cs3 Cs2 105.091(17) 8_455 8
Fe2 Cs3 Cs2 76.611(16) 7 8
Cs2 Cs3 Cs2 117.308(14) 6_565 8
Cs1 Cs3 Cs2 175.985(12) . 8
Cs4 Cs3 Cs2 60.352(11) 6 8
Cs4 Cs3 Cs2 59.277(10) 6_565 8
Cs1 Cs3 Cs2 58.166(8) 3 8
Cs3 Cs3 Cs2 115.874(13) 4 8
Cs3 Cs3 Cs2 117.339(13) 4_545 8
Cs1 Cs3 Cs2 60.265(9) 3_545 8
Cs2 Cs3 Cs2 90.244(11) 7_556 8
S4 Cs3 Cs1 73.96(4) . 5
S3 Cs3 Cs1 83.25(4) 4 5
S2 Cs3 Cs1 119.80(4) . 5
Fe1 Cs3 Cs1 102.48(2) . 5
Fe2 Cs3 Cs1 146.98(2) . 5
S1 Cs3 Cs1 118.90(4) . 5
S3 Cs3 Cs1 67.95(4) 6 5
S2 Cs3 Cs1 19.92(3) 7 5
S4 Cs3 Cs1 178.18(4) 4 5
Cs3 Cs3 Cs1 62.324(17) 7 5
Cs2 Cs3 Cs1 61.271(12) 2 5
Cs4 Cs3 Cs1 126.904(14) . 5
Cs4 Cs3 Cs1 61.008(12) 4_545 5
Fe1 Cs3 Cs1 52.541(19) 7 5
Cs4 Cs3 Cs1 132.425(15) 4 5
S1 Cs3 Cs1 112.69(3) 4 5
Fe2 Cs3 Cs1 123.571(16) 2_655 5
Fe2 Cs3 Cs1 72.508(15) 4_545 5
Fe1 Cs3 Cs1 123.155(17) 2_655 5
Cs2 Cs3 Cs1 34.819(8) 6 5
Fe2 Cs3 Cs1 31.375(14) 8_455 5
Fe2 Cs3 Cs1 31.379(14) 7 5
Cs2 Cs3 Cs1 93.440(11) 6_565 5
Cs1 Cs3 Cs1 92.260(9) . 5
Cs4 Cs3 Cs1 36.027(8) 6 5
Cs4 Cs3 Cs1 91.919(11) 6_565 5
Cs1 Cs3 Cs1 145.289(10) 3 5
Cs3 Cs3 Cs1 149.443(15) 4 5
Cs3 Cs3 Cs1 93.044(9) 4_545 5
Cs1 Cs3 Cs1 90.085(8) 3_545 5
Cs2 Cs3 Cs1 145.049(13) 7_556 5
Cs2 Cs3 Cs1 91.130(10) 8 5
S4 Cs3 Fe1 66.60(4) . 3_455
S3 Cs3 Fe1 65.42(4) 4 3_455
S2 Cs3 Fe1 130.23(4) . 3_455
Fe1 Cs3 Fe1 158.73(3) . 3_455
Fe2 Cs3 Fe1 114.30(3) . 3_455
S1 Cs3 Fe1 127.16(4) . 3_455
S3 Cs3 Fe1 166.16(4) 6 3_455
S2 Cs3 Fe1 88.81(4) 7 3_455
S4 Cs3 Fe1 80.36(3) 4 3_455
Cs3 Cs3 Fe1 124.89(2) 7 3_455
Cs2 Cs3 Fe1 37.483(15) 2 3_455
Cs4 Cs3 Fe1 59.712(15) . 3_455
Cs4 Cs3 Fe1 119.938(17) 4_545 3_455
Fe1 Cs3 Fe1 73.76(2) 7 3_455
Cs4 Cs3 Fe1 64.121(15) 4 3_455
S1 Cs3 Fe1 14.08(3) 4 3_455
Fe2 Cs3 Fe1 135.48(2) 2_655 3_455
Fe2 Cs3 Fe1 65.884(18) 4_545 3_455
Fe1 Cs3 Fe1 134.152(16) 2_655 3_455
Cs2 Cs3 Fe1 81.635(14) 6 3_455
Fe2 Cs3 Fe1 72.377(17) 8_455 3_455
Fe2 Cs3 Fe1 97.149(19) 7 3_455
Cs2 Cs3 Fe1 33.877(13) 6_565 3_455
Cs1 Cs3 Fe1 31.512(13) . 3_455
Cs4 Cs3 Fe1 134.633(16) 6 3_455
Cs4 Cs3 Fe1 91.522(14) 6_565 3_455
Cs1 Cs3 Fe1 101.539(15) 3 3_455
Cs3 Cs3 Fe1 50.855(14) 4 3_455
Cs3 Cs3 Fe1 90.945(16) 4_545 3_455
Cs1 Cs3 Fe1 147.547(15) 3_545 3_455
Cs2 Cs3 Fe1 97.639(15) 7_556 3_455
Cs2 Cs3 Fe1 149.621(16) 8 3_455
Cs1 Cs3 Fe1 98.611(13) 5 3_455
S4 Cs3 Fe2 85.68(4) . 4
S3 Cs3 Fe2 60.29(4) 4 4
S2 Cs3 Fe2 106.76(4) . 4
Fe1 Cs3 Fe2 137.52(3) . 4
Fe2 Cs3 Fe2 93.94(3) . 4
S1 Cs3 Fe2 117.40(4) . 4
S3 Cs3 Fe2 168.95(4) 6 4
S2 Cs3 Fe2 104.68(4) 7 4
S4 Cs3 Fe2 60.57(3) 4 4
Cs3 Cs3 Fe2 120.84(2) 7 4
Cs2 Cs3 Fe2 59.642(16) 2 4
Cs4 Cs3 Fe2 59.274(15) . 4
Cs4 Cs3 Fe2 138.879(18) 4_545 4
Fe1 Cs3 Fe2 80.40(2) 7 4
Cs4 Cs3 Fe2 41.827(14) 4 4
S1 Cs3 Fe2 13.68(3) 4 4
Fe2 Cs3 Fe2 112.20(2) 2_655 4
Fe2 Cs3 Fe2 85.412(18) 4_545 4
Fe1 Cs3 Fe2 117.742(19) 2_655 4
Cs2 Cs3 Fe2 105.294(15) 6 4
Fe2 Cs3 Fe2 88.991(18) 8_455 4
Fe2 Cs3 Fe2 107.71(2) 7 4
Cs2 Cs3 Fe2 31.975(13) 6_565 4
Cs1 Cs3 Fe2 49.682(14) . 4
Cs4 Cs3 Fe2 153.256(16) 6 4
Cs4 Cs3 Fe2 79.152(14) 6_565 4
Cs1 Cs3 Fe2 77.885(14) 3 4
Cs3 Cs3 Fe2 32.365(12) 4 4
Cs3 Cs3 Fe2 101.230(16) 4_545 4
Cs1 Cs3 Fe2 146.286(15) 3_545 4
Cs2 Cs3 Fe2 85.878(15) 7_556 4
Cs2 Cs3 Fe2 129.897(15) 8 4
Cs1 Cs3 Fe2 118.777(14) 5 4
Fe1 Cs3 Fe2 23.660(15) 3_455 4
S4 Cs3 Fe1 64.94(4) . 4
S3 Cs3 Fe1 82.19(4) 4 4
S2 Cs3 Fe1 118.94(4) . 4
Fe1 Cs3 Fe1 136.21(2) . 4
Fe2 Cs3 Fe1 93.27(2) . 4
S1 Cs3 Fe1 104.07(4) . 4
S3 Cs3 Fe1 163.41(4) 6 4
S2 Cs3 Fe1 111.64(4) 7 4
S4 Cs3 Fe1 60.27(3) 4 4
Cs3 Cs3 Fe1 143.59(2) 7 4
Cs2 Cs3 Fe1 57.931(16) 2 4
Cs4 Cs3 Fe1 38.358(15) . 4
Cs4 Cs3 Fe1 116.279(17) 4_545 4
Fe1 Cs3 Fe1 96.46(2) 7 4
Cs4 Cs3 Fe1 61.578(15) 4 4
S1 Cs3 Fe1 13.09(3) 4 4
Fe2 Cs3 Fe1 118.03(2) 2_655 4
Fe2 Cs3 Fe1 65.061(18) 4_545 4
Fe1 Cs3 Fe1 110.79(2) 2_655 4
Cs2 Cs3 Fe1 93.132(14) 6 4
Fe2 Cs3 Fe1 95.281(19) 8_455 4
Fe2 Cs3 Fe1 120.668(18) 7 4
Cs2 Cs3 Fe1 51.312(13) 6_565 4
Cs1 Cs3 Fe1 30.996(13) . 4
Cs4 Cs3 Fe1 152.332(15) 6 4
Cs4 Cs3 Fe1 102.533(15) 6_565 4
Cs1 Cs3 Fe1 89.128(14) 3 4
Cs3 Cs3 Fe1 32.052(13) 4 4
Cs3 Cs3 Fe1 77.903(15) 4_545 4
Cs1 Cs3 Fe1 128.486(14) 3_545 4
Cs2 Cs3 Fe1 74.119(14) 7_556 4
Cs2 Cs3 Fe1 147.025(16) 8 4
Cs1 Cs3 Fe1 118.381(13) 5 4
Fe1 Cs3 Fe1 23.52(2) 3_455 4
Fe2 Cs3 Fe1 23.392(15) 4 4
S4 Cs3 Fe1 101.08(4) . 8_455
S3 Cs3 Fe1 37.34(4) 4 8_455
S2 Cs3 Fe1 107.46(4) . 8_455
Fe1 Cs3 Fe1 121.11(3) . 8_455
Fe2 Cs3 Fe1 142.94(3) . 8_455
S1 Cs3 Fe1 156.47(4) . 8_455
S3 Cs3 Fe1 95.41(4) 6 8_455
S2 Cs3 Fe1 26.06(3) 7 8_455
S4 Cs3 Fe1 134.81(4) 4 8_455
Cs3 Cs3 Fe1 52.824(18) 7 8_455
Cs2 Cs3 Fe1 52.833(15) 2 8_455
Cs4 Cs3 Fe1 134.561(18) . 8_455
Cs4 Cs3 Fe1 106.988(17) 4_545 8_455
Fe1 Cs3 Fe1 6.572(10) 7 8_455
Cs4 Cs3 Fe1 86.451(15) 4 8_455
S1 Cs3 Fe1 87.34(3) 4 8_455
Fe2 Cs3 Fe1 121.798(19) 2_655 8_455
Fe2 Cs3 Fe1 99.192(19) 4_545 8_455
Fe1 Cs3 Fe1 146.281(12) 2_655 8_455
Cs2 Cs3 Fe1 69.659(14) 6 8_455
Fe2 Cs3 Fe1 22.516(16) 8_455 8_455
Fe2 Cs3 Fe1 22.672(16) 7 8_455
Cs2 Cs3 Fe1 53.515(13) 6_565 8_455
Cs1 Cs3 Fe1 93.211(13) . 8_455
Cs4 Cs3 Fe1 69.329(14) 6 8_455
Cs4 Cs3 Fe1 53.449(13) 6_565 8_455
Cs1 Cs3 Fe1 112.966(14) 3 8_455
Cs3 Cs3 Fe1 115.709(14) 4 8_455
Cs3 Cs3 Fe1 132.446(16) 4_545 8_455
Cs1 Cs3 Fe1 128.655(15) 3_545 8_455
Cs2 Cs3 Fe1 168.900(16) 7_556 8_455
Cs2 Cs3 Fe1 90.691(14) 8 8_455
Cs1 Cs3 Fe1 45.983(12) 5 8_455
Fe1 Cs3 Fe1 76.238(14) 3_455 8_455
Fe2 Cs3 Fe1 85.039(16) 4 8_455
Fe1 Cs3 Fe1 99.454(16) 4 8_455
S4 Cs3 Cs1 116.66(4) . 5_565
S3 Cs3 Cs1 8.40(4) 4 5_565
S2 Cs3 Cs1 93.61(4) . 5_565
Fe1 Cs3 Cs1 123.01(2) . 5_565
Fe2 Cs3 Cs1 120.16(2) . 5_565
S1 Cs3 Cs1 154.61(3) . 5_565
S3 Cs3 Cs1 112.23(4) 6 5_565
S2 Cs3 Cs1 55.24(3) 7 5_565
S4 Cs3 Cs1 105.65(4) 4 5_565
Cs3 Cs3 Cs1 59.975(15) 7 5_565
Cs2 Cs3 Cs1 61.109(12) 2 5_565
Cs4 Cs3 Cs1 122.595(15) . 5_565
Cs4 Cs3 Cs1 136.162(15) 4_545 5_565
Fe1 Cs3 Cs1 22.626(18) 7 5_565
Cs4 Cs3 Cs1 57.270(11) 4 5_565
S1 Cs3 Cs1 71.28(3) 4 5_565
Fe2 Cs3 Cs1 109.286(16) 2_655 5_565
Fe2 Cs3 Cs1 114.934(16) 4_545 5_565
Fe1 Cs3 Cs1 138.171(16) 2_655 5_565
Cs2 Cs3 Cs1 95.233(11) 6 5_565
Fe2 Cs3 Cs1 48.553(14) 8_455 5_565
Fe2 Cs3 Cs1 48.515(14) 7 5_565
Cs2 Cs3 Cs1 33.050(7) 6_565 5_565
Cs1 Cs3 Cs1 93.002(9) . 5_565
Cs4 Cs3 Cs1 94.122(11) 6 5_565
Cs4 Cs3 Cs1 34.394(7) 6_565 5_565
Cs1 Cs3 Cs1 88.005(8) 3 5_565
Cs3 Cs3 Cs1 90.057(8) 4 5_565
Cs3 Cs3 Cs1 150.802(14) 4_545 5_565
Cs1 Cs3 Cs1 146.796(10) 3_545 5_565
Cs2 Cs3 Cs1 139.765(13) 7_556 5_565
Cs2 Cs3 Cs1 89.945(9) 8 5_565
Cs1 Cs3 Cs1 75.165(6) 5 5_565
Fe1 Cs3 Cs1 65.294(12) 3_455 5_565
Fe2 Cs3 Cs1 63.888(12) 4 5_565
Fe1 Cs3 Cs1 84.362(13) 4 5_565
Fe1 Cs3 Cs1 29.183(12) 8_455 5_565
S4 Cs3 Cs2 107.06(4) . 4_545
S3 Cs3 Cs2 115.41(4) 4 4_545
S2 Cs3 Cs2 58.81(4) . 4_545
Fe1 Cs3 Cs2 30.09(2) . 4_545
Fe2 Cs3 Cs2 74.59(2) . 4_545
S1 Cs3 Cs2 57.73(3) . 4_545
S3 Cs3 Cs2 4.45(4) 6 4_545
S2 Cs3 Cs2 83.51(3) 7 4_545
S4 Cs3 Cs2 108.55(3) 4 4_545
Cs3 Cs3 Cs2 54.150(16) 7 4_545
Cs2 Cs3 Cs2 133.233(19) 2 4_545
Cs4 Cs3 Cs2 122.983(15) . 4_545
Cs4 Cs3 Cs2 53.311(12) 4_545 4_545
Fe1 Cs3 Cs2 102.12(2) 7 4_545
Cs4 Cs3 Cs2 124.174(14) 4 4_545
S1 Cs3 Cs2 173.87(3) 4 4_545
Fe2 Cs3 Cs2 54.028(15) 2_655 4_545
Fe2 Cs3 Cs2 107.537(17) 4_545 4_545
Fe1 Cs3 Cs2 53.202(15) 2_655 4_545
Cs2 Cs3 Cs2 89.049(12) 6 4_545
Fe2 Cs3 Cs2 99.868(16) 8_455 4_545
Fe2 Cs3 Cs2 76.861(15) 7 4_545
Cs2 Cs3 Cs2 146.932(11) 6_565 4_545
Cs1 Cs3 Cs2 143.083(13) . 4_545
Cs4 Cs3 Cs2 36.414(9) 6 4_545
Cs4 Cs3 Cs2 91.877(11) 6_565 4_545
Cs1 Cs3 Cs2 87.842(10) 3 4_545
Cs3 Cs3 Cs2 137.991(16) 4 4_545
Cs3 Cs3 Cs2 86.534(9) 4_545 4_545
Cs1 Cs3 Cs2 32.900(6) 3_545 4_545
Cs2 Cs3 Cs2 88.549(12) 7_556 4_545
Cs2 Cs3 Cs2 36.713(12) 8 4_545
Cs1 Cs3 Cs2 72.396(9) 5 4_545
Fe1 Cs3 Cs2 170.487(16) 3_455 4_545
Fe2 Cs3 Cs2 165.566(15) 4 4_545
Fe1 Cs3 Cs2 161.245(15) 4 4_545
Fe1 Cs3 Cs2 98.768(14) 8_455 4_545
Cs1 Cs3 Cs2 114.007(10) 5_565 4_545
S4 Cs3 Cs2 172.00(4) . 4
S3 Cs3 Cs2 63.99(4) 4 4
S2 Cs3 Cs2 23.60(4) . 4
Fe1 Cs3 Cs2 58.57(2) . 4
Fe2 Cs3 Cs2 56.20(2) . 4
S1 Cs3 Cs2 84.66(3) . 4
S3 Cs3 Cs2 74.96(4) 6 4
S2 Cs3 Cs2 102.21(3) 7 4
S4 Cs3 Cs2 68.89(3) 4 4
Cs3 Cs3 Cs2 50.695(15) 7 4
Cs2 Cs3 Cs2 130.752(18) 2 4
Cs4 Cs3 Cs2 120.171(16) . 4
Cs4 Cs3 Cs2 125.087(15) 4_545 4
Fe1 Cs3 Cs2 82.610(19) 7 4
Cs4 Cs3 Cs2 52.334(11) 4 4
S1 Cs3 Cs2 107.67(3) 4 4
Fe2 Cs3 Cs2 39.223(14) 2_655 4
Fe2 Cs3 Cs2 173.851(18) 4_545 4
Fe1 Cs3 Cs2 68.122(15) 2_655 4
Cs2 Cs3 Cs2 147.642(12) 6 4
Fe2 Cs3 Cs2 108.708(16) 8_455 4
Fe2 Cs3 Cs2 85.798(15) 7 4
Cs2 Cs3 Cs2 86.947(11) 6_565 4
Cs1 Cs3 Cs2 143.466(14) . 4
Cs4 Cs3 Cs2 92.084(11) 6 4
Cs4 Cs3 Cs2 35.875(8) 6_565 4
Cs1 Cs3 Cs2 32.452(6) 3 4
Cs3 Cs3 Cs2 85.706(9) 4 4
Cs3 Cs3 Cs2 138.466(15) 4_545 4
Cs1 Cs3 Cs2 89.567(10) 3_545 4
Cs2 Cs3 Cs2 87.434(11) 7_556 4
Cs2 Cs3 Cs2 35.839(12) 8 4
Cs1 Cs3 Cs2 112.925(10) 5 4
Fe1 Cs3 Cs2 114.950(14) 3_455 4
Fe2 Cs3 Cs2 94.059(14) 4 4
Fe1 Cs3 Cs2 113.037(14) 4 4
Fe1 Cs3 Cs2 86.856(13) 8_455 4
Cs1 Cs3 Cs2 70.070(8) 5_565 4
Cs2 Cs3 Cs2 72.373(8) 4_545 4
S4 Cs3 Cs2 68.03(4) . 3_545
S3 Cs3 Cs2 166.62(4) 4 3_545
S2 Cs3 Cs2 81.62(4) . 3_545
Fe1 Cs3 Cs2 53.57(2) . 3_545
Fe2 Cs3 Cs2 54.66(2) . 3_545
S1 Cs3 Cs2 20.43(3) . 3_545
S3 Cs3 Cs2 67.41(4) 6 3_545
S2 Cs3 Cs2 128.85(3) 7 3_545
S4 Cs3 Cs2 70.32(4) 4 3_545
Cs3 Cs3 Cs2 118.71(2) 7 3_545
Cs2 Cs3 Cs2 123.444(15) 2 3_545
Cs4 Cs3 Cs2 57.767(12) . 3_545
Cs4 Cs3 Cs2 48.005(11) 4_545 3_545
Fe1 Cs3 Cs2 161.23(2) 7 3_545
Cs4 Cs3 Cs2 118.474(14) 4 3_545
S1 Cs3 Cs2 109.20(3) 4 3_545
Fe2 Cs3 Cs2 65.914(15) 2_655 3_545
Fe2 Cs3 Cs2 69.784(15) 4_545 3_545
Fe1 Cs3 Cs2 36.964(14) 2_655 3_545
Cs2 Cs3 Cs2 89.911(8) 6 3_545
Fe2 Cs3 Cs2 136.375(17) 8_455 3_545
Fe2 Cs3 Cs2 134.232(17) 7 3_545
Cs2 Cs3 Cs2 147.091(14) 6_565 3_545
Cs1 Cs3 Cs2 90.015(10) . 3_545
Cs4 Cs3 Cs2 87.848(11) 6 3_545
Cs4 Cs3 Cs2 140.892(12) 6_565 3_545
Cs1 Cs3 Cs2 86.829(10) 3 3_545
Cs3 Cs3 Cs2 87.668(14) 4 3_545
Cs3 Cs3 Cs2 33.714(9) 4_545 3_545
Cs1 Cs3 Cs2 32.365(6) 3_545 3_545
Cs2 Cs3 Cs2 36.285(12) 7_556 3_545
Cs2 Cs3 Cs2 86.849(10) 8 3_545
Cs1 Cs3 Cs2 108.963(11) 5 3_545
Fe1 Cs3 Cs2 116.380(14) 3_455 3_545
Fe2 Cs3 Cs2 115.435(15) 4 3_545
Fe1 Cs3 Cs2 96.121(14) 4 3_545
Fe1 Cs3 Cs2 154.814(15) 8_455 3_545
Cs1 Cs3 Cs2 174.803(10) 5_565 3_545
Cs2 Cs3 Cs2 65.236(11) 4_545 3_545
Cs2 Cs3 Cs2 105.082(8) 4 3_545
S4 Cs3 Cs2 108.71(4) . 3
S3 Cs3 Cs2 96.39(4) 4 3
S2 Cs3 Cs2 57.11(4) . 3
Fe1 Cs3 Cs2 75.00(2) . 3
Fe2 Cs3 Cs2 30.61(2) . 3
S1 Cs3 Cs2 60.14(3) . 3
S3 Cs3 Cs2 109.54(4) 6 3
S2 Cs3 Cs2 159.64(3) 7 3
S4 Cs3 Cs2 4.82(3) 4 3
Cs3 Cs3 Cs2 114.814(19) 7 3
Cs2 Cs3 Cs2 121.416(17) 2 3
Cs4 Cs3 Cs2 55.888(12) . 3
Cs4 Cs3 Cs2 119.108(14) 4_545 3
Fe1 Cs3 Cs2 127.16(2) 7 3
Cs4 Cs3 Cs2 47.371(11) 4 3
S1 Cs3 Cs2 69.94(3) 4 3
Fe2 Cs3 Cs2 53.489(15) 2_655 3
Fe2 Cs3 Cs2 110.195(17) 4_545 3
Fe1 Cs3 Cs2 54.997(15) 2_655 3
Cs2 Cs3 Cs2 147.851(14) 6 3
Fe2 Cs3 Cs2 149.774(17) 8_455 3
Fe2 Cs3 Cs2 146.883(16) 7 3
Cs2 Cs3 Cs2 87.808(9) 6_565 3
Cs1 Cs3 Cs2 90.828(11) . 3
Cs4 Cs3 Cs2 141.362(12) 6 3
Cs4 Cs3 Cs2 86.339(11) 6_565 3
Cs1 Cs3 Cs2 31.875(6) 3 3
Cs3 Cs3 Cs2 33.250(9) 4 3
Cs3 Cs3 Cs2 88.556(13) 4_545 3
Cs1 Cs3 Cs2 88.559(10) 3_545 3
Cs2 Cs3 Cs2 35.376(12) 7_556 3
Cs2 Cs3 Cs2 85.787(10) 8 3
Cs1 Cs3 Cs2 176.911(10) 5 3
Fe1 Cs3 Cs2 83.996(14) 3_455 3
Fe2 Cs3 Cs2 63.403(13) 4 3
Fe1 Cs3 Cs2 64.544(13) 4 3
Fe1 Cs3 Cs2 133.732(14) 8_455 3
Cs1 Cs3 Cs2 104.595(11) 5_565 3
Cs2 Cs3 Cs2 105.088(8) 4_545 3
Cs2 Cs3 Cs2 64.297(10) 4 3
Cs2 Cs3 Cs2 71.106(8) 3_545 3
S3 Cs4 S4 107.78(6) . .
S3 Cs4 S3 97.75(5) . 7_556
S4 Cs4 S3 119.69(6) . 7_556
S3 Cs4 S4 107.77(6) . 4
S4 Cs4 S4 112.37(3) . 4
S3 Cs4 S4 109.90(6) 7_556 4
S3 Cs4 Cs1 120.28(4) . .
S4 Cs4 Cs1 59.81(4) . .
S3 Cs4 Cs1 60.07(4) 7_556 .
S4 Cs4 Cs1 131.56(4) 4 .
S3 Cs4 S1 158.03(5) . 4
S4 Cs4 S1 85.58(5) . 4
S3 Cs4 S1 60.29(5) 7_556 4
S4 Cs4 S1 81.77(5) 4 4
Cs1 Cs4 S1 51.19(3) . 4
S3 Cs4 Cs3 126.76(4) . .
S4 Cs4 Cs3 52.07(4) . .
S3 Cs4 Cs3 135.50(4) 7_556 .
S4 Cs4 Cs3 60.46(4) 4 .
Cs1 Cs4 Cs3 92.779(15) . .
S1 Cs4 Cs3 75.21(3) 4 .
S3 Cs4 Cs3 116.62(4) . 4
S4 Cs4 Cs3 135.50(4) . 4
S3 Cs4 Cs3 58.40(4) 7_556 4
S4 Cs4 Cs3 51.68(4) 4 4
Cs1 Cs4 Cs3 97.985(18) . 4
S1 Cs4 Cs3 53.55(3) 4 4
Cs3 Cs4 Cs3 96.030(18) . 4
S3 Cs4 Cs2 51.61(4) . 7_556
S4 Cs4 Cs2 123.72(4) . 7_556
S3 Cs4 Cs2 115.12(4) 7_556 7_556
S4 Cs4 Cs2 56.20(4) 4 7_556
Cs1 Cs4 Cs2 171.176(18) . 7_556
S1 Cs4 Cs2 134.53(4) 4 7_556
Cs3 Cs4 Cs2 95.418(17) . 7_556
Cs3 Cs4 Cs2 84.415(16) 4 7_556
S3 Cs4 S1 78.04(5) . .
S4 Cs4 S1 77.16(5) . .
S3 Cs4 S1 162.93(5) 7_556 .
S4 Cs4 S1 57.07(5) 4 .
Cs1 Cs4 S1 136.29(3) . .
S1 Cs4 S1 122.77(3) 4 .
Cs3 Cs4 S1 51.18(3) . .
Cs3 Cs4 S1 108.40(3) 4 .
Cs2 Cs4 S1 49.46(3) 7_556 .
S3 Cs4 Cs3 50.00(4) . 4_545
S4 Cs4 Cs3 57.79(4) . 4_545
S3 Cs4 Cs3 120.80(4) 7_556 4_545
S4 Cs4 Cs3 125.69(4) 4 4_545
Cs1 Cs4 Cs3 92.153(18) . 4_545
S1 Cs4 Cs3 139.44(4) 4 4_545
Cs3 Cs4 Cs3 92.413(16) . 4_545
Cs3 Cs4 Cs3 166.45(2) 4 4_545
Cs2 Cs4 Cs3 84.255(16) 7_556 4_545
S1 Cs4 Cs3 69.15(3) . 4_545
S3 Cs4 S2 75.30(5) . 4_545
S4 Cs4 S2 56.80(5) . 4_545
S3 Cs4 S2 79.92(5) 7_556 4_545
S4 Cs4 S2 168.78(5) 4 4_545
Cs1 Cs4 S2 48.08(3) . 4_545
S1 Cs4 S2 99.25(4) 4 4_545
Cs3 Cs4 S2 108.85(3) . 4_545
Cs3 Cs4 S2 137.22(3) 4 4_545
Cs2 Cs4 S2 125.44(3) 7_556 4_545
S1 Cs4 S2 114.33(4) . 4_545
Cs3 Cs4 S2 47.83(3) 4_545 4_545
S3 Cs4 Fe1 126.57(5) . 4
S4 Cs4 Fe1 104.39(4) . 4
S3 Cs4 Fe1 28.82(4) 7_556 4
S4 Cs4 Fe1 97.59(4) 4 4
Cs1 Cs4 Fe1 49.17(2) . 4
S1 Cs4 Fe1 31.47(3) 4 4
Cs3 Cs4 Fe1 106.68(2) . 4
Cs3 Cs4 Fe1 50.317(19) 4 4
Cs2 Cs4 Fe1 130.55(2) 7_556 4
S1 Cs4 Fe1 151.31(4) . 4
Cs3 Cs4 Fe1 136.41(2) 4_545 4
S2 Cs4 Fe1 88.65(3) 4_545 4
S3 Cs4 Cs4 49.66(4) . 7_556
S4 Cs4 Cs4 127.61(4) . 7_556
S3 Cs4 Cs4 48.09(4) 7_556 7_556
S4 Cs4 Cs4 119.41(4) 4 7_556
Cs1 Cs4 Cs4 89.703(18) . 7_556
S1 Cs4 Cs4 108.37(4) 4 7_556
Cs3 Cs4 Cs4 176.41(3) . 7_556
Cs3 Cs4 Cs4 86.184(19) 4 7_556
Cs2 Cs4 Cs4 81.964(18) 7_556 7_556
S1 Cs4 Cs4 125.43(4) . 7_556
Cs3 Cs4 Cs4 84.900(18) 4_545 7_556
S2 Cs4 Cs4 71.02(3) 4_545 7_556
Fe1 Cs4 Cs4 76.91(2) 4 7_556
S3 Cs4 Fe2 94.93(4) . .
S4 Cs4 Fe2 94.97(4) . .
S3 Cs4 Fe2 136.72(4) 7_556 .
S4 Cs4 Fe2 27.33(4) 4 .
Cs1 Cs4 Fe2 140.69(2) . .
S1 Cs4 Fe2 101.33(4) 4 .
Cs3 Cs4 Fe2 49.391(19) . .
Cs3 Cs4 Fe2 78.93(2) 4 .
Cs2 Cs4 Fe2 48.072(19) 7_556 .
S1 Cs4 Fe2 29.80(3) . .
Cs3 Cs4 Fe2 98.82(2) 4_545 .
S2 Cs4 Fe2 143.35(4) 4_545 .
Fe1 Cs4 Fe2 123.50(3) 4 .
Cs4 Cs4 Fe2 128.65(3) 7_556 .
S3 Cs4 Fe2 93.37(5) . 4_545
S4 Cs4 Fe2 26.94(4) . 4_545
S3 Cs4 Fe2 100.83(4) 7_556 4_545
S4 Cs4 Fe2 139.31(4) 4 4_545
Cs1 Cs4 Fe2 47.65(2) . 4_545
S1 Cs4 Fe2 91.38(4) 4 4_545
Cs3 Cs4 Fe2 78.97(2) . 4_545
Cs3 Cs4 Fe2 144.25(2) 4 4_545
Cs2 Cs4 Fe2 131.12(2) 7_556 4_545
S1 Cs4 Fe2 95.95(3) . 4_545
Cs3 Cs4 Fe2 48.097(18) 4_545 4_545
S2 Cs4 Fe2 29.89(3) 4_545 4_545
Fe1 Cs4 Fe2 96.80(3) 4 4_545
Cs4 Cs4 Fe2 100.87(2) 7_556 4_545
Fe2 Cs4 Fe2 119.55(2) . 4_545
S3 Cs4 Cs2 145.73(4) . 2
S4 Cs4 Cs2 38.80(4) . 2
S3 Cs4 Cs2 96.63(4) 7_556 2
S4 Cs4 Cs2 96.18(4) 4 2
Cs1 Cs4 Cs2 45.501(9) . 2
S1 Cs4 Cs2 47.29(3) 4 2
Cs3 Cs4 Cs2 47.409(12) . 2
Cs3 Cs4 Cs2 97.399(16) 4 2
Cs2 Cs4 Cs2 142.824(19) 7_556 2
S1 Cs4 Cs2 95.87(3) . 2
Cs3 Cs4 Cs2 96.116(15) 4_545 2
S2 Cs4 Cs2 76.85(3) 4_545 2
Fe1 Cs4 Cs2 71.86(2) 4 2
Cs4 Cs4 Cs2 135.19(2) 7_556 2
Fe2 Cs4 Cs2 95.60(2) . 2
Fe2 Cs4 Cs2 53.331(19) 4_545 2
S3 Cs4 Fe1 1.84(4) . 6_556
S4 Cs4 Fe1 106.95(4) . 6_556
S3 Cs4 Fe1 99.57(4) 7_556 6_556
S4 Cs4 Fe1 106.80(4) 4 6_556
Cs1 Cs4 Fe1 121.40(2) . 6_556
S1 Cs4 Fe1 159.85(4) 4 6_556
Cs3 Cs4 Fe1 124.93(2) . 6_556
Cs3 Cs4 Fe1 117.35(2) 4 6_556
Cs2 Cs4 Fe1 50.602(17) 7_556 6_556
S1 Cs4 Fe1 76.22(3) . 6_556
Cs3 Cs4 Fe1 49.205(16) 4_545 6_556
S2 Cs4 Fe1 75.95(3) 4_545 6_556
Fe1 Cs4 Fe1 128.389(18) 4 6_556
Cs4 Cs4 Fe1 51.479(18) 7_556 6_556
Fe2 Cs4 Fe1 93.40(2) . 6_556
Fe2 Cs4 Fe1 93.25(2) 4_545 6_556
Cs2 Cs4 Fe1 145.18(2) 2 6_556
S3 Cs4 Cs4 87.84(4) . 4_545
S4 Cs4 Cs4 34.22(4) . 4_545
S3 Cs4 Cs4 152.42(4) 7_556 4_545
S4 Cs4 Cs4 93.78(4) 4 4_545
Cs1 Cs4 Cs4 93.782(17) . 4_545
S1 Cs4 Cs4 111.70(4) 4 4_545
Cs3 Cs4 Cs4 46.450(15) . 4_545
Cs3 Cs4 Cs4 141.269(19) 4 4_545
Cs2 Cs4 Cs4 89.515(18) 7_556 4_545
S1 Cs4 Cs4 44.61(3) . 4_545
Cs3 Cs4 Cs4 45.964(8) 4_545 4_545
S2 Cs4 Cs4 75.41(3) 4_545 4_545
Fe1 Cs4 Cs4 137.24(3) 4 4_545
Cs4 Cs4 Cs4 130.804(18) 7_556 4_545
Fe2 Cs4 Cs4 68.90(2) . 4_545
Fe2 Cs4 Cs4 51.727(17) 4_545 4_545
Cs2 Cs4 Cs4 65.992(14) 2 4_545
Fe1 Cs4 Cs4 86.335(16) 6_556 4_545
S3 Cs4 Cs4 141.36(5) . 4
S4 Cs4 Cs4 95.74(4) . 4
S3 Cs4 Cs4 96.48(4) 7_556 4
S4 Cs4 Cs4 33.68(4) 4 4
Cs1 Cs4 Cs4 97.926(18) . 4
S1 Cs4 Cs4 49.85(3) 4 4
Cs3 Cs4 Cs4 49.826(15) . 4
Cs3 Cs4 Cs4 46.204(9) 4 4
Cs2 Cs4 Cs4 89.874(18) 7_556 4
S1 Cs4 Cs4 77.91(3) . 4
Cs3 Cs4 Cs4 141.101(18) 4_545 4
S2 Cs4 Cs4 142.78(3) 4_545 4
Fe1 Cs4 Cs4 73.421(18) 4 4
Cs4 Cs4 Cs4 132.334(18) 7_556 4
Fe2 Cs4 Cs4 51.901(19) . 4
Fe2 Cs4 Cs4 118.84(2) 4_545 4
Cs2 Cs4 Cs4 66.718(14) 2 4
Fe1 Cs4 Cs4 140.46(2) 6_556 4
Cs4 Cs4 Cs4 95.731(18) 4_545 4
S3 Cs4 Cs2 87.30(4) . .
S4 Cs4 Cs2 93.84(4) . .
S3 Cs4 Cs2 33.10(4) 7_556 .
S4 Cs4 Cs2 142.82(4) 4 .
Cs1 Cs4 Cs2 42.612(9) . .
S1 Cs4 Cs2 74.19(3) 4 .
Cs3 Cs4 Cs2 135.389(17) . .
Cs3 Cs4 Cs2 91.143(15) 4 .
Cs2 Cs4 Cs2 129.135(14) 7_556 .
S1 Cs4 Cs2 159.31(3) . .
Cs3 Cs4 Cs2 90.258(15) 4_545 .
S2 Cs4 Cs2 46.82(3) 4_545 .
Fe1 Cs4 Cs2 48.782(19) 4 .
Cs4 Cs4 Cs2 47.171(14) 7_556 .
Fe2 Cs4 Cs2 169.78(2) . .
Fe2 Cs4 Cs2 70.166(19) 4_545 .
Cs2 Cs4 Cs2 88.028(13) 2 .
Fe1 Cs4 Cs2 88.981(17) 6_556 .
Cs4 Cs4 Cs2 121.210(15) 4_545 .
Cs4 Cs4 Cs2 121.950(15) 4 .
S3 Cs4 Cs3 36.23(4) . 6_556
S4 Cs4 Cs3 87.83(4) . 6_556
S3 Cs4 Cs3 82.01(4) 7_556 6_556
S4 Cs4 Cs3 143.99(4) 4 6_556
Cs1 Cs4 Cs3 84.169(14) . 6_556
S1 Cs4 Cs3 131.08(3) 4 6_556
Cs3 Cs4 Cs3 133.174(15) . 6_556
Cs3 Cs4 Cs3 130.724(14) 4 6_556
Cs2 Cs4 Cs3 87.836(14) 7_556 6_556
S1 Cs4 Cs3 102.61(3) . 6_556
Cs3 Cs4 Cs3 41.329(13) 4_545 6_556
S2 Cs4 Cs3 40.27(3) 4_545 6_556
Fe1 Cs4 Cs3 106.07(2) 4 6_556
Cs4 Cs4 Cs3 44.540(13) 7_556 6_556
Fe2 Cs4 Cs3 127.54(2) . 6_556
Fe2 Cs4 Cs3 64.707(18) 4_545 6_556
Cs2 Cs4 Cs3 116.636(15) 2 6_556
Fe1 Cs4 Cs3 37.254(15) 6_556 6_556
Cs4 Cs4 Cs3 87.017(9) 4_545 6_556
Cs4 Cs4 Cs3 176.410(17) 4 6_556
Cs2 Cs4 Cs3 57.970(11) . 6_556
S3 Cs4 Fe1 147.61(4) . 3_455
S4 Cs4 Fe1 79.64(4) . 3_455
S3 Cs4 Fe1 53.73(4) 7_556 3_455
S4 Cs4 Fe1 97.54(4) 4 3_455
Cs1 Cs4 Fe1 35.937(17) . 3_455
S1 Cs4 Fe1 15.77(3) 4 3_455
Cs3 Cs4 Fe1 83.194(18) . 3_455
Cs3 Cs4 Fe1 64.784(16) 4 3_455
Cs2 Cs4 Fe1 148.73(2) 7_556 3_455
S1 Cs4 Fe1 133.83(3) . 3_455
Cs3 Cs4 Fe1 126.989(19) 4_545 3_455
S2 Cs4 Fe1 83.81(3) 4_545 3_455
Fe1 Cs4 Fe1 26.93(3) 4 3_455
Cs4 Cs4 Fe1 100.32(2) 7_556 3_455
Fe2 Cs4 Fe1 116.19(2) . 3_455
Fe2 Cs4 Fe1 79.47(2) 4_545 3_455
Cs2 Cs4 Fe1 44.962(15) 2 3_455
Fe1 Cs4 Fe1 149.35(3) 6_556 3_455
Cs4 Cs4 Fe1 110.75(2) 4_545 3_455
Cs4 Cs4 Fe1 65.356(16) 4 3_455
Cs2 Cs4 Fe1 60.483(16) . 3_455
Cs3 Cs4 Fe1 115.822(17) 6_556 3_455
S3 Cs4 Fe2 146.83(4) . 4
S4 Cs4 Fe2 101.43(4) . 4
S3 Cs4 Fe2 53.11(4) 7_556 4
S4 Cs4 Fe2 74.07(4) 4 4
Cs1 Cs4 Fe2 62.770(18) . 4
S1 Cs4 Fe2 15.96(3) 4 4
Cs3 Cs4 Fe2 83.841(18) . 4
Cs3 Cs4 Fe2 38.047(16) 4 4
Cs2 Cs4 Fe2 121.37(2) 7_556 4
S1 Cs4 Fe2 124.52(3) . 4
Cs3 Cs4 Fe2 154.30(2) 4_545 4
S2 Cs4 Fe2 109.54(3) 4_545 4
Fe1 Cs4 Fe2 26.81(2) 4 4
Cs4 Cs4 Fe2 99.61(2) 7_556 4
Fe2 Cs4 Fe2 97.90(3) . 4
Fe2 Cs4 Fe2 106.39(3) 4_545 4
Cs2 Cs4 Fe2 62.868(16) 2 4
Fe1 Cs4 Fe2 148.35(2) 6_556 4
Cs4 Cs4 Fe2 125.32(2) 4_545 4
Cs4 Cs4 Fe2 46.739(13) 4 4
Cs2 Cs4 Fe2 75.236(16) . 4
Cs3 Cs4 Fe2 132.872(17) 6_556 4
Fe1 Cs4 Fe2 27.355(17) 3_455 4
S3 Cs4 Cs3 89.25(4) . 6_566
S4 Cs4 Cs3 147.95(4) . 6_566
S3 Cs4 Cs3 28.92(4) 7_556 6_566
S4 Cs4 Cs3 86.55(4) 4 6_566
Cs1 Cs4 Cs3 88.199(14) . 6_566
S1 Cs4 Cs3 71.27(3) 4 6_566
Cs3 Cs4 Cs3 135.727(15) . 6_566
Cs3 Cs4 Cs3 40.309(14) 4 6_566
Cs2 Cs4 Cs3 88.210(15) 7_556 6_566
S1 Cs4 Cs3 134.01(3) . 6_566
Cs3 Cs4 Cs3 131.807(13) 4_545 6_566
S2 Cs4 Cs3 104.40(3) 4_545 6_566
Fe1 Cs4 Cs3 45.531(18) 4 6_566
Cs4 Cs4 Cs3 46.908(14) 7_556 6_566
Fe2 Cs4 Cs3 110.79(2) . 6_566
Fe2 Cs4 Cs3 129.11(2) 4_545 6_566
Cs2 Cs4 Cs3 116.923(14) 2 6_566
Fe1 Cs4 Cs3 90.741(17) 6_556 6_566
Cs4 Cs4 Cs3 177.027(18) 4_545 6_566
Cs4 Cs4 Cs3 86.181(9) 4 6_566
Cs2 Cs4 Cs3 59.200(11) . 6_566
Cs3 Cs4 Cs3 90.983(12) 6_556 6_566
Fe1 Cs4 Cs3 72.119(15) 3_455 6_566
Fe2 Cs4 Cs3 57.606(15) 4 6_566
S3 Cs4 Cs1 34.85(4) . 7_556
S4 Cs4 Cs1 142.39(4) . 7_556
S3 Cs4 Cs1 80.50(4) 7_556 7_556
S4 Cs4 Cs1 85.58(4) 4 7_556
Cs1 Cs4 Cs1 131.694(13) . 7_556
S1 Cs4 Cs1 130.90(3) 4 7_556
Cs3 Cs4 Cs1 135.465(16) . 7_556
Cs3 Cs4 Cs1 81.799(14) 4 7_556
Cs2 Cs4 Cs1 40.049(10) 7_556 7_556
S1 Cs4 Cs1 87.09(3) . 7_556
Cs3 Cs4 Cs1 84.749(14) 4_545 7_556
S2 Cs4 Cs1 101.78(3) 4_545 7_556
Fe1 Cs4 Cs1 105.56(2) 4 7_556
Cs4 Cs4 Cs1 41.991(12) 7_556 7_556
Fe2 Cs4 Cs1 87.061(19) . 7_556
Fe2 Cs4 Cs1 126.27(2) 4_545 7_556
Cs2 Cs4 Cs1 177.028(14) 2 7_556
Fe1 Cs4 Cs1 35.549(16) 6_556 7_556
Cs4 Cs4 Cs1 116.349(15) 4_545 7_556
Cs4 Cs4 Cs1 114.244(15) 4 7_556
Cs2 Cs4 Cs1 89.125(11) . 7_556
Cs3 Cs4 Cs1 62.338(10) 6_556 7_556
Fe1 Cs4 Cs1 132.490(17) 3_455 7_556
Fe2 Cs4 Cs1 115.515(17) 4 7_556
Cs3 Cs4 Cs1 60.717(11) 6_566 7_556
S3 Cs4 Cs2 89.36(4) . 3
S4 Cs4 Cs2 141.43(4) . 3
S3 Cs4 Cs2 90.59(4) 7_556 3
S4 Cs4 Cs2 29.44(4) 4 3
Cs1 Cs4 Cs2 139.069(19) . 3
S1 Cs4 Cs2 90.52(3) 4 3
Cs3 Cs4 Cs2 89.848(14) . 3
Cs3 Cs4 Cs2 41.191(12) 4 3
Cs2 Cs4 Cs2 44.419(16) 7_556 3
S1 Cs4 Cs2 72.94(3) . 3
Cs3 Cs4 Cs2 128.556(16) 4_545 3
S2 Cs4 Cs2 160.54(3) 4_545 3
Fe1 Cs4 Cs2 91.11(2) 4 3
Cs4 Cs4 Cs2 89.974(18) 7_556 3
Fe2 Cs4 Cs2 48.276(18) . 3
Fe2 Cs4 Cs2 167.77(2) 4_545 3
Cs2 Cs4 Cs2 121.444(15) 2 3
Fe1 Cs4 Cs2 89.090(17) 6_556 3
Cs4 Cs4 Cs2 116.566(17) 4_545 3
Cs4 Cs4 Cs2 54.728(10) 4 3
Cs2 Cs4 Cs2 121.914(16) . 3
Cs3 Cs4 Cs2 121.914(14) 6_556 3
Fe1 Cs4 Cs2 104.315(17) 3_455 3
Fe2 Cs4 Cs2 76.971(16) 4 3
Cs3 Cs4 Cs2 62.787(10) 6_566 3
Cs1 Cs4 Cs2 59.616(10) 7_556 3
S3 Cs4 Cs2 39.26(4) . 3_545
S4 Cs4 Cs2 84.86(4) . 3_545
S3 Cs4 Cs2 136.98(4) 7_556 3_545
S4 Cs4 Cs2 88.54(4) 4 3_545
Cs1 Cs4 Cs2 132.937(18) . 3_545
S1 Cs4 Cs2 162.66(3) 4 3_545
Cs3 Cs4 Cs2 87.505(14) . 3_545
Cs3 Cs4 Cs2 128.817(16) 4 3_545
Cs2 Cs4 Cs2 44.503(15) 7_556 3_545
S1 Cs4 Cs2 40.64(3) . 3_545
Cs3 Cs4 Cs2 40.893(11) 4_545 3_545
S2 Cs4 Cs2 87.53(3) 4_545 3_545
Fe1 Cs4 Cs2 165.79(2) 4 3_545
Cs4 Cs4 Cs2 88.907(17) 7_556 3_545
Fe2 Cs4 Cs2 65.196(18) . 3_545
Fe2 Cs4 Cs2 86.619(19) 4_545 3_545
Cs2 Cs4 Cs2 120.387(15) 2 3_545
Fe1 Cs4 Cs2 37.437(15) 6_556 3_545
Cs4 Cs4 Cs2 54.397(10) 4_545 3_545
Cs4 Cs4 Cs2 116.949(17) 4 3_545
Cs2 Cs4 Cs2 120.884(15) . 3_545
Cs3 Cs4 Cs2 62.926(10) 6_556 3_545
Fe1 Cs4 Cs2 164.504(18) 3_455 3_545
Fe2 Cs4 Cs2 162.607(18) 4 3_545
Cs3 Cs4 Cs2 122.679(13) 6_566 3_545
Cs1 Cs4 Cs2 61.967(10) 7_556 3_545
Cs2 Cs4 Cs2 87.974(12) 3 3_545
S3 Cs4 Fe1 94.78(4) . .
S4 Cs4 Fe1 71.14(4) . .
S3 Cs4 Fe1 159.42(4) 7_556 .
S4 Cs4 Fe1 50.35(4) 4 .
Cs1 Cs4 Fe1 125.679(18) . .
S1 Cs4 Fe1 106.20(3) 4 .
Cs3 Cs4 Fe1 35.251(15) . .
Cs3 Cs4 Fe1 101.315(18) 4 .
Cs2 Cs4 Fe1 61.655(17) 7_556 .
S1 Cs4 Fe1 16.75(3) . .
Cs3 Cs4 Fe1 79.696(16) 4_545 .
S2 Cs4 Fe1 119.21(3) 4_545 .
Fe1 Cs4 Fe1 136.04(2) 4 .
Cs4 Cs4 Fe1 141.52(2) 7_556 .
Fe2 Cs4 Fe1 25.03(2) . .
Fe2 Cs4 Fe1 94.63(2) 4_545 .
Cs2 Cs4 Fe1 81.753(16) 2 .
Fe1 Cs4 Fe1 92.968(18) 6_556 .
Cs4 Cs4 Fe1 43.995(15) 4_545 .
Cs4 Cs4 Fe1 63.918(17) 4 .
Cs2 Cs4 Fe1 164.766(18) . .
Cs3 Cs4 Fe1 117.170(16) 6_556 .
Fe1 Cs4 Fe1 117.13(2) 3_455 .
Fe2 Cs4 Fe1 109.479(19) 4 .
Cs3 Cs4 Fe1 135.803(17) 6_566 .
Cs1 Cs4 Fe1 101.206(15) 7_556 .
Cs2 Cs4 Fe1 73.250(15) 3 .
Cs2 Cs4 Fe1 56.897(14) 3_545 .
S3 Cs4 Fe2 91.81(4) . 3_445
S4 Cs4 Fe2 50.18(4) . 3_445
S3 Cs4 Fe2 76.05(4) 7_556 3_445
S4 Cs4 Fe2 158.08(4) 4 3_445
Cs1 Cs4 Fe2 32.445(17) . 3_445
S1 Cs4 Fe2 83.45(3) 4 3_445
Cs3 Cs4 Fe2 100.070(18) . 3_445
Cs3 Cs4 Fe2 127.833(19) 4 3_445
Cs2 Cs4 Fe2 141.75(2) 7_556 3_445
S1 Cs4 Fe2 120.32(3) . 3_445
Cs3 Cs4 Fe2 60.476(16) 4_545 3_445
S2 Cs4 Fe2 16.55(3) 4_545 3_445
Fe1 Cs4 Fe2 77.52(2) 4 3_445
Cs4 Cs4 Fe2 80.69(2) 7_556 3_445
Fe2 Cs4 Fe2 144.70(3) . 3_445
Fe2 Cs4 Fe2 25.28(2) 4_545 3_445
Cs2 Cs4 Fe2 61.926(16) 2 3_445
Fe1 Cs4 Fe2 92.48(2) 6_556 3_445
Cs4 Cs4 Fe2 76.798(15) 4_545 3_445
Cs4 Cs4 Fe2 126.52(2) 4 3_445
Cs2 Cs4 Fe2 44.894(14) . 3_445
Cs3 Cs4 Fe2 56.352(14) 6_556 3_445
Fe1 Cs4 Fe2 68.379(18) 3_455 3_445
Fe2 Cs4 Fe2 95.060(11) 4 3_445
Cs3 Cs4 Fe2 103.897(16) 6_566 3_445
Cs1 Cs4 Fe2 116.343(16) 7_556 3_445
Cs2 Cs4 Fe2 166.626(17) 3 3_445
Cs2 Cs4 Fe2 101.304(16) 3_545 3_445
Fe1 Cs4 Fe2 119.889(19) . 3_445
S3 Cs4 Fe1 73.22(4) . 2_655
S4 Cs4 Fe1 91.64(4) . 2_655
S3 Cs4 Fe1 148.53(4) 7_556 2_655
S4 Cs4 Fe1 48.97(4) 4 2_655
Cs1 Cs4 Fe1 150.432(19) . 2_655
S1 Cs4 Fe1 124.95(3) 4 2_655
Cs3 Cs4 Fe1 60.892(16) . 2_655
Cs3 Cs4 Fe1 98.000(18) 4 2_655
Cs2 Cs4 Fe1 36.078(15) 7_556 2_655
S1 Cs4 Fe1 14.48(3) . 2_655
Cs3 Cs4 Fe1 76.915(16) 4_545 2_655
S2 Cs4 Fe1 124.35(3) 4_545 2_655
Fe1 Cs4 Fe1 146.56(3) 4 2_655
Cs4 Cs4 Fe1 116.05(2) 7_556 2_655
Fe2 Cs4 Fe1 24.10(2) . 2_655
Fe2 Cs4 Fe1 109.62(2) 4_545 2_655
Cs2 Cs4 Fe1 107.671(16) 2 2_655
Fe1 Cs4 Fe1 71.53(2) 6_556 2_655
Cs4 Cs4 Fe1 58.838(16) 4_545 2_655
Cs4 Cs4 Fe1 75.959(17) 4 2_655
Cs2 Cs4 Fe1 160.504(18) . 2_655
Cs3 Cs4 Fe1 103.636(15) 6_556 2_655
Fe1 Cs4 Fe1 139.000(17) 3_455 2_655
Fe2 Cs4 Fe1 121.887(19) 4 2_655
Cs3 Cs4 Fe1 119.648(16) 6_566 2_655
Cs1 Cs4 Fe1 75.290(14) 7_556 2_655
Cs2 Cs4 Fe1 59.854(15) 3 2_655
Cs2 Cs4 Fe1 41.101(13) 3_545 2_655
Fe1 Cs4 Fe1 25.92(2) . 2_655
Fe2 Cs4 Fe1 133.053(19) 3_445 2_655
S3 Cs4 Fe1 71.36(4) . 4_545
S4 Cs4 Fe1 48.39(4) . 4_545
S3 Cs4 Fe1 94.57(4) 7_556 4_545
S4 Cs4 Fe1 155.23(4) 4 4_545
Cs1 Cs4 Fe1 58.055(18) . 4_545
S1 Cs4 Fe1 108.34(3) 4 4_545
Cs3 Cs4 Fe1 99.429(18) . 4_545
Cs3 Cs4 Fe1 151.860(19) 4 4_545
Cs2 Cs4 Fe1 117.102(19) 7_556 4_545
S1 Cs4 Fe1 99.60(3) . 4_545
Cs3 Cs4 Fe1 34.714(14) 4_545 4_545
S2 Cs4 Fe1 14.75(3) 4_545 4_545
Fe1 Cs4 Fe1 102.41(2) 4 4_545
Cs4 Cs4 Fe1 79.70(2) 7_556 4_545
Fe2 Cs4 Fe1 128.66(2) . 4_545
Fe2 Cs4 Fe1 23.80(2) 4_545 4_545
Cs2 Cs4 Fe1 76.622(16) 2 4_545
Fe1 Cs4 Fe1 71.55(2) 6_556 4_545
Cs4 Cs4 Fe1 61.557(13) 4_545 4_545
Cs4 Cs4 Fe1 142.64(2) 4 4_545
Cs2 Cs4 Fe1 61.478(15) . 4_545
Cs3 Cs4 Fe1 40.914(14) 6_556 4_545
Fe1 Cs4 Fe1 93.824(11) 3_455 4_545
Fe2 Cs4 Fe1 120.82(2) 4 4_545
Cs3 Cs4 Fe1 117.960(16) 6_566 4_545
Cs1 Cs4 Fe1 102.736(16) 7_556 4_545
Cs2 Cs4 Fe1 160.525(17) 3 4_545
Cs2 Cs4 Fe1 75.465(15) 3_545 4_545
Fe1 Cs4 Fe1 104.90(2) . 4_545
Fe2 Cs4 Fe1 25.847(16) 3_445 4_545
Fe1 Cs4 Fe1 110.05(2) 2_655 4_545
S3 Cs4 Fe2 63.15(4) . 6_566
S4 Cs4 Fe2 167.66(4) . 6_566
S3 Cs4 Fe2 56.63(4) 7_556 6_566
S4 Cs4 Fe2 79.26(4) 4 6_566
Cs1 Cs4 Fe2 116.144(16) . 6_566
S1 Cs4 Fe2 100.68(3) 4 6_566
Cs3 Cs4 Fe2 139.715(18) . 6_566
Cs3 Cs4 Fe2 54.738(15) 4 6_566
Cs2 Cs4 Fe2 58.495(15) 7_556 6_566
S1 Cs4 Fe2 107.55(3) . 6_566
Cs3 Cs4 Fe2 112.546(17) 4_545 6_566
S2 Cs4 Fe2 111.34(3) 4_545 6_566
Fe1 Cs4 Fe2 77.14(2) 4 6_566
Cs4 Cs4 Fe2 40.330(16) 7_556 6_566
Fe2 Cs4 Fe2 94.21(2) . 6_566
Fe2 Cs4 Fe2 141.203(15) 4_545 6_566
Cs2 Cs4 Fe2 147.799(17) 2 6_566
Fe1 Cs4 Fe2 64.233(18) 6_556 6_566
Cs4 Cs4 Fe2 145.601(19) 4_545 6_566
Cs4 Cs4 Fe2 96.417(14) 4 6_566
Cs2 Cs4 Fe2 77.870(14) . 6_566
Cs3 Cs4 Fe2 80.027(14) 6_556 6_566
Fe1 Cs4 Fe2 103.578(18) 3_455 6_566
Fe2 Cs4 Fe2 85.441(19) 4 6_566
Cs3 Cs4 Fe2 31.614(12) 6_566 6_566
Cs1 Cs4 Fe2 30.226(13) 7_556 6_566
Cs2 Cs4 Fe2 49.883(13) 3 6_566
Cs2 Cs4 Fe2 91.530(14) 3_545 6_566
Fe1 Cs4 Fe2 116.503(18) . 6_566
Fe2 Cs4 Fe2 119.52(2) 3_445 6_566
Fe1 Cs4 Fe2 93.381(18) 2_655 6_566
Fe1 Cs4 Fe2 119.269(18) 4_545 6_566
S3 Cs4 Fe2 63.88(4) . 5_666
S4 Cs4 Fe2 162.35(4) . 5_666
S3 Cs4 Fe2 77.68(4) 7_556 5_666
S4 Cs4 Fe2 59.73(4) 4 5_666
Cs1 Cs4 Fe2 137.722(18) . 5_666
S1 Cs4 Fe2 107.54(3) 4 5_666
Cs3 Cs4 Fe2 118.816(18) . 5_666
Cs3 Cs4 Fe2 54.368(15) 4 5_666
Cs2 Cs4 Fe2 38.678(15) 7_556 5_666
S1 Cs4 Fe2 85.69(3) . 5_666
Cs3 Cs4 Fe2 112.169(17) 4_545 5_666
S2 Cs4 Fe2 129.56(3) 4_545 5_666
Fe1 Cs4 Fe2 92.63(2) 4 5_666
Cs4 Cs4 Fe2 60.349(17) 7_556 5_666
Fe2 Cs4 Fe2 71.29(2) . 5_666
Fe2 Cs4 Fe2 156.43(2) 4_545 5_666
Cs2 Cs4 Fe2 150.057(17) 2 5_666
Fe1 Cs4 Fe2 64.213(18) 6_556 5_666
Cs4 Cs4 Fe2 128.137(19) 4_545 5_666
Cs4 Cs4 Fe2 84.552(15) 4 5_666
Cs2 Cs4 Fe2 100.992(15) . 5_666
Cs3 Cs4 Fe2 91.935(14) 6_556 5_666
Fe1 Cs4 Fe2 116.019(19) 3_455 5_666
Fe2 Cs4 Fe2 91.643(10) 4 5_666
Cs3 Cs4 Fe2 49.694(13) 6_566 5_666
Cs1 Cs4 Fe2 30.184(13) 7_556 5_666
Cs2 Cs4 Fe2 31.011(12) 3 5_666
Cs2 Cs4 Fe2 79.352(14) 3_545 5_666
Fe1 Cs4 Fe2 93.439(18) . 5_666
Fe2 Cs4 Fe2 141.036(12) 3_445 5_666
Fe1 Cs4 Fe2 71.257(16) 2_655 5_666
Fe1 Cs4 Fe2 132.736(18) 4_545 5_666
Fe2 Cs4 Fe2 23.12(2) 6_566 5_666
S3 Cs4 Fe1 82.79(4) . 6_566
S4 Cs4 Fe1 168.98(4) . 6_566
S3 Cs4 Fe1 60.28(4) 7_556 6_566
S4 Cs4 Fe1 60.02(4) 4 6_566
Cs1 Cs4 Fe1 118.018(18) . 6_566
S1 Cs4 Fe1 85.35(3) 4 6_566
Cs3 Cs4 Fe1 119.195(18) . 6_566
Cs3 Cs4 Fe1 33.832(14) 4 6_566
Cs2 Cs4 Fe1 60.255(16) 7_556 6_566
S1 Cs4 Fe1 102.66(3) . 6_566
Cs3 Cs4 Fe1 132.721(17) 4_545 6_566
S2 Cs4 Fe1 131.14(3) 4_545 6_566
Fe1 Cs4 Fe1 70.36(2) 4 6_566
Cs4 Cs4 Fe1 61.600(17) 7_556 6_566
Fe2 Cs4 Fe1 80.70(2) . 6_566
Fe2 Cs4 Fe1 159.71(2) 4_545 6_566
Cs2 Cs4 Fe1 131.125(17) 2 6_566
Fe1 Cs4 Fe1 83.525(18) 6_556 6_566
Cs4 Cs4 Fe1 147.26(2) 4_545 6_566
Cs4 Cs4 Fe1 73.583(13) 4 6_566
Cs2 Cs4 Fe1 89.707(15) . 6_566
Cs3 Cs4 Fe1 102.866(15) 6_556 6_566
Fe1 Cs4 Fe1 93.109(11) 3_455 6_566
Fe2 Cs4 Fe1 69.393(18) 4 6_566
Cs3 Cs4 Fe1 31.424(12) 6_566 6_566
Cs1 Cs4 Fe1 47.976(14) 7_556 6_566
Cs2 Cs4 Fe1 32.521(12) 3 6_566
Cs2 Cs4 Fe1 102.255(15) 3_545 6_566
Fe1 Cs4 Fe1 105.524(19) . 6_566
Fe2 Cs4 Fe1 134.569(18) 3_445 6_566
Fe1 Cs4 Fe1 88.428(17) 2_655 6_566
Fe1 Cs4 Fe1 141.299(12) 4_545 6_566
Fe2 Cs4 Fe1 22.843(14) 6_566 6_566
Fe2 Cs4 Fe1 22.911(15) 5_666 6_566
S3 Cs4 Cs2 176.94(4) . 6_565
S4 Cs4 Cs2 75.26(4) . 6_565
S3 Cs4 Cs2 80.78(4) 7_556 6_565
S4 Cs4 Cs2 70.39(4) 4 6_565
Cs1 Cs4 Cs2 61.326(12) . 6_565
S1 Cs4 Cs2 20.62(3) 4 6_565
Cs3 Cs4 Cs2 54.761(12) . 6_565
Cs3 Cs4 Cs2 60.326(13) 4 6_565
Cs2 Cs4 Cs2 126.591(16) 7_556 6_565
S1 Cs4 Cs2 102.59(3) . 6_565
Cs3 Cs4 Cs2 133.048(15) 4_545 6_565
S2 Cs4 Cs2 106.98(3) 4_545 6_565
Fe1 Cs4 Cs2 52.021(18) 4 6_565
Cs4 Cs4 Cs2 128.81(2) 7_556 6_565
Fe2 Cs4 Cs2 84.413(19) . 6_565
Fe2 Cs4 Cs2 89.552(19) 4_545 6_565
Cs2 Cs4 Cs2 37.320(14) 2 6_565
Fe1 Cs4 Cs2 177.052(18) 6_556 6_565
Cs4 Cs4 Cs2 94.695(15) 4_545 6_565
Cs4 Cs4 Cs2 36.717(11) 4 6_565
Cs2 Cs4 Cs2 92.836(12) . 6_565
Cs3 Cs4 Cs2 145.495(13) 6_556 6_565
Fe1 Cs4 Cs2 32.356(13) 3_455 6_565
Fe2 Cs4 Cs2 30.710(14) 4 6_565
Cs3 Cs4 Cs2 88.200(11) 6_566 6_565
Cs1 Cs4 Cs2 142.095(14) 7_556 6_565
Cs2 Cs4 Cs2 87.979(9) 3 6_565
Cs2 Cs4 Cs2 142.042(14) 3_545 6_565
Fe1 Cs4 Cs2 85.886(15) . 6_565
Fe2 Cs4 Cs2 90.442(15) 3_445 6_565
Fe1 Cs4 Cs2 106.654(15) 2_655 6_565
Fe1 Cs4 Cs2 111.372(16) 4_545 6_565
Fe2 Cs4 Cs2 113.894(14) 6_566 6_565
Fe2 Cs4 Cs2 113.117(15) 5_666 6_565
Fe1 Cs4 Cs2 94.157(14) 6_566 6_565
S3 Cs4 Cs2 109.70(4) . 6
S4 Cs4 Cs2 2.49(4) . 6
S3 Cs4 Cs2 117.54(4) 7_556 6
S4 Cs4 Cs2 112.81(4) 4 6
Cs1 Cs4 Cs2 57.572(11) . 6
S1 Cs4 Cs2 83.27(3) 4 6
Cs3 Cs4 Cs2 52.371(12) . 6
Cs3 Cs4 Cs2 133.661(15) 4 6
Cs2 Cs4 Cs2 126.105(16) 7_556 6
S1 Cs4 Cs2 79.23(3) . 6
Cs3 Cs4 Cs2 59.711(12) 4_545 6
S2 Cs4 Cs2 56.52(3) 4_545 6
Fe1 Cs4 Cs2 101.91(2) 4 6
Cs4 Cs4 Cs2 127.50(2) 7_556 6
Fe2 Cs4 Cs2 96.299(19) . 6
Fe2 Cs4 Cs2 26.635(17) 4_545 6
Cs2 Cs4 Cs2 36.659(13) 2 6
Fe1 Cs4 Cs2 108.911(17) 6_556 6
Cs4 Cs4 Cs2 36.590(10) 4_545 6
Cs4 Cs4 Cs2 94.896(14) 4 6
Cs2 Cs4 Cs2 92.320(12) . 6
Cs3 Cs4 Cs2 88.688(11) 6_556 6
Fe1 Cs4 Cs2 77.174(15) 3_455 6
Fe2 Cs4 Cs2 99.143(16) 4 6
Cs3 Cs4 Cs2 145.627(13) 6_566 6
Cs1 Cs4 Cs2 144.426(13) 7_556 6
Cs2 Cs4 Cs2 142.083(14) 3 6
Cs2 Cs4 Cs2 87.331(8) 3_545 6
Fe1 Cs4 Cs2 72.753(14) . 6
Fe2 Cs4 Cs2 49.112(13) 3_445 6
Fe1 Cs4 Cs2 93.709(15) 2_655 6
Fe1 Cs4 Cs2 48.782(14) 4_545 6
Fe2 Cs4 Cs2 167.827(15) 6_566 6
Fe2 Cs4 Cs2 164.669(15) 5_666 6
Fe1 Cs4 Cs2 167.424(15) 6_566 6
Cs2 Cs4 Cs2 73.351(9) 6_565 6
S3 Cs4 Cs1 108.01(4) . 3
S4 Cs4 Cs1 109.03(4) . 3
S3 Cs4 Cs1 113.34(4) 7_556 3
S4 Cs4 Cs1 3.66(4) 4 3
Cs1 Cs4 Cs1 131.650(16) . 3
S1 Cs4 Cs1 82.80(3) 4 3
Cs3 Cs4 Cs1 57.255(11) . 3
Cs3 Cs4 Cs1 55.017(11) 4 3
Cs2 Cs4 Cs1 56.421(11) 7_556 3
S1 Cs4 Cs1 54.00(3) . 3
Cs3 Cs4 Cs1 122.908(14) 4_545 3
S2 Cs4 Cs1 165.17(3) 4_545 3
Fe1 Cs4 Cs1 100.094(19) 4 3
Cs4 Cs4 Cs1 122.475(19) 7_556 3
Fe2 Cs4 Cs1 24.204(17) . 3
Fe2 Cs4 Cs1 135.935(19) 4_545 3
Cs2 Cs4 Cs1 94.394(11) 2 3
Fe1 Cs4 Cs1 106.936(16) 6_556 3
Cs4 Cs4 Cs1 90.136(14) 4_545 3
Cs4 Cs4 Cs1 33.814(10) 4 3
Cs2 Cs4 Cs1 146.125(14) . 3
Cs3 Cs4 Cs1 144.180(12) 6_556 3
Fe1 Cs4 Cs1 98.545(15) 3_455 3
Fe2 Cs4 Cs1 75.942(15) 4 3
Cs3 Cs4 Cs1 90.201(11) 6_566 3
Cs1 Cs4 Cs1 87.496(9) 7_556 3
Cs2 Cs4 Cs1 32.594(7) 3 3
Cs2 Cs4 Cs1 86.686(11) 3_545 3
Fe1 Cs4 Cs1 46.795(13) . 3
Fe2 Cs4 Cs1 155.947(16) 3_445 3
Fe1 Cs4 Cs1 46.547(13) 2_655 3
Fe1 Cs4 Cs1 151.624(16) 4_545 3
Fe2 Cs4 Cs1 82.474(12) 6_566 3
Fe2 Cs4 Cs1 62.481(12) 5_666 3
Fe1 Cs4 Cs1 63.550(12) 6_566 3
Cs2 Cs4 Cs1 70.325(9) 6_565 3
Cs2 Cs4 Cs1 109.538(10) 6 3
S3 Cs4 Fe2 132.58(4) . 3_455
S4 Cs4 Fe2 100.65(4) . 3_455
S3 Cs4 Fe2 34.84(4) 7_556 3_455
S4 Cs4 Fe2 94.87(4) 4 3_455
Cs1 Cs4 Fe2 48.071(16) . 3_455
S1 Cs4 Fe2 25.47(3) 4 3_455
Cs3 Cs4 Fe2 100.666(17) . 3_455
Cs3 Cs4 Fe2 50.156(14) 4 3_455
Cs2 Cs4 Fe2 132.834(18) 7_556 3_455
S1 Cs4 Fe2 146.35(3) . 3_455
Cs3 Cs4 Fe2 138.182(17) 4_545 3_455
S2 Cs4 Fe2 90.44(3) 4_545 3_455
Fe1 Cs4 Fe2 6.01(2) 4 3_455
Cs4 Cs4 Fe2 82.922(19) 7_556 3_455
Fe2 Cs4 Fe2 119.83(2) . 3_455
Fe2 Cs4 Fe2 95.560(12) 4_545 3_455
Cs2 Cs4 Fe2 66.719(14) 2 3_455
Fe1 Cs4 Fe2 134.400(19) 6_556 3_455
Cs4 Cs4 Fe2 132.547(19) 4_545 3_455
Cs4 Cs4 Fe2 68.836(13) 4 3_455
Cs2 Cs4 Fe2 53.124(13) . 3_455
Cs3 Cs4 Fe2 110.904(14) 6_556 3_455
Fe1 Cs4 Fe2 21.808(16) 3_455 3_455
Fe2 Cs4 Fe2 22.12(2) 4 3_455
Cs3 Cs4 Fe2 50.312(13) 6_566 3_455
Cs1 Cs4 Fe2 110.795(15) 7_556 3_455
Cs2 Cs4 Fe2 91.334(15) 3 3_455
Cs2 Cs4 Fe2 171.800(15) 3_545 3_455
Fe1 Cs4 Fe2 130.554(18) . 3_455
Fe2 Cs4 Fe2 78.101(15) 3_445 3_455
Fe1 Cs4 Fe2 143.585(18) 2_655 3_455
Fe1 Cs4 Fe2 103.584(18) 4_545 3_455
Fe2 Cs4 Fe2 81.809(11) 6_566 3_455
Fe2 Cs4 Fe2 95.915(16) 5_666 3_455
Fe1 Cs4 Fe2 73.244(16) 6_566 3_455
Cs2 Cs4 Fe2 46.038(12) 6_565 3_455
Cs2 Cs4 Fe2 98.168(14) 6 3_455
Cs1 Cs4 Fe2 97.113(13) 3 3_455
S3 Cs4 Fe1 92.43(4) . 3_445
S4 Cs4 Fe1 30.68(4) . 3_445
S3 Cs4 Fe1 97.17(4) 7_556 3_445
S4 Cs4 Fe1 143.03(4) 4 3_445
Cs1 Cs4 Fe1 45.338(16) . 3_445
S1 Cs4 Fe1 90.84(3) 4 3_445
Cs3 Cs4 Fe1 82.608(16) . 3_445
Cs3 Cs4 Fe1 142.856(18) 4 3_445
Cs2 Cs4 Fe1 132.726(18) 7_556 3_445
S1 Cs4 Fe1 99.52(3) . 3_445
Cs3 Cs4 Fe1 48.882(14) 4_545 3_445
S2 Cs4 Fe1 26.33(3) 4_545 3_445
Fe1 Cs4 Fe1 94.310(13) 4 3_445
Cs4 Cs4 Fe1 97.34(2) 7_556 3_445
Fe2 Cs4 Fe1 123.48(2) . 3_445
Fe2 Cs4 Fe1 3.952(19) 4_545 3_445
Cs2 Cs4 Fe1 54.922(14) 2 3_445
Fe1 Cs4 Fe1 92.435(11) 6_556 3_445
Cs4 Cs4 Fe1 55.473(13) 4_545 3_445
Cs4 Cs4 Fe1 121.105(18) 4 3_445
Cs2 Cs4 Fe1 66.270(13) . 3_445
Cs3 Cs4 Fe1 62.401(13) 6_556 3_445
Fe1 Cs4 Fe1 78.257(16) 3_455 3_445
Fe2 Cs4 Fe1 105.444(19) 4 3_445
Cs3 Cs4 Fe1 125.294(15) 6_566 3_445
Cs1 Cs4 Fe1 124.451(15) 7_556 3_445
Cs2 Cs4 Fe1 171.722(15) 3 3_445
Cs2 Cs4 Fe1 88.298(14) 3_545 3_445
Fe1 Cs4 Fe1 98.538(18) . 3_445
Fe2 Cs4 Fe1 21.408(15) 3_445 3_445
Fe1 Cs4 Fe1 113.02(2) 2_655 3_445
Fe1 Cs4 Fe1 21.72(2) 4_545 3_445
Fe2 Cs4 Fe1 137.646(17) 6_566 3_445
Fe2 Cs4 Fe1 154.335(17) 5_666 3_445
Fe1 Cs4 Fe1 155.76(2) 6_566 3_445
Cs2 Cs4 Fe1 90.422(14) 6_565 3_445
Cs2 Cs4 Fe1 30.236(11) 6 3_445
Cs1 Cs4 Fe1 139.706(13) 3 3_445
Fe2 Cs4 Fe1 93.400(16) 3_455 3_445
S3 Cs4 Fe2 93.66(4) . 2_655
S4 Cs4 Fe2 91.86(4) . 2_655
S3 Cs4 Fe2 140.62(4) 7_556 2_655
S4 Cs4 Fe2 31.16(4) 4 2_655
Cs1 Cs4 Fe2 140.085(16) . 2_655
S1 Cs4 Fe2 103.47(3) 4 2_655
Cs3 Cs4 Fe2 47.813(14) . 2_655
Cs3 Cs4 Fe2 82.799(15) 4 2_655
Cs2 Cs4 Fe2 48.530(14) 7_556 2_655
S1 Cs4 Fe2 26.07(3) . 2_655
Cs3 Cs4 Fe2 95.180(16) 4_545 2_655
S2 Cs4 Fe2 139.45(3) 4_545 2_655
Fe1 Cs4 Fe2 126.78(2) 4 2_655
Cs4 Cs4 Fe2 129.98(2) 7_556 2_655
Fe2 Cs4 Fe2 3.900(10) . 2_655
Fe2 Cs4 Fe2 116.01(2) 4_545 2_655
Cs2 Cs4 Fe2 94.656(15) 2 2_655
Fe1 Cs4 Fe2 92.071(19) 6_556 2_655
Cs4 Cs4 Fe2 65.132(15) 4_545 2_655
Cs4 Cs4 Fe2 54.492(15) 4 2_655
Cs2 Cs4 Fe2 173.638(16) . 2_655
Cs3 Cs4 Fe2 125.181(15) 6_556 2_655
Fe1 Cs4 Fe2 117.974(18) 3_455 2_655
Fe2 Cs4 Fe2 100.853(19) 4 2_655
Cs3 Cs4 Fe2 114.498(14) 6_566 2_655
Cs1 Cs4 Fe2 88.090(13) 7_556 2_655
Cs2 Cs4 Fe2 51.857(13) 3 2_655
Cs2 Cs4 Fe2 62.464(13) 3_545 2_655
Fe1 Cs4 Fe2 21.393(16) . 2_655
Fe2 Cs4 Fe2 141.250(18) 3_445 2_655
Fe1 Cs4 Fe2 21.548(15) 2_655 2_655
Fe1 Cs4 Fe2 124.760(17) 4_545 2_655
Fe2 Cs4 Fe2 96.945(15) 6_566 2_655
Fe2 Cs4 Fe2 73.898(14) 5_666 2_655
Fe1 Cs4 Fe2 84.180(16) 6_566 2_655
Cs2 Cs4 Fe2 85.869(13) 6_565 2_655
Cs2 Cs4 Fe2 93.273(13) 6 2_655
Cs1 Cs4 Fe2 27.978(11) 3 2_655
Fe2 Cs4 Fe2 122.895(19) 3_455 2_655
Fe1 Cs4 Fe2 119.927(16) 3_445 2_655
S3 Cs4 Cs1 70.69(4) . 3_545
S4 Cs4 Cs1 66.58(4) . 3_545
S3 Cs4 Cs1 168.40(4) 7_556 3_545
S4 Cs4 Cs1 73.96(4) 4 3_545
Cs1 Cs4 Cs1 126.086(17) . 3_545
S1 Cs4 Cs1 131.26(3) 4 3_545
Cs3 Cs4 Cs1 56.066(11) . 3_545
Cs3 Cs4 Cs1 125.279(15) 4 3_545
Cs2 Cs4 Cs1 57.242(12) 7_556 3_545
S1 Cs4 Cs1 16.91(3) . 3_545
Cs3 Cs4 Cs1 52.584(11) 4_545 3_545
S2 Cs4 Cs1 97.49(3) 4_545 3_545
Fe1 Cs4 Cs1 162.73(2) 4 3_545
Cs4 Cs4 Cs1 120.346(19) 7_556 3_545
Fe2 Cs4 Cs1 46.654(17) . 3_545
Fe2 Cs4 Cs1 81.281(18) 4_545 3_545
Cs2 Cs4 Cs1 93.747(10) 2 3_545
Fe1 Cs4 Cs1 68.870(15) 6_556 3_545
Cs4 Cs4 Cs1 32.384(9) 4_545 3_545
Cs4 Cs4 Cs1 92.362(14) 4 3_545
Cs2 Cs4 Cs1 142.800(13) . 3_545
Cs3 Cs4 Cs1 88.724(10) 6_556 3_545
Fe1 Cs4 Cs1 137.545(16) 3_455 3_545
Fe2 Cs4 Cs1 137.494(16) 4 3_545
Cs3 Cs4 Cs1 145.441(12) 6_566 3_545
Cs1 Cs4 Cs1 89.038(9) 7_556 3_545
Cs2 Cs4 Cs1 88.397(11) 3 3_545
Cs2 Cs4 Cs1 31.439(7) 3_545 3_545
Fe1 Cs4 Cs1 28.459(13) . 3_545
Fe2 Cs4 Cs1 104.560(15) 3_445 3_545
Fe1 Cs4 Cs1 28.544(13) 2_655 3_545
Fe1 Cs4 Cs1 82.788(14) 4_545 3_545
Fe2 Cs4 Cs1 114.976(13) 6_566 3_545
Fe2 Cs4 Cs1 95.771(13) 5_666 3_545
Fe1 Cs4 Cs1 115.678(14) 6_566 3_545
Cs2 Cs4 Cs1 110.716(10) 6_565 3_545
Cs2 Cs4 Cs1 68.923(8) 6 3_545
Cs1 Cs4 Cs1 70.848(6) 3 3_545
Fe2 Cs4 Cs1 156.727(14) 3_455 3_545
Fe1 Cs4 Cs1 84.572(12) 3_445 3_545
Fe2 Cs4 Cs1 42.873(12) 2_655 3_545
S3 Fe1 S1 115.81(10) 6 2_655
S3 Fe1 S2 114.56(10) 6 .
S1 Fe1 S2 103.75(9) 2_655 .
S3 Fe1 S1 112.52(9) 6 .
S1 Fe1 S1 104.01(8) 2_655 .
S2 Fe1 S1 104.97(9) . .
S3 Fe1 Fe2 142.43(9) 6 .
S1 Fe1 Fe2 101.73(7) 2_655 .
S2 Fe1 Fe2 53.68(6) . .
S1 Fe1 Fe2 53.03(6) . .
S3 Fe1 Fe1 144.54(7) 6 2_655
S1 Fe1 Fe1 53.64(7) 2_655 2_655
S2 Fe1 Fe1 100.84(6) . 2_655
S1 Fe1 Fe1 52.63(7) . 2_655
Fe2 Fe1 Fe1 60.14(4) . 2_655
S3 Fe1 Fe2 146.82(9) 6 2_655
S1 Fe1 Fe2 53.10(6) 2_655 2_655
S2 Fe1 Fe2 53.03(7) . 2_655
S1 Fe1 Fe2 100.66(7) . 2_655
Fe2 Fe1 Fe2 60.59(6) . 2_655
Fe1 Fe1 Fe2 59.79(4) 2_655 2_655
S3 Fe1 Cs1 77.76(7) 6 3_545
S1 Fe1 Cs1 68.87(6) 2_655 3_545
S2 Fe1 Cs1 167.68(7) . 3_545
S1 Fe1 Cs1 68.63(6) . 3_545
Fe2 Fe1 Cs1 116.90(5) . 3_545
Fe1 Fe1 Cs1 66.86(2) 2_655 3_545
Fe2 Fe1 Cs1 116.62(5) 2_655 3_545
S3 Fe1 Cs3 74.68(7) 6 .
S1 Fe1 Cs3 169.41(7) 2_655 .
S2 Fe1 Cs3 68.96(6) . .
S1 Fe1 Cs3 71.60(6) . .
Fe2 Fe1 Cs3 67.84(4) . .
Fe1 Fe1 Cs3 118.94(6) 2_655 .
Fe2 Fe1 Cs3 117.48(5) 2_655 .
Cs1 Fe1 Cs3 116.79(3) 3_545 .
S3 Fe1 Cs2 82.17(7) 6 8
S1 Fe1 Cs2 67.48(6) 2_655 8
S2 Fe1 Cs2 67.21(6) . 8
S1 Fe1 Cs2 165.31(7) . 8
Fe2 Fe1 Cs2 115.46(5) . 8
Fe1 Fe1 Cs2 115.15(6) 2_655 8
Fe2 Fe1 Cs2 64.65(4) 2_655 8
Cs1 Fe1 Cs2 116.42(3) 3_545 8
Cs3 Fe1 Cs2 114.53(4) . 8
S3 Fe1 S2 177.21(8) 6 2_655
S1 Fe1 S2 66.48(7) 2_655 2_655
S2 Fe1 S2 65.69(9) . 2_655
S1 Fe1 S2 64.97(7) . 2_655
Fe2 Fe1 S2 35.25(4) . 2_655
Fe1 Fe1 S2 35.16(4) 2_655 2_655
Fe2 Fe1 S2 35.70(4) 2_655 2_655
Cs1 Fe1 S2 102.02(5) 3_545 2_655
Cs3 Fe1 S2 103.08(4) . 2_655
Cs2 Fe1 S2 100.35(4) 8 2_655
S3 Fe1 Cs3 52.13(7) 6 7
S1 Fe1 Cs3 126.38(7) 2_655 7
S2 Fe1 Cs3 62.51(6) . 7
S1 Fe1 Cs3 129.42(7) . 7
Fe2 Fe1 Cs3 106.53(4) . 7
Fe1 Fe1 Cs3 163.329(19) 2_655 7
Fe2 Fe1 Cs3 105.77(4) 2_655 7
Cs1 Fe1 Cs3 129.77(4) 3_545 7
Cs3 Fe1 Cs3 58.03(2) . 7
Cs2 Fe1 Cs3 59.38(2) 8 7
S2 Fe1 Cs3 128.20(5) 2_655 7
S3 Fe1 Cs2 50.22(7) 6 4_545
S1 Fe1 Cs2 65.60(6) 2_655 4_545
S2 Fe1 Cs2 129.51(7) . 4_545
S1 Fe1 Cs2 125.51(7) . 4_545
Fe2 Fe1 Cs2 167.10(5) . 4_545
Fe1 Fe1 Cs2 108.01(4) 2_655 4_545
Fe2 Fe1 Cs2 110.00(4) 2_655 4_545
Cs1 Fe1 Cs2 57.60(2) 3_545 4_545
Cs3 Fe1 Cs2 124.90(4) . 4_545
Cs2 Fe1 Cs2 63.23(3) 8 4_545
S2 Fe1 Cs2 132.00(5) 2_655 4_545
Cs3 Fe1 Cs2 84.09(3) 7 4_545
S3 Fe1 Cs4 48.84(7) 6 4_545
S1 Fe1 Cs4 127.14(7) 2_655 4_545
S2 Fe1 Cs4 129.03(7) . 4_545
S1 Fe1 Cs4 63.70(6) . 4_545
Fe2 Fe1 Cs4 106.83(4) . 4_545
Fe1 Fe1 Cs4 106.62(4) 2_655 4_545
Fe2 Fe1 Cs4 164.34(5) 2_655 4_545
Cs1 Fe1 Cs4 58.69(2) 3_545 4_545
Cs3 Fe1 Cs4 60.24(2) . 4_545
Cs2 Fe1 Cs4 130.98(4) 8 4_545
S2 Fe1 Cs4 128.67(4) 2_655 4_545
Cs3 Fe1 Cs4 86.28(3) 7 4_545
Cs2 Fe1 Cs4 80.71(2) 4_545 4_545
S3 Fe1 S3 129.08(10) 6 5_656
S1 Fe1 S3 51.44(7) 2_655 5_656
S2 Fe1 S3 116.36(7) . 5_656
S1 Fe1 S3 52.67(7) . 5_656
Fe2 Fe1 S3 73.67(5) . 5_656
Fe1 Fe1 S3 15.58(3) 2_655 5_656
Fe2 Fe1 S3 72.18(5) 2_655 5_656
Cs1 Fe1 S3 51.32(3) 3_545 5_656
Cs3 Fe1 S3 123.90(4) . 5_656
Cs2 Fe1 S3 118.30(4) 8 5_656
S2 Fe1 S3 50.72(5) 2_655 5_656
Cs3 Fe1 S3 177.59(4) 7 5_656
Cs2 Fe1 S3 95.42(4) 4_545 5_656
Cs4 Fe1 S3 95.97(4) 4_545 5_656
S3 Fe1 S4 127.16(8) 6 4
S1 Fe1 S4 117.02(7) 2_655 4
S2 Fe1 S4 52.51(7) . 4
S1 Fe1 S4 52.65(6) . 4
Fe2 Fe1 S4 15.30(4) . 4
Fe1 Fe1 S4 73.16(5) 2_655 4
Fe2 Fe1 S4 73.23(5) 2_655 4
Cs1 Fe1 S4 120.98(4) 3_545 4
Cs3 Fe1 S4 52.54(3) . 4
Cs2 Fe1 S4 119.22(4) 8 4
S2 Fe1 S4 50.55(4) 2_655 4
Cs3 Fe1 S4 95.40(4) 7 4
Cs2 Fe1 S4 176.76(4) 4_545 4
Cs4 Fe1 S4 96.07(4) 4_545 4
S3 Fe1 S4 85.23(4) 5_656 4
S3 Fe1 S4 131.52(8) 6 3
S1 Fe1 S4 52.35(6) 2_655 3
S2 Fe1 S4 51.46(7) . 3
S1 Fe1 S4 115.96(7) . 3
Fe2 Fe1 S4 73.14(5) . 3
Fe1 Fe1 S4 72.84(5) 2_655 3
Fe2 Fe1 S4 15.30(4) 2_655 3
Cs1 Fe1 S4 120.77(4) 3_545 3
Cs3 Fe1 S4 120.20(4) . 3
Cs2 Fe1 S4 49.36(3) 8 3
S2 Fe1 S4 50.99(4) 2_655 3
Cs3 Fe1 S4 94.31(4) 7 3
Cs2 Fe1 S4 99.20(4) 4_545 3
Cs4 Fe1 S4 179.40(5) 4_545 3
S3 Fe1 S4 83.44(4) 5_656 3
S4 Fe1 S4 84.02(6) 4 3
S3 Fe1 Cs1 140.35(8) 6 3
S1 Fe1 Cs1 88.87(6) 2_655 3
S2 Fe1 Cs1 25.87(6) . 3
S1 Fe1 Cs1 88.56(6) . 3
Fe2 Fe1 Cs1 35.93(3) . 3
Fe1 Fe1 Cs1 74.979(14) 2_655 3
Fe2 Fe1 Cs1 36.03(3) 2_655 3
Cs1 Fe1 Cs1 141.84(3) 3_545 3
Cs3 Fe1 Cs1 81.47(2) . 3
Cs2 Fe1 Cs1 79.53(2) 8 3
S2 Fe1 Cs1 39.82(3) 2_655 3
Cs3 Fe1 Cs1 88.38(2) 7 3
Cs2 Fe1 Cs1 140.42(3) 4_545 3
Cs4 Fe1 Cs1 137.57(3) 4_545 3
S3 Fe1 Cs1 90.52(3) 5_656 3
S4 Fe1 Cs1 42.66(3) 4 3
S4 Fe1 Cs1 42.64(3) 3 3
S3 Fe1 Cs4 2.80(6) 6 6
S1 Fe1 Cs4 114.15(7) 2_655 6
S2 Fe1 Cs4 113.42(7) . 6
S1 Fe1 Cs4 115.30(6) . 6
Fe2 Fe1 Cs4 144.11(5) . 6
Fe1 Fe1 Cs4 145.734(15) 2_655 6
Fe2 Fe1 Cs4 144.04(5) 2_655 6
Cs1 Fe1 Cs4 78.88(2) 3_545 6
Cs3 Fe1 Cs4 76.27(2) . 6
Cs2 Fe1 Cs4 79.39(2) 8 6
S2 Fe1 Cs4 179.08(5) 2_655 6
Cs3 Fe1 Cs4 50.908(17) 7 6
Cs2 Fe1 Cs4 48.670(17) 4_545 6
Cs4 Fe1 Cs4 51.612(18) 4_545 6
S3 Fe1 Cs4 130.18(4) 5_656 6
S4 Fe1 Cs4 128.81(4) 4 6
S4 Fe1 Cs4 128.73(4) 3 6
Cs1 Fe1 Cs4 139.29(3) 3 6
S3 Fe1 Cs2 137.51(7) 6 7_556
S1 Fe1 Cs2 91.16(6) 2_655 7_556
S2 Fe1 Cs2 87.37(6) . 7_556
S1 Fe1 Cs2 25.27(6) . 7_556
Fe2 Fe1 Cs2 33.89(3) . 7_556
Fe1 Fe1 Cs2 37.92(4) 2_655 7_556
Fe2 Fe1 Cs2 75.57(4) 2_655 7_556
Cs1 Fe1 Cs2 83.03(2) 3_545 7_556
Cs3 Fe1 Cs2 81.02(2) . 7_556
Cs2 Fe1 Cs2 140.14(3) 8 7_556
S2 Fe1 Cs2 39.89(3) 2_655 7_556
Cs3 Fe1 Cs2 135.04(3) 7 7_556
Cs2 Fe1 Cs2 138.93(3) 4_545 7_556
Cs4 Fe1 Cs2 88.85(2) 4_545 7_556
S3 Fe1 Cs2 46.06(3) 5_656 7_556
S4 Fe1 Cs2 40.81(3) 4 7_556
S4 Fe1 Cs2 90.83(3) 3 7_556
Cs1 Fe1 Cs2 66.260(16) 3 7_556
Cs4 Fe1 Cs2 140.31(3) 6 7_556
S3 Fe1 Cs3 142.79(7) 6 2_655
S1 Fe1 Cs3 27.01(6) 2_655 2_655
S2 Fe1 Cs3 87.94(6) . 2_655
S1 Fe1 Cs3 87.43(6) . 2_655
Fe2 Fe1 Cs3 74.72(4) . 2_655
Fe1 Fe1 Cs3 35.12(4) 2_655 2_655
Fe2 Fe1 Cs3 35.27(3) 2_655 2_655
Cs1 Fe1 Cs3 81.36(2) 3_545 2_655
Cs3 Fe1 Cs3 142.53(3) . 2_655
Cs2 Fe1 Cs3 80.03(2) 8 2_655
S2 Fe1 Cs3 39.47(3) 2_655 2_655
Cs3 Fe1 Cs3 136.07(3) 7 2_655
Cs2 Fe1 Cs3 92.57(2) 4_545 2_655
Cs4 Fe1 Cs3 136.50(3) 4_545 2_655
S3 Fe1 Cs3 41.55(3) 5_656 2_655
S4 Fe1 Cs3 90.02(3) 4 2_655
S4 Fe1 Cs3 42.90(3) 3 2_655
Cs1 Fe1 Cs3 66.926(16) 3 2_655
Cs4 Fe1 Cs3 141.16(3) 6 2_655
Cs2 Fe1 Cs3 68.401(17) 7_556 2_655
S3 Fe1 Cs2 104.41(7) 6 3_545
S1 Fe1 Cs2 82.94(6) 2_655 3_545
S2 Fe1 Cs2 131.38(7) . 3_545
S1 Fe1 Cs2 29.90(6) . 3_545
Fe2 Fe1 Cs2 77.71(4) . 3_545
Fe1 Fe1 Cs2 45.02(3) 2_655 3_545
Fe2 Fe1 Cs2 104.64(4) 2_655 3_545
Cs1 Fe1 Cs2 39.930(16) 3_545 3_545
Cs3 Fe1 Cs2 96.12(3) . 3_545
Cs2 Fe1 Cs2 149.21(3) 8 3_545
S2 Fe1 Cs2 74.04(4) 2_655 3_545
Cs3 Fe1 Cs2 146.92(3) 7 3_545
Cs2 Fe1 Cs2 97.52(3) 4_545 3_545
Cs4 Fe1 Cs2 61.655(18) 4_545 3_545
S3 Fe1 Cs2 35.47(3) 5_656 3_545
S4 Fe1 Cs2 81.16(3) 4 3_545
S4 Fe1 Cs2 117.79(4) 3 3_545
Cs1 Fe1 Cs2 109.30(2) 3 3_545
Cs4 Fe1 Cs2 106.64(2) 6 3_545
Cs2 Fe1 Cs2 44.053(16) 7_556 3_545
Cs3 Fe1 Cs2 76.985(18) 2_655 3_545
S3 Fe1 Cs4 106.33(7) 6 3_545
S1 Fe1 Cs4 28.22(6) 2_655 3_545
S2 Fe1 Cs4 129.34(7) . 3_545
S1 Fe1 Cs4 84.60(6) . 3_545
Fe2 Fe1 Cs4 106.18(4) . 3_545
Fe1 Fe1 Cs4 46.45(3) 2_655 3_545
Fe2 Fe1 Cs4 76.37(4) 2_655 3_545
Cs1 Fe1 Cs4 41.504(15) 3_545 3_545
Cs3 Fe1 Cs4 154.00(3) . 3_545
Cs2 Fe1 Cs4 91.09(3) 8 3_545
S2 Fe1 Cs4 74.92(4) 2_655 3_545
Cs3 Fe1 Cs4 143.10(3) 7 3_545
Cs2 Fe1 Cs4 61.621(18) 4_545 3_545
Cs4 Fe1 Cs4 100.18(3) 4_545 3_545
S3 Fe1 Cs4 35.65(3) 5_656 3_545
S4 Fe1 Cs4 119.61(4) 4 3_545
S4 Fe1 Cs4 79.28(3) 3 3_545
Cs1 Fe1 Cs4 108.88(2) 3 3_545
Cs4 Fe1 Cs4 105.95(2) 6 3_545
Cs2 Fe1 Cs4 81.702(19) 7_556 3_545
Cs3 Fe1 Cs4 42.140(13) 2_655 3_545
Cs2 Fe1 Cs4 58.127(15) 3_545 3_545
S3 Fe1 Cs2 110.07(7) 6 4
S1 Fe1 Cs2 84.17(6) 2_655 4
S2 Fe1 Cs2 25.80(6) . 4
S1 Fe1 Cs2 126.78(6) . 4
Fe2 Fe1 Cs2 73.75(4) . 4
Fe1 Fe1 Cs2 102.63(3) 2_655 4
Fe2 Fe1 Cs2 43.63(3) 2_655 4
Cs1 Fe1 Cs2 152.28(3) 3_545 4
Cs3 Fe1 Cs2 90.86(3) . 4
Cs2 Fe1 Cs2 42.79(2) 8 4
S2 Fe1 Cs2 71.42(4) 2_655 4
Cs3 Fe1 Cs2 62.197(18) 7 4
Cs2 Fe1 Cs2 106.02(3) 4_545 4
Cs4 Fe1 Cs2 146.20(3) 4_545 4
S3 Fe1 Cs2 115.79(4) 5_656 4
S4 Fe1 Cs2 76.47(3) 4 4
S4 Fe1 Cs2 34.39(3) 3 4
Cs1 Fe1 Cs2 38.472(10) 3 4
Cs4 Fe1 Cs2 107.89(2) 6 4
Cs2 Fe1 Cs2 104.54(2) 7_556 4
Cs3 Fe1 Cs2 77.030(18) 2_655 4
Cs2 Fe1 Cs2 145.45(2) 3_545 4
Cs4 Fe1 Cs2 112.26(2) 3_545 4
S3 Fe1 Cs4 102.81(7) 6 .
S1 Fe1 Cs4 132.85(7) 2_655 .
S2 Fe1 Cs4 82.07(6) . .
S1 Fe1 Cs4 32.60(6) . .
Fe2 Fe1 Cs4 44.51(3) . .
Fe1 Fe1 Cs4 79.23(5) 2_655 .
Fe2 Fe1 Cs4 105.01(4) 2_655 .
Cs1 Fe1 Cs4 95.74(2) 3_545 .
Cs3 Fe1 Cs4 40.425(17) . .
Cs2 Fe1 Cs4 147.68(3) 8 .
S2 Fe1 Cs4 74.43(4) 2_655 .
Cs3 Fe1 Cs4 98.20(2) 7 .
Cs2 Fe1 Cs4 142.86(3) 4_545 .
Cs4 Fe1 Cs4 62.582(16) 4_545 .
S3 Fe1 Cs4 83.62(3) 5_656 .
S4 Fe1 Cs4 34.02(3) 4 .
S4 Fe1 Cs4 117.44(4) 3 .
Cs1 Fe1 Cs4 76.667(16) 3 .
Cs4 Fe1 Cs4 105.32(2) 6 .
Cs2 Fe1 Cs4 41.870(12) 7_556 .
Cs3 Fe1 Cs4 109.68(2) 2_655 .
Cs2 Fe1 Cs4 61.218(15) 3_545 .
Cs4 Fe1 Cs4 117.14(2) 3_545 .
Cs2 Fe1 Cs4 107.72(2) 4 .
S3 Fe1 Cs4 111.05(7) 6 2_655
S1 Fe1 Cs4 28.27(6) 2_655 2_655
S2 Fe1 Cs4 81.68(6) . 2_655
S1 Fe1 Cs4 127.47(7) . 2_655
Fe2 Fe1 Cs4 102.59(4) . 2_655
Fe1 Fe1 Cs4 74.85(5) 2_655 2_655
Fe2 Fe1 Cs4 42.38(3) 2_655 2_655
Cs1 Fe1 Cs4 93.88(2) 3_545 2_655
Cs3 Fe1 Cs4 149.12(3) . 2_655
Cs2 Fe1 Cs4 41.130(17) 8 2_655
S2 Fe1 Cs4 71.73(4) 2_655 2_655
Cs3 Fe1 Cs4 100.37(2) 7 2_655
Cs2 Fe1 Cs4 67.625(19) 4_545 2_655
Cs4 Fe1 Cs4 146.56(3) 4_545 2_655
S3 Fe1 Cs4 77.28(3) 5_656 2_655
S4 Fe1 Cs4 115.60(4) 4 2_655
S4 Fe1 Cs4 33.17(3) 3 2_655
Cs1 Fe1 Cs4 75.716(16) 3 2_655
Cs4 Fe1 Cs4 108.47(2) 6 2_655
Cs2 Fe1 Cs4 107.73(2) 7_556 2_655
Cs3 Fe1 Cs4 40.189(12) 2_655 2_655
Cs2 Fe1 Cs4 110.83(2) 3_545 2_655
Cs4 Fe1 Cs4 55.806(13) 3_545 2_655
Cs2 Fe1 Cs4 58.404(14) 4 2_655
Cs4 Fe1 Cs4 146.05(2) . 2_655
S3 Fe1 Cs4 108.13(7) 6 4
S1 Fe1 Cs4 127.94(6) 2_655 4
S2 Fe1 Cs4 29.08(6) . 4
S1 Fe1 Cs4 82.51(6) . 4
Fe2 Fe1 Cs4 42.07(3) . 4
Fe1 Fe1 Cs4 101.71(3) 2_655 4
Fe2 Fe1 Cs4 74.85(4) 2_655 4
Cs1 Fe1 Cs4 150.21(3) 3_545 4
Cs3 Fe1 Cs4 42.844(17) . 4
Cs2 Fe1 Cs4 93.38(3) 8 4
S2 Fe1 Cs4 70.66(4) 2_655 4
Cs3 Fe1 Cs4 64.465(19) 7 4
Cs2 Fe1 Cs4 147.89(3) 4_545 4
Cs4 Fe1 Cs4 102.41(2) 4_545 4
S3 Fe1 Cs4 115.73(4) 5_656 4
S4 Fe1 Cs4 32.39(3) 4 4
S4 Fe1 Cs4 77.98(3) 3 4
Cs1 Fe1 Cs4 39.180(10) 3 4
Cs4 Fe1 Cs4 108.46(2) 6 4
Cs2 Fe1 Cs4 73.134(17) 7_556 4
Cs3 Fe1 Cs4 105.31(2) 2_655 4
Cs2 Fe1 Cs4 112.23(2) 3_545 4
Cs4 Fe1 Cs4 145.55(2) 3_545 4
Cs2 Fe1 Cs4 54.592(13) 4 4
Cs4 Fe1 Cs4 54.526(13) . 4
Cs4 Fe1 Cs4 110.05(2) 2_655 4
S3 Fe1 Cs3 84.28(7) 6 3_545
S1 Fe1 Cs3 31.57(6) 2_655 3_545
S2 Fe1 Cs3 118.85(7) . 3_545
S1 Fe1 Cs3 120.80(6) . 3_545
Fe2 Fe1 Cs3 133.28(4) . 3_545
Fe1 Fe1 Cs3 80.33(4) 2_655 3_545
Fe2 Fe1 Cs3 79.01(4) 2_655 3_545
Cs1 Fe1 Cs3 60.112(18) 3_545 3_545
Cs3 Fe1 Cs3 158.73(3) . 3_545
Cs2 Fe1 Cs3 58.271(19) 8 3_545
S2 Fe1 Cs3 98.04(4) 2_655 3_545
Cs3 Fe1 Cs3 106.24(2) 7 3_545
Cs2 Fe1 Cs3 34.154(14) 4_545 3_545
Cs4 Fe1 Cs3 107.65(2) 4_545 3_545
S3 Fe1 Cs3 72.29(3) 5_656 3_545
S4 Fe1 Cs3 148.56(4) 4 3_545
S4 Fe1 Cs3 72.06(3) 3 3_545
Cs1 Fe1 Cs3 114.24(2) 3 3_545
Cs4 Fe1 Cs3 82.583(18) 6 3_545
Cs2 Fe1 Cs3 117.77(2) 7_556 3_545
Cs3 Fe1 Cs3 58.574(14) 2_655 3_545
Cs2 Fe1 Cs3 92.029(19) 3_545 3_545
Cs4 Fe1 Cs3 37.094(11) 3_545 3_545
Cs2 Fe1 Cs3 93.513(18) 4 3_545
Cs4 Fe1 Cs3 153.21(2) . 3_545
Cs4 Fe1 Cs3 38.964(11) 2_655 3_545
Cs4 Fe1 Cs3 147.93(2) 4 3_545
S3 Fe1 Fe2 66.66(7) 6 1_545
S1 Fe1 Fe2 84.87(6) 2_655 1_545
S2 Fe1 Fe2 168.71(7) . 1_545
S1 Fe1 Fe2 65.38(6) . 1_545
Fe2 Fe1 Fe2 117.93(4) . 1_545
Fe1 Fe1 Fe2 78.237(18) 2_655 1_545
Fe2 Fe1 Fe2 132.35(4) 2_655 1_545
Cs1 Fe1 Fe2 16.260(15) 3_545 1_545
Cs3 Fe1 Fe2 101.45(3) . 1_545
Cs2 Fe1 Fe2 123.53(3) 8 1_545
S2 Fe1 Fe2 112.51(4) 2_655 1_545
Cs3 Fe1 Fe2 118.23(3) 7 1_545
Cs2 Fe1 Fe2 60.57(2) 4_545 1_545
Cs4 Fe1 Fe2 42.470(17) 4_545 1_545
S3 Fe1 Fe2 63.34(3) 5_656 1_545
S4 Fe1 Fe2 117.16(4) 4 1_545
S4 Fe1 Fe2 136.99(4) 3 1_545
Cs1 Fe1 Fe2 150.62(3) 3 1_545
Cs4 Fe1 Fe2 68.315(18) 6 1_545
Cs2 Fe1 Fe2 85.16(2) 7_556 1_545
Cs3 Fe1 Fe2 97.13(2) 2_655 1_545
Cs2 Fe1 Fe2 41.453(15) 3_545 1_545
Cs4 Fe1 Fe2 57.756(17) 3_545 1_545
Cs2 Fe1 Fe2 165.49(2) 4 1_545
Cs4 Fe1 Fe2 86.725(19) . 1_545
Cs4 Fe1 Fe2 108.67(2) 2_655 1_545
Cs4 Fe1 Fe2 139.77(2) 4 1_545
Cs3 Fe1 Fe2 72.253(17) 3_545 1_545
S3 Fe1 Fe2 67.88(7) 6 2_645
S1 Fe1 Fe2 65.22(6) 2_655 2_645
S2 Fe1 Fe2 167.28(7) . 2_645
S1 Fe1 Fe2 84.59(6) . 2_645
Fe2 Fe1 Fe2 132.50(4) . 2_645
Fe1 Fe1 Fe2 78.076(18) 2_655 2_645
Fe2 Fe1 Fe2 117.62(4) 2_655 2_645
Cs1 Fe1 Fe2 16.145(15) 3_545 2_645
Cs3 Fe1 Fe2 122.84(3) . 2_645
Cs2 Fe1 Fe2 101.56(3) 8 2_645
S2 Fe1 Fe2 112.54(4) 2_655 2_645
Cs3 Fe1 Fe2 117.90(3) 7 2_645
Cs2 Fe1 Fe2 41.451(17) 4_545 2_645
Cs4 Fe1 Fe2 62.60(2) 4_545 2_645
S3 Fe1 Fe2 62.67(3) 5_656 2_645
S4 Fe1 Fe2 137.09(4) 4 2_645
S4 Fe1 Fe2 116.96(4) 3 2_645
Cs1 Fe1 Fe2 150.47(3) 3 2_645
Cs4 Fe1 Fe2 68.381(19) 6 2_645
Cs2 Fe1 Fe2 98.80(2) 7_556 2_645
Cs3 Fe1 Fe2 84.06(2) 2_655 2_645
Cs2 Fe1 Fe2 56.070(17) 3_545 2_645
Cs4 Fe1 Fe2 41.924(15) 3_545 2_645
Cs2 Fe1 Fe2 141.70(2) 4 2_645
Cs4 Fe1 Fe2 109.95(2) . 2_645
Cs4 Fe1 Fe2 85.832(19) 2_655 2_645
Cs4 Fe1 Fe2 163.63(2) 4 2_645
Cs3 Fe1 Fe2 48.432(14) 3_545 2_645
Fe2 Fe1 Fe2 23.88(2) 1_545 2_645
S3 Fe1 Cs3 83.80(7) 6 4_545
S1 Fe1 Cs3 118.09(7) 2_655 4_545
S2 Fe1 Cs3 120.69(7) . 4_545
S1 Fe1 Cs3 28.75(6) . 4_545
Fe2 Fe1 Cs3 77.05(4) . 4_545
Fe1 Fe1 Cs3 76.15(4) 2_655 4_545
Fe2 Fe1 Cs3 129.38(4) 2_655 4_545
Cs1 Fe1 Cs3 58.675(18) 3_545 4_545
Cs3 Fe1 Cs3 62.65(2) . 4_545
Cs2 Fe1 Cs3 165.89(3) 8 4_545
S2 Fe1 Cs3 93.71(4) 2_655 4_545
Cs3 Fe1 Cs3 112.18(3) 7 4_545
Cs2 Fe1 Cs3 106.15(2) 4_545 4_545
Cs4 Fe1 Cs3 34.964(13) 4_545 4_545
S3 Fe1 Cs3 70.22(3) 5_656 4_545
S4 Fe1 Cs3 71.07(3) 4 4_545
S4 Fe1 Cs3 144.69(4) 3 4_545
Cs1 Fe1 Cs3 112.65(2) 3 4_545
Cs4 Fe1 Cs3 86.576(18) 6 4_545
Cs2 Fe1 Cs3 53.965(13) 7_556 4_545
Cs3 Fe1 Cs3 110.79(2) 2_655 4_545
Cs2 Fe1 Cs3 35.558(11) 3_545 4_545
Cs4 Fe1 Cs3 91.441(18) 3_545 4_545
Cs2 Fe1 Cs3 146.43(2) 4 4_545
Cs4 Fe1 Cs3 38.725(10) . 4_545
Cs4 Fe1 Cs3 146.27(2) 2_655 4_545
Cs4 Fe1 Cs3 92.365(17) 4 4_545
Cs3 Fe1 Cs3 118.78(2) 3_545 4_545
Fe2 Fe1 Cs3 48.049(14) 1_545 4_545
Fe2 Fe1 Cs3 71.590(17) 2_645 4_545
S3 Fe1 Fe1 61.59(7) 6 5_655
S1 Fe1 Fe1 62.08(6) 2_655 5_655
S2 Fe1 Fe1 100.82(7) . 5_655
S1 Fe1 Fe1 153.17(7) . 5_655
Fe2 Fe1 Fe1 147.79(5) . 5_655
Fe1 Fe1 Fe1 115.21(6) 2_655 5_655
Fe2 Fe1 Fe1 88.91(4) 2_655 5_655
Cs1 Fe1 Fe1 84.64(3) 3_545 5_655
Cs3 Fe1 Fe1 125.84(4) . 5_655
Cs2 Fe1 Fe1 34.066(16) 8 5_655
S2 Fe1 Fe1 121.19(5) 2_655 5_655
Cs3 Fe1 Fe1 69.96(2) 7 5_655
Cs2 Fe1 Fe1 29.164(14) 4_545 5_655
Cs4 Fe1 Fe1 104.87(3) 4_545 5_655
S3 Fe1 Fe1 108.54(4) 5_656 5_655
S4 Fe1 Fe1 153.23(4) 4 5_655
S4 Fe1 Fe1 75.22(4) 3 5_655
Cs1 Fe1 Fe1 112.60(3) 3 5_655
Cs4 Fe1 Fe1 59.011(19) 6 5_655
Cs2 Fe1 Fe1 153.12(3) 7_556 5_655
Cs3 Fe1 Fe1 86.19(2) 2_655 5_655
Cs2 Fe1 Fe1 123.43(3) 3_545 5_655
Cs4 Fe1 Fe1 73.28(2) 3_545 5_655
Cs2 Fe1 Fe1 76.85(2) 4 5_655
Cs4 Fe1 Fe1 164.03(3) . 5_655
Cs4 Fe1 Fe1 49.463(17) 2_655 5_655
Cs4 Fe1 Fe1 124.30(3) 4 5_655
Cs3 Fe1 Fe1 36.271(15) 3_545 5_655
Fe2 Fe1 Fe1 89.61(3) 1_545 5_655
Fe2 Fe1 Fe1 68.84(2) 2_645 5_655
Cs3 Fe1 Fe1 134.73(3) 4_545 5_655
S3 Fe1 Fe1 58.88(7) 6 7
S1 Fe1 Fe1 152.06(7) 2_655 7
S2 Fe1 Fe1 61.76(6) . 7
S1 Fe1 Fe1 102.93(7) . 7
Fe2 Fe1 Fe1 88.61(4) . 7
Fe1 Fe1 Fe1 147.59(6) 2_655 7
Fe2 Fe1 Fe1 114.24(5) 2_655 7
Cs1 Fe1 Fe1 129.14(4) 3_545 7
Cs3 Fe1 Fe1 31.430(14) . 7
Cs2 Fe1 Fe1 84.61(3) 8 7
S2 Fe1 Fe1 119.97(5) 2_655 7
Cs3 Fe1 Fe1 26.597(12) 7 7
Cs2 Fe1 Fe1 103.81(3) 4_545 7
Cs4 Fe1 Fe1 72.43(2) 4_545 7
S3 Fe1 Fe1 155.31(4) 5_656 7
S4 Fe1 Fe1 74.74(4) 4 7
S4 Fe1 Fe1 108.16(4) 3 7
Cs1 Fe1 Fe1 84.51(2) 3 7
Cs4 Fe1 Fe1 59.144(19) 6 7
Cs2 Fe1 Fe1 110.65(3) 7_556 7
Cs3 Fe1 Fe1 149.50(3) 2_655 7
Cs2 Fe1 Fe1 124.84(3) 3_545 7
Cs4 Fe1 Fe1 165.00(3) 3_545 7
Cs2 Fe1 Fe1 73.81(2) 4 7
Cs4 Fe1 Fe1 71.70(2) . 7
Cs4 Fe1 Fe1 124.30(3) 2_655 7
Cs4 Fe1 Fe1 49.312(17) 4 7
Cs3 Fe1 Fe1 131.58(3) 3_545 7
Fe2 Fe1 Fe1 113.30(3) 1_545 7
Fe2 Fe1 Fe1 125.02(3) 2_645 7
Cs3 Fe1 Fe1 89.40(2) 4_545 7
Fe1 Fe1 Fe1 95.65(3) 5_655 7
S3 Fe1 Cs3 154.52(7) 6 8_556
S1 Fe1 Cs3 56.59(6) 2_655 8_556
S2 Fe1 Cs3 90.77(6) . 8_556
S1 Fe1 Cs3 54.38(6) . 8_556
Fe2 Fe1 Cs3 51.75(4) . 8_556
Fe1 Fe1 Cs3 10.098(12) 2_655 8_556
Fe2 Fe1 Cs3 52.22(3) 2_655 8_556
Cs1 Fe1 Cs3 76.94(2) 3_545 8_556
Cs3 Fe1 Cs3 114.68(3) . 8_556
Cs2 Fe1 Cs3 112.03(3) 8 8_556
S2 Fe1 Cs3 25.08(3) 2_655 8_556
Cs3 Fe1 Cs3 153.28(3) 7 8_556
Cs2 Fe1 Cs3 115.89(3) 4_545 8_556
Cs4 Fe1 Cs3 113.23(2) 4_545 8_556
S3 Fe1 Cs3 25.68(3) 5_656 8_556
S4 Fe1 Cs3 65.65(3) 4 8_556
S4 Fe1 Cs3 66.27(3) 3 8_556
Cs1 Fe1 Cs3 64.903(14) 3 8_556
Cs4 Fe1 Cs3 155.81(2) 6 8_556
Cs2 Fe1 Cs3 35.013(11) 7_556 8_556
Cs3 Fe1 Cs3 33.720(12) 2_655 8_556
Cs2 Fe1 Cs3 52.550(13) 3_545 8_556
Cs4 Fe1 Cs3 54.432(13) 3_545 8_556
Cs2 Fe1 Cs3 93.905(18) 4 8_556
Cs4 Fe1 Cs3 76.832(16) . 8_556
Cs4 Fe1 Cs3 73.792(15) 2_655 8_556
Cs4 Fe1 Cs3 92.550(17) 4 8_556
Cs3 Fe1 Cs3 85.794(16) 3_545 8_556
Fe2 Fe1 Cs3 87.960(19) 1_545 8_556
Fe2 Fe1 Cs3 88.065(19) 2_645 8_556
Cs3 Fe1 Cs3 80.545(16) 4_545 8_556
Fe1 Fe1 Cs3 118.60(3) 5_655 8_556
Fe1 Fe1 Cs3 140.30(3) 7 8_556
S3 Fe1 Cs4 84.66(7) 6 6_565
S1 Fe1 Cs4 119.32(6) 2_655 6_565
S2 Fe1 Cs4 29.90(6) . 6_565
S1 Fe1 Cs4 120.13(6) . 6_565
Fe2 Fe1 Cs4 78.02(4) . 6_565
Fe1 Fe1 Cs4 130.740(12) 2_655 6_565
Fe2 Fe1 Cs4 78.16(4) 2_655 6_565
Cs1 Fe1 Cs4 162.40(3) 3_545 6_565
Cs3 Fe1 Cs4 58.12(2) . 6_565
Cs2 Fe1 Cs4 59.42(2) 8 6_565
S2 Fe1 Cs4 95.58(4) 2_655 6_565
Cs3 Fe1 Cs4 32.631(14) 7 6_565
Cs2 Fe1 Cs4 109.76(2) 4_545 6_565
Cs4 Fe1 Cs4 109.64(2) 4_545 6_565
S3 Fe1 Cs4 146.26(4) 5_656 6_565
S4 Fe1 Cs4 70.91(3) 4 6_565
S4 Fe1 Cs4 70.95(3) 3 6_565
Cs1 Fe1 Cs4 55.761(13) 3 6_565
Cs4 Fe1 Cs4 83.525(18) 6 6_565
Cs2 Fe1 Cs4 111.17(2) 7_556 6_565
Cs3 Fe1 Cs4 113.02(2) 2_655 6_565
Cs2 Fe1 Cs4 149.95(2) 3_545 6_565
Cs4 Fe1 Cs4 147.37(2) 3_545 6_565
Cs2 Fe1 Cs4 36.622(11) 4 6_565
Cs4 Fe1 Cs4 88.960(17) . 6_565
Cs4 Fe1 Cs4 91.572(17) 2_655 6_565
Cs4 Fe1 Cs4 38.701(12) 4 6_565
Cs3 Fe1 Cs4 117.601(19) 3_545 6_565
Fe2 Fe1 Cs4 149.17(2) 1_545 6_565
Fe2 Fe1 Cs4 149.19(2) 2_645 6_565
Cs3 Fe1 Cs4 120.635(19) 4_545 6_565
Fe1 Fe1 Cs4 86.24(2) 5_655 6_565
Fe1 Fe1 Cs4 37.210(15) 7 6_565
Cs3 Fe1 Cs4 120.662(19) 8_556 6_565
S3 Fe1 Cs2 150.59(7) 6 3
S1 Fe1 Cs2 93.57(6) 2_655 3
S2 Fe1 Cs2 52.47(6) . 3
S1 Fe1 Cs2 57.53(6) . 3
Fe2 Fe1 Cs2 8.66(3) . 3
Fe1 Fe1 Cs2 55.45(2) 2_655 3
Fe2 Fe1 Cs2 52.25(3) 2_655 3
Cs1 Fe1 Cs2 116.86(3) 3_545 3
Cs3 Fe1 Cs2 75.92(2) . 3
Cs2 Fe1 Cs2 109.79(3) 8 3
S2 Fe1 Cs2 27.26(3) 2_655 3
Cs3 Fe1 Cs2 109.88(2) 7 3
Cs2 Fe1 Cs2 159.17(3) 4_545 3
Cs4 Fe1 Cs2 114.63(2) 4_545 3
S3 Fe1 Cs2 69.96(3) 5_656 3
S4 Fe1 Cs2 23.57(3) 4 3
S4 Fe1 Cs2 65.30(3) 3 3
Cs1 Fe1 Cs2 31.171(9) 3 3
Cs4 Fe1 Cs2 152.03(2) 6 3
Cs2 Fe1 Cs2 35.443(14) 7_556 3
Cs3 Fe1 Cs2 66.617(15) 2_655 3
Cs2 Fe1 Cs2 79.327(16) 3_545 3
Cs4 Fe1 Cs2 100.353(19) 3_545 3
Cs2 Fe1 Cs2 69.641(16) 4 3
Cs4 Fe1 Cs2 52.760(12) . 3
Cs4 Fe1 Cs2 94.031(17) 2_655 3
Cs4 Fe1 Cs2 46.293(12) 4 3
Cs3 Fe1 Cs2 125.03(2) 3_545 3
Fe2 Fe1 Cs2 120.60(2) 1_545 3
Fe2 Fe1 Cs2 131.44(2) 2_645 3
Cs3 Fe1 Cs2 83.374(15) 4_545 3
Fe1 Fe1 Cs2 140.46(3) 5_655 3
Fe1 Fe1 Cs2 94.63(2) 7 3
Cs3 Fe1 Cs2 46.297(11) 8_556 3
Cs4 Fe1 Cs2 79.355(15) 6_565 3
S3 Fe1 Cs4 152.62(7) 6 3
S1 Fe1 Cs4 56.94(6) 2_655 3
S2 Fe1 Cs4 51.77(6) . 3
S1 Fe1 Cs4 94.68(6) . 3
Fe2 Fe1 Cs4 54.19(3) . 3
Fe1 Fe1 Cs4 56.57(2) 2_655 3
Fe2 Fe1 Cs4 6.55(3) 2_655 3
Cs1 Fe1 Cs4 117.08(3) 3_545 3
Cs3 Fe1 Cs4 113.19(3) . 3
Cs2 Fe1 Cs4 70.67(2) 8 3
S2 Fe1 Cs4 29.77(3) 2_655 3
Cs3 Fe1 Cs4 108.13(2) 7 3
Cs2 Fe1 Cs4 116.07(2) 4_545 3
Cs4 Fe1 Cs4 158.31(3) 4_545 3
S3 Fe1 Cs4 69.96(3) 5_656 3
S4 Fe1 Cs4 67.13(3) 4 3
S4 Fe1 Cs4 21.40(3) 3 3
Cs1 Fe1 Cs4 31.974(9) 3 3
Cs4 Fe1 Cs4 149.89(2) 6 3
Cs2 Fe1 Cs4 69.480(15) 7_556 3
Cs3 Fe1 Cs4 36.257(11) 2_655 3
Cs2 Fe1 Cs4 100.801(19) 3_545 3
Cs4 Fe1 Cs4 78.257(16) 3_545 3
Cs2 Fe1 Cs4 46.090(11) 4 3
Cs4 Fe1 Cs4 98.538(18) . 3
Cs4 Fe1 Cs4 48.567(11) 2_655 3
Cs4 Fe1 Cs4 71.151(16) 4 3
Cs3 Fe1 Cs4 84.328(16) 3_545 3
Fe2 Fe1 Cs4 132.08(2) 1_545 3
Fe2 Fe1 Cs4 120.08(2) 2_645 3
Cs3 Fe1 Cs4 123.425(19) 4_545 3
Fe1 Fe1 Cs4 95.45(2) 5_655 3
Fe1 Fe1 Cs4 113.52(3) 7 3
Cs3 Fe1 Cs4 48.270(11) 8_556 3
Cs4 Fe1 Cs4 78.748(13) 6_565 3
Cs2 Fe1 Cs4 45.789(10) 3 3
S3 Fe1 Fe2 38.66(7) 6 7
S1 Fe1 Fe2 138.67(7) 2_655 7
S2 Fe1 Fe2 77.22(6) . 7
S1 Fe1 Fe2 115.77(6) . 7
Fe2 Fe1 Fe2 110.61(4) . 7
Fe1 Fe1 Fe2 167.69(6) 2_655 7
Fe2 Fe1 Fe2 124.63(4) 2_655 7
Cs1 Fe1 Fe2 114.93(3) 3_545 7
Cs3 Fe1 Fe2 48.88(2) . 7
Cs2 Fe1 Fe2 75.58(2) 8 7
S2 Fe1 Fe2 140.69(4) 2_655 7
Cs3 Fe1 Fe2 19.304(15) 7 7
Cs2 Fe1 Fe2 81.85(2) 4_545 7
Cs4 Fe1 Fe2 66.98(2) 4_545 7
S3 Fe1 Fe2 162.94(4) 5_656 7
S4 Fe1 Fe2 96.60(3) 4 7
S4 Fe1 Fe2 113.61(4) 3 7
Cs1 Fe1 Fe2 102.35(2) 3 7
Cs4 Fe1 Fe2 38.398(14) 6 7
Cs2 Fe1 Fe2 129.88(2) 7_556 7
Cs3 Fe1 Fe2 154.88(2) 2_655 7
Cs2 Fe1 Fe2 127.93(2) 3_545 7
Cs4 Fe1 Fe2 143.13(2) 3_545 7
Cs2 Fe1 Fe2 81.010(18) 4 7
Cs4 Fe1 Fe2 88.462(19) . 7
Cs4 Fe1 Fe2 116.49(2) 2_655 7
Cs4 Fe1 Fe2 70.592(17) 4 7
Cs3 Fe1 Fe2 111.38(2) 3_545 7
Fe2 Fe1 Fe2 101.24(2) 1_545 7
Fe2 Fe1 Fe2 106.51(2) 2_645 7
Cs3 Fe1 Fe2 94.257(18) 4_545 7
Fe1 Fe1 Fe2 77.01(2) 5_655 7
Fe1 Fe1 Fe2 21.995(15) 7 7
Cs3 Fe1 Fe2 162.25(2) 8_556 7
Cs4 Fe1 Fe2 48.094(14) 6_565 7
Cs2 Fe1 Fe2 116.48(2) 3 7
Cs4 Fe1 Fe2 126.36(2) 3 7
S3 Fe1 Fe2 40.63(7) 6 6
S1 Fe1 Fe2 77.78(6) 2_655 6
S2 Fe1 Fe2 113.66(7) . 6
S1 Fe1 Fe2 139.80(6) . 6
Fe2 Fe1 Fe2 167.10(4) . 6
Fe1 Fe1 Fe2 125.94(5) 2_655 6
Fe2 Fe1 Fe2 110.98(4) 2_655 6
Cs1 Fe1 Fe2 75.19(2) 3_545 6
Cs3 Fe1 Fe2 111.93(3) . 6
Cs2 Fe1 Fe2 52.21(2) 8 6
S2 Fe1 Fe2 142.08(4) 2_655 6
Cs3 Fe1 Fe2 65.03(2) 7 6
Cs2 Fe1 Fe2 19.260(15) 4_545 6
Cs4 Fe1 Fe2 82.98(2) 4_545 6
S3 Fe1 Fe2 114.33(4) 5_656 6
S4 Fe1 Fe2 160.43(4) 4 6
S4 Fe1 Fe2 97.14(3) 3 6
Cs1 Fe1 Fe2 131.52(2) 3 6
Cs4 Fe1 Fe2 38.274(14) 6 6
Cs2 Fe1 Fe2 157.92(3) 7_556 6
Cs3 Fe1 Fe2 104.18(2) 2_655 6
Cs2 Fe1 Fe2 114.80(2) 3_545 6
Cs4 Fe1 Fe2 79.622(18) 3_545 6
Cs2 Fe1 Fe2 93.419(19) 4 6
Cs4 Fe1 Fe2 143.18(2) . 6
Cs4 Fe1 Fe2 70.773(17) 2_655 6
Cs4 Fe1 Fe2 128.65(2) 4 6
Cs3 Fe1 Fe2 47.057(14) 3_545 6
Fe2 Fe1 Fe2 74.957(14) 1_545 6
Fe2 Fe1 Fe2 59.25(2) 2_645 6
Cs3 Fe1 Fe2 114.76(2) 4_545 6
Fe1 Fe1 Fe2 22.074(16) 5_655 6
Fe1 Fe1 Fe2 86.42(2) 7 6
Cs3 Fe1 Fe2 132.63(2) 8_556 6
Cs4 Fe1 Fe2 90.911(18) 6_565 6
Cs2 Fe1 Fe2 161.86(2) 3 6
Cs4 Fe1 Fe2 117.53(2) 3 6
Fe2 Fe1 Fe2 64.939(18) 7 6
S4 Fe2 S2 113.78(10) 4 2_655
S4 Fe2 S1 115.40(10) 4 .
S2 Fe2 S1 103.23(9) 2_655 .
S4 Fe2 S2 114.63(10) 4 .
S2 Fe2 S2 103.62(9) 2_655 .
S1 Fe2 S2 104.79(9) . .
S4 Fe2 Fe1 145.29(9) 4 .
S2 Fe2 Fe1 100.92(7) 2_655 .
S1 Fe2 Fe1 53.68(6) . .
S2 Fe2 Fe1 52.85(6) . .
S4 Fe2 Fe1 145.20(9) 4 2_655
S2 Fe2 Fe1 52.84(6) 2_655 2_655
S1 Fe2 Fe1 52.74(6) . 2_655
S2 Fe2 Fe1 100.14(7) . 2_655
Fe1 Fe2 Fe1 60.07(6) . 2_655
S4 Fe2 Fe2 144.01(7) 4 2_655
S2 Fe2 Fe2 53.18(7) 2_655 2_655
S1 Fe2 Fe2 100.58(6) . 2_655
S2 Fe2 Fe2 52.55(7) . 2_655
Fe1 Fe2 Fe2 59.88(4) . 2_655
Fe1 Fe2 Fe2 59.53(4) 2_655 2_655
S4 Fe2 Cs1 77.48(7) 4 3
S2 Fe2 Cs1 68.80(6) 2_655 3
S1 Fe2 Cs1 167.07(7) . 3
S2 Fe2 Cs1 68.64(6) . 3
Fe1 Fe2 Cs1 116.53(5) . 3
Fe1 Fe2 Cs1 116.25(5) 2_655 3
Fe2 Fe2 Cs1 66.53(2) 2_655 3
S4 Fe2 Cs2 74.11(7) 4 7_556
S2 Fe2 Cs2 70.65(6) 2_655 7_556
S1 Fe2 Cs2 70.89(6) . 7_556
S2 Fe2 Cs2 171.20(7) . 7_556
Fe1 Fe2 Cs2 120.71(5) . 7_556
Fe1 Fe2 Cs2 71.10(4) 2_655 7_556
Fe2 Fe2 Cs2 119.92(6) 2_655 7_556
Cs1 Fe2 Cs2 113.94(4) 3 7_556
S4 Fe2 Cs3 77.65(7) 4 .
S2 Fe2 Cs3 168.46(7) 2_655 .
S1 Fe2 Cs3 71.65(6) . .
S2 Fe2 Cs3 68.68(6) . .
Fe1 Fe2 Cs3 67.64(4) . .
Fe1 Fe2 Cs3 118.71(5) 2_655 .
Fe2 Fe2 Cs3 116.76(6) 2_655 .
Cs1 Fe2 Cs3 114.15(4) 3 .
Cs2 Fe2 Cs3 115.85(4) 7_556 .
S4 Fe2 S1 179.11(9) 4 2_655
S2 Fe2 S1 66.11(7) 2_655 2_655
S1 Fe2 S1 65.43(8) . 2_655
S2 Fe2 S1 64.65(7) . 2_655
Fe1 Fe2 S1 34.82(4) . 2_655
Fe1 Fe2 S1 35.50(4) 2_655 2_655
Fe2 Fe2 S1 35.17(4) 2_655 2_655
Cs1 Fe2 S1 101.69(4) 3 2_655
Cs2 Fe2 S1 106.60(5) 7_556 2_655
Cs3 Fe2 S1 102.44(4) . 2_655
S4 Fe2 Cs2 47.92(7) 4 3
S2 Fe2 Cs2 66.06(6) 2_655 3
S1 Fe2 Cs2 131.91(7) . 3
S2 Fe2 Cs2 123.26(7) . 3
Fe1 Fe2 Cs2 166.06(5) . 3
Fe1 Fe2 Cs2 111.38(5) 2_655 3
Fe2 Fe2 Cs2 106.61(4) 2_655 3
Cs1 Fe2 Cs2 55.403(19) 3 3
Cs2 Fe2 Cs2 61.25(3) 7_556 3
Cs3 Fe2 Cs2 125.17(3) . 3
S1 Fe2 Cs2 131.87(5) 2_655 3
S4 Fe2 Cs4 46.05(7) 4 .
S2 Fe2 Cs4 130.35(7) 2_655 .
S1 Fe2 Cs4 69.50(6) . .
S2 Fe2 Cs4 125.95(7) . .
Fe1 Fe2 Cs4 110.46(4) . .
Fe1 Fe2 Cs4 113.52(4) 2_655 .
Fe2 Fe2 Cs4 169.70(2) 2_655 .
Cs1 Fe2 Cs4 123.43(3) 3 .
Cs2 Fe2 Cs4 60.45(2) 7_556 .
Cs3 Fe2 Cs4 58.40(2) . .
S1 Fe2 Cs4 134.75(4) 2_655 .
Cs2 Fe2 Cs4 82.77(2) 3 .
S4 Fe2 Cs4 44.49(6) 4 4
S2 Fe2 Cs4 124.05(7) 2_655 4
S1 Fe2 Cs4 132.56(7) . 4
S2 Fe2 Cs4 70.23(6) . 4
Fe1 Fe2 Cs4 114.14(5) . 4
Fe1 Fe2 Cs4 169.50(5) 2_655 4
Fe2 Fe2 Cs4 110.17(4) 2_655 4
Cs1 Fe2 Cs4 57.04(2) 3 4
Cs2 Fe2 Cs4 118.43(3) 7_556 4
Cs3 Fe2 Cs4 62.56(2) . 4
S1 Fe2 Cs4 134.76(5) 2_655 4
Cs2 Fe2 Cs4 72.34(2) 3 4
Cs4 Fe2 Cs4 76.37(2) . 4
S4 Fe2 S3 128.79(8) 4 6
S2 Fe2 S3 117.43(7) 2_655 6
S1 Fe2 S3 52.27(7) . 6
S2 Fe2 S3 52.86(6) . 6
Fe1 Fe2 S3 16.52(4) . 6
Fe1 Fe2 S3 73.58(5) 2_655 6
Fe2 Fe2 S3 74.11(5) 2_655 6
Cs1 Fe2 S3 121.29(4) 3 6
Cs2 Fe2 S3 123.14(4) 7_556 6
Cs3 Fe2 S3 51.17(3) . 6
S1 Fe2 S3 51.33(4) 2_655 6
Cs2 Fe2 S3 174.74(4) 3 6
Cs4 Fe2 S3 96.95(4) . 6
Cs4 Fe2 S3 102.47(4) 4 6
S4 Fe2 S4 128.25(10) 4 3
S2 Fe2 S4 52.28(7) 2_655 3
S1 Fe2 S4 116.34(7) . 3
S2 Fe2 S4 51.49(7) . 3
Fe1 Fe2 S4 73.00(5) . 3
Fe1 Fe2 S4 72.76(5) 2_655 3
Fe2 Fe2 S4 15.76(3) 2_655 3
Cs1 Fe2 S4 50.77(3) 3 3
Cs2 Fe2 S4 122.87(4) 7_556 3
Cs3 Fe2 S4 119.99(4) . 3
S1 Fe2 S4 50.92(4) 2_655 3
Cs2 Fe2 S4 94.26(4) 3 3
Cs4 Fe2 S4 173.67(4) . 3
Cs4 Fe2 S4 97.42(4) 4 3
S3 Fe2 S4 85.49(4) 6 3
S4 Fe2 S3 130.62(8) 4 5_656
S2 Fe2 S3 51.33(6) 2_655 5_656
S1 Fe2 S3 51.92(7) . 5_656
S2 Fe2 S3 114.71(7) . 5_656
Fe1 Fe2 S3 72.46(5) . 5_656
Fe1 Fe2 S3 14.58(4) 2_655 5_656
Fe2 Fe2 S3 71.52(5) 2_655 5_656
Cs1 Fe2 S3 119.56(4) 3 5_656
Cs2 Fe2 S3 56.53(3) 7_556 5_656
Cs3 Fe2 S3 122.96(4) . 5_656
S1 Fe2 S3 50.08(4) 2_655 5_656
Cs2 Fe2 S3 100.94(4) 3 5_656
Cs4 Fe2 S3 102.95(4) . 5_656
Cs4 Fe2 S3 173.28(4) 4 5_656
S3 Fe2 S3 84.25(6) 6 5_656
S4 Fe2 S3 83.08(4) 3 5_656
S4 Fe2 Cs1 141.05(7) 4 3_545
S2 Fe2 Cs1 88.50(6) 2_655 3_545
S1 Fe2 Cs1 25.66(5) . 3_545
S2 Fe2 Cs1 88.30(6) . 3_545
Fe1 Fe2 Cs1 35.81(3) . 3_545
Fe1 Fe2 Cs1 35.91(3) 2_655 3_545
Fe2 Fe2 Cs1 74.938(13) 2_655 3_545
Cs1 Fe2 Cs1 141.47(3) 3 3_545
Cs2 Fe2 Cs1 84.92(3) 7_556 3_545
Cs3 Fe2 Cs1 82.82(2) . 3_545
S1 Fe2 Cs1 39.78(3) 2_655 3_545
Cs2 Fe2 Cs1 142.36(3) 3 3_545
Cs4 Fe2 Cs1 95.06(2) . 3_545
Cs4 Fe2 Cs1 143.80(3) 4 3_545
S3 Fe2 Cs1 42.89(3) 6 3_545
S4 Fe2 Cs1 90.70(3) 3 3_545
S3 Fe2 Cs1 42.72(3) 5_656 3_545
S4 Fe2 Cs3 138.39(8) 4 2_655
S2 Fe2 Cs3 24.61(6) 2_655 2_655
S1 Fe2 Cs3 88.58(6) . 2_655
S2 Fe2 Cs3 88.67(6) . 2_655
Fe1 Fe2 Cs3 76.31(4) . 2_655
Fe1 Fe2 Cs3 35.98(3) 2_655 2_655
Fe2 Fe2 Cs3 36.31(4) 2_655 2_655
Cs1 Fe2 Cs3 80.30(2) 3 2_655
Cs2 Fe2 Cs3 83.62(3) 7_556 2_655
Cs3 Fe2 Cs3 143.92(3) . 2_655
S1 Fe2 Cs3 41.50(3) 2_655 2_655
Cs2 Fe2 Cs3 90.58(2) 3 2_655
Cs4 Fe2 Cs3 142.09(3) . 2_655
Cs4 Fe2 Cs3 136.67(3) 4 2_655
S3 Fe2 Cs3 92.82(4) 6 2_655
S4 Fe2 Cs3 43.16(3) 3 2_655
S3 Fe2 Cs3 41.75(3) 5_656 2_655
Cs1 Fe2 Cs3 68.291(16) 3_545 2_655
S4 Fe2 Cs3 2.88(6) 4 4
S2 Fe2 Cs3 111.07(7) 2_655 4
S1 Fe2 Cs3 115.82(6) . 4
S2 Fe2 Cs3 116.79(6) . 4
Fe1 Fe2 Cs3 148.01(5) . 4
Fe1 Fe2 Cs3 142.91(5) 2_655 4
Fe2 Fe2 Cs3 143.391(15) 2_655 4
Cs1 Fe2 Cs3 76.99(2) 3 4
Cs2 Fe2 Cs3 71.90(2) 7_556 4
Cs3 Fe2 Cs3 80.39(2) . 4
S1 Fe2 Cs3 177.17(5) 2_655 4
Cs2 Fe2 Cs3 45.331(15) 3 4
Cs4 Fe2 Cs3 46.805(15) . 4
Cs4 Fe2 Cs3 46.565(15) 4 4
S3 Fe2 Cs3 131.49(4) 6 4
S4 Fe2 Cs3 127.68(4) 3 4
S3 Fe2 Cs3 128.34(4) 5_656 4
Cs1 Fe2 Cs3 141.46(3) 3_545 4
Cs3 Fe2 Cs3 135.68(3) 2_655 4
S4 Fe2 Cs2 139.23(7) 4 8
S2 Fe2 Cs2 87.25(6) 2_655 8
S1 Fe2 Cs2 90.97(6) . 8
S2 Fe2 Cs2 24.75(6) . 8
Fe1 Fe2 Cs2 37.79(3) . 8
Fe1 Fe2 Cs2 75.45(4) 2_655 8
Fe2 Fe2 Cs2 34.18(4) 2_655 8
Cs1 Fe2 Cs2 78.74(2) 3 8
Cs2 Fe2 Cs2 146.45(3) 7_556 8
Cs3 Fe2 Cs2 82.58(2) . 8
S1 Fe2 Cs2 40.02(3) 2_655 8
Cs2 Fe2 Cs2 132.33(3) 3 8
Cs4 Fe2 Cs2 139.88(3) . 8
Cs4 Fe2 Cs2 94.75(2) 4 8
S3 Fe2 Cs2 46.14(3) 6 8
S4 Fe2 Cs2 40.77(3) 3 8
S3 Fe2 Cs2 90.00(3) 5_656 8
Cs1 Fe2 Cs2 69.124(16) 3_545 8
Cs3 Fe2 Cs2 67.497(17) 2_655 8
Cs3 Fe2 Cs2 141.24(3) 4 8
S4 Fe2 Cs3 105.43(7) 4 8_556
S2 Fe2 Cs3 27.68(6) 2_655 8_556
S1 Fe2 Cs3 84.32(7) . 8_556
S2 Fe2 Cs3 128.66(7) . 8_556
Fe1 Fe2 Cs3 105.74(4) . 8_556
Fe1 Fe2 Cs3 46.14(3) 2_655 8_556
Fe2 Fe2 Cs3 76.15(5) 2_655 8_556
Cs1 Fe2 Cs3 91.33(3) 3 8_556
Cs2 Fe2 Cs3 44.353(19) 7_556 8_556
Cs3 Fe2 Cs3 154.17(3) . 8_556
S1 Fe2 Cs3 74.88(4) 2_655 8_556
Cs2 Fe2 Cs3 65.309(19) 3 8_556
Cs4 Fe2 Cs3 104.80(2) . 8_556
Cs4 Fe2 Cs3 136.95(3) 4 8_556
S3 Fe2 Cs3 119.71(4) 6 8_556
S4 Fe2 Cs3 78.83(3) 3 8_556
S3 Fe2 Cs3 36.51(3) 5_656 8_556
Cs1 Fe2 Cs3 79.223(18) 3_545 8_556
Cs3 Fe2 Cs3 40.426(14) 2_655 8_556
Cs3 Fe2 Cs3 102.58(2) 4 8_556
Cs2 Fe2 Cs3 107.76(2) 8 8_556
S4 Fe2 Cs3 106.47(7) 4 7
S2 Fe2 Cs3 128.52(7) 2_655 7
S1 Fe2 Cs3 86.31(7) . 7
S2 Fe2 Cs3 27.50(6) . 7
Fe1 Fe2 Cs3 45.71(3) . 7
Fe1 Fe2 Cs3 105.11(4) 2_655 7
Fe2 Fe2 Cs3 75.37(5) 2_655 7
Cs1 Fe2 Cs3 91.00(3) 3 7
Cs2 Fe2 Cs3 154.07(3) 7_556 7
Cs3 Fe2 Cs3 42.232(19) . 7
S1 Fe2 Cs3 73.15(4) 2_655 7
Cs2 Fe2 Cs3 138.42(3) 3 7
Cs4 Fe2 Cs3 100.61(2) . 7
Cs4 Fe2 Cs3 68.438(19) 4 7
S3 Fe2 Cs3 36.41(3) 6 7
S4 Fe2 Cs3 77.89(3) 3 7
S3 Fe2 Cs3 118.12(4) 5_656 7
Cs1 Fe2 Cs3 79.048(18) 3_545 7
Cs3 Fe2 Cs3 108.66(2) 2_655 7
Cs3 Fe2 Cs3 109.28(2) 4 7
Cs2 Fe2 Cs3 41.584(13) 8 7
Cs3 Fe2 Cs3 147.75(2) 8_556 7
S4 Fe2 Cs4 106.50(7) 4 4_545
S2 Fe2 Cs4 129.07(7) 2_655 4_545
S1 Fe2 Cs4 28.43(6) . 4_545
S2 Fe2 Cs4 85.75(6) . 4_545
Fe1 Fe2 Cs4 46.36(3) . 4_545
Fe1 Fe2 Cs4 76.28(4) 2_655 4_545
Fe2 Fe2 Cs4 105.65(3) 2_655 4_545
Cs1 Fe2 Cs4 152.72(3) 3 4_545
Cs2 Fe2 Cs4 92.79(3) 7_556 4_545
Cs3 Fe2 Cs4 43.969(17) . 4_545
S1 Fe2 Cs4 74.07(4) 2_655 4_545
Cs2 Fe2 Cs4 145.85(3) 3 4_545
Cs4 Fe2 Cs4 64.355(18) . 4_545
Cs4 Fe2 Cs4 106.39(3) 4 4_545
S3 Fe2 Cs4 35.63(3) 6 4_545
S4 Fe2 Cs4 119.36(4) 3 4_545
S3 Fe2 Cs4 78.99(3) 5_656 4_545
Cs1 Fe2 Cs4 41.193(11) 3_545 4_545
Cs3 Fe2 Cs4 109.33(2) 2_655 4_545
Cs3 Fe2 Cs4 108.26(2) 4 4_545
Cs2 Fe2 Cs4 81.658(19) 8 4_545
Cs3 Fe2 Cs4 112.74(2) 8_556 4_545
Cs3 Fe2 Cs4 61.829(15) 7 4_545
S4 Fe2 Cs2 108.88(7) 4 3_545
S2 Fe2 Cs2 83.05(6) 2_655 3_545
S1 Fe2 Cs2 27.09(6) . 3_545
S2 Fe2 Cs2 127.79(6) . 3_545
Fe1 Fe2 Cs2 74.95(4) . 3_545
Fe1 Fe2 Cs2 43.69(3) 2_655 3_545
Fe2 Fe2 Cs2 102.72(3) 2_655 3_545
Cs1 Fe2 Cs2 150.89(3) 3 3_545
Cs2 Fe2 Cs2 46.09(2) 7_556 3_545
Cs3 Fe2 Cs2 94.91(3) . 3_545
S1 Fe2 Cs2 72.01(4) 2_655 3_545
Cs2 Fe2 Cs2 106.96(3) 3 3_545
Cs4 Fe2 Cs2 69.832(19) . 3_545
Cs4 Fe2 Cs2 145.90(3) 4 3_545
S3 Fe2 Cs2 77.76(3) 6 3_545
S4 Fe2 Cs2 116.45(4) 3 3_545
S3 Fe2 Cs2 34.99(3) 5_656 3_545
Cs1 Fe2 Cs2 39.630(11) 3_545 3_545
Cs3 Fe2 Cs2 76.714(18) 2_655 3_545
Cs3 Fe2 Cs2 107.90(2) 4 3_545
Cs2 Fe2 Cs2 108.04(2) 8 3_545
Cs3 Fe2 Cs2 59.564(15) 8_556 3_545
Cs3 Fe2 Cs2 113.10(2) 7 3_545
Cs4 Fe2 Cs2 54.547(14) 4_545 3_545
S4 Fe2 Cs2 102.98(7) 4 4
S2 Fe2 Cs2 82.89(6) 2_655 4
S1 Fe2 Cs2 133.50(7) . 4
S2 Fe2 Cs2 31.60(6) . 4
Fe1 Fe2 Cs2 79.83(4) . 4
Fe1 Fe2 Cs2 106.18(4) 2_655 4
Fe2 Fe2 Cs2 46.72(3) 2_655 4
Cs1 Fe2 Cs2 37.728(15) 3 4
Cs2 Fe2 Cs2 148.66(3) 7_556 4
Cs3 Fe2 Cs2 93.22(3) . 4
S1 Fe2 Cs2 76.13(4) 2_655 4
Cs2 Fe2 Cs2 93.12(2) 3 4
Cs4 Fe2 Cs2 138.78(3) . 4
Cs4 Fe2 Cs2 63.460(18) 4 4
S3 Fe2 Cs2 83.61(3) 6 4
S4 Fe2 Cs2 35.52(3) 3 4
S3 Fe2 Cs2 118.04(4) 5_656 4
Cs1 Fe2 Cs2 111.53(2) 3_545 4
Cs3 Fe2 Cs2 78.615(18) 2_655 4
Cs3 Fe2 Cs2 103.85(2) 4 4
Cs2 Fe2 Cs2 42.797(16) 8 4
Cs3 Fe2 Cs2 110.56(2) 8_556 4
Cs3 Fe2 Cs2 57.232(15) 7 4
Cs4 Fe2 Cs2 117.36(2) 4_545 4
Cs2 Fe2 Cs2 148.11(2) 3_545 4
S4 Fe2 Cs4 104.40(7) 4 3
S2 Fe2 Cs4 32.86(6) 2_655 3
S1 Fe2 Cs4 132.03(7) . 3
S2 Fe2 Cs4 80.12(6) . 3
Fe1 Fe2 Cs4 104.40(4) . 3
Fe1 Fe2 Cs4 79.30(4) 2_655 3
Fe2 Fe2 Cs4 44.56(3) 2_655 3
Cs1 Fe2 Cs4 37.522(15) 3 3
Cs2 Fe2 Cs4 97.00(3) 7_556 3
Cs3 Fe2 Cs4 145.84(3) . 3
S1 Fe2 Cs4 75.01(4) 2_655 3
Cs2 Fe2 Cs4 62.069(17) 3 3
Cs4 Fe2 Cs4 144.70(3) . 3
Cs4 Fe2 Cs4 94.55(2) 4 3
S3 Fe2 Cs4 118.35(4) 6 3
S4 Fe2 Cs4 33.29(3) 3 3
S3 Fe2 Cs4 82.16(3) 5_656 3
Cs1 Fe2 Cs4 110.55(2) 3_545 3
Cs3 Fe2 Cs4 43.472(13) 2_655 3
Cs3 Fe2 Cs4 102.67(2) 4 3
Cs2 Fe2 Cs4 74.005(17) 8 3
Cs3 Fe2 Cs4 59.233(15) 8_556 3
Cs3 Fe2 Cs4 107.63(2) 7 3
Cs4 Fe2 Cs4 149.07(2) 4_545 3
Cs2 Fe2 Cs4 115.64(2) 3_545 3
Cs2 Fe2 Cs4 52.783(13) 4 3
S4 Fe2 Fe1 66.72(7) 4 1_565
S2 Fe2 Fe1 84.87(6) 2_655 1_565
S1 Fe2 Fe1 168.99(7) . 1_565
S2 Fe2 Fe1 65.61(6) . 1_565
Fe1 Fe2 Fe1 117.93(4) . 1_565
Fe1 Fe2 Fe1 132.10(4) 2_655 1_565
Fe2 Fe2 Fe1 78.141(18) 2_655 1_565
Cs1 Fe2 Fe1 16.351(15) 3 1_565
Cs2 Fe2 Fe1 119.37(3) 7_556 1_565
Cs3 Fe2 Fe1 99.00(3) . 1_565
S1 Fe2 Fe1 112.40(4) 2_655 1_565
Cs2 Fe2 Fe1 58.120(19) 3 1_565
Cs4 Fe2 Fe1 111.04(3) . 1_565
Cs4 Fe2 Fe1 40.730(17) 4 1_565
S3 Fe2 Fe1 117.43(4) 6 1_565
S4 Fe2 Fe1 62.74(3) 3 1_565
S3 Fe2 Fe1 135.88(4) 5_656 1_565
Cs1 Fe2 Fe1 150.53(2) 3_545 1_565
Cs3 Fe2 Fe1 96.32(2) 2_655 1_565
Cs3 Fe2 Fe1 66.890(18) 4 1_565
Cs2 Fe2 Fe1 81.88(2) 8 1_565
Cs3 Fe2 Fe1 105.78(2) 8_556 1_565
Cs3 Fe2 Fe1 82.79(2) 7 1_565
Cs4 Fe2 Fe1 141.11(3) 4_545 1_565
Cs2 Fe2 Fe1 163.92(3) 3_545 1_565
Cs2 Fe2 Fe1 39.149(14) 4 1_565
Cs4 Fe2 Fe1 53.866(16) 3 1_565
S4 Fe2 Fe1 66.78(7) 4 2_665
S2 Fe2 Fe1 65.48(6) 2_655 2_665
S1 Fe2 Fe1 167.10(7) . 2_665
S2 Fe2 Fe1 84.65(6) . 2_665
Fe1 Fe2 Fe1 132.25(4) . 2_665
Fe1 Fe2 Fe1 117.62(4) 2_655 2_665
Fe2 Fe2 Fe1 77.982(18) 2_655 2_665
Cs1 Fe2 Fe1 16.235(15) 3 2_665
Cs2 Fe2 Fe1 98.52(3) 7_556 2_665
Cs3 Fe2 Fe1 120.61(3) . 2_665
S1 Fe2 Fe1 112.49(4) 2_655 2_665
Cs2 Fe2 Fe1 39.168(16) 3 2_665
Cs4 Fe2 Fe1 112.31(3) . 2_665
Cs4 Fe2 Fe1 58.608(19) 4 2_665
S3 Fe2 Fe1 137.45(4) 6 2_665
S4 Fe2 Fe1 62.63(3) 3 2_665
S3 Fe2 Fe1 116.32(4) 5_656 2_665
Cs1 Fe2 Fe1 150.38(2) 3_545 2_665
Cs3 Fe2 Fe1 82.79(2) 2_655 2_665
Cs3 Fe2 Fe1 65.683(18) 4 2_665
Cs2 Fe2 Fe1 94.53(2) 8 2_665
Cs3 Fe2 Fe1 82.89(2) 8_556 2_665
Cs3 Fe2 Fe1 105.51(2) 7 2_665
Cs4 Fe2 Fe1 164.35(3) 4_545 2_665
Cs2 Fe2 Fe1 140.32(3) 3_545 2_665
Cs2 Fe2 Fe1 53.959(16) 4 2_665
Cs4 Fe2 Fe1 39.882(14) 3 2_665
Fe1 Fe2 Fe1 23.69(2) 1_565 2_665
S4 Fe2 Cs3 85.02(7) 4 4_545
S2 Fe2 Cs3 117.35(7) 2_655 4_545
S1 Fe2 Cs3 30.41(6) . 4_545
S2 Fe2 Cs3 122.18(7) . 4_545
Fe1 Fe2 Cs3 79.56(4) . 4_545
Fe1 Fe2 Cs3 77.33(4) 2_655 4_545
Fe2 Fe2 Cs3 130.919(12) 2_655 4_545
Cs1 Fe2 Cs3 162.34(3) 3 4_545
Cs2 Fe2 Cs3 57.77(2) 7_556 4_545
Cs3 Fe2 Cs3 63.46(2) . 4_545
S1 Fe2 Cs3 95.82(4) 2_655 4_545
Cs2 Fe2 Cs3 110.31(2) 3 4_545
Cs4 Fe2 Cs3 39.348(13) . 4_545
Cs4 Fe2 Cs3 111.07(2) 4 4_545
S3 Fe2 Cs3 72.05(3) 6 4_545
S4 Fe2 Cs3 146.65(4) 3 4_545
S3 Fe2 Cs3 70.68(3) 5_656 4_545
Cs1 Fe2 Cs3 56.064(13) 3_545 4_545
Cs3 Fe2 Cs3 112.20(2) 2_655 4_545
Cs3 Fe2 Cs3 85.412(17) 4 4_545
Cs2 Fe2 Cs3 117.06(2) 8 4_545
Cs3 Fe2 Cs3 91.008(18) 8_556 4_545
Cs3 Fe2 Cs3 96.308(19) 7 4_545
Cs4 Fe2 Cs3 36.883(11) 4_545 4_545
Cs2 Fe2 Cs3 35.820(11) 3_545 4_545
Cs2 Fe2 Cs3 153.49(2) 4 4_545
Cs4 Fe2 Cs3 150.11(2) 3 4_545
Fe1 Fe2 Cs3 149.92(2) 1_565 4_545
Fe1 Fe2 Cs3 148.09(2) 2_665 4_545
S4 Fe2 Cs4 83.12(7) 4 6_565
S2 Fe2 Cs4 119.43(7) 2_655 6_565
S1 Fe2 Cs4 121.54(7) . 6_565
S2 Fe2 Cs4 31.51(6) . 6_565
Fe1 Fe2 Cs4 79.14(4) . 6_565
Fe1 Fe2 Cs4 131.64(4) 2_655 6_565
Fe2 Fe2 Cs4 78.61(5) 2_655 6_565
Cs1 Fe2 Cs4 58.679(18) 3 6_565
Cs2 Fe2 Cs4 157.21(3) 7_556 6_565
Cs3 Fe2 Cs4 58.49(2) . 6_565
S1 Fe2 Cs4 96.16(4) 2_655 6_565
Cs2 Fe2 Cs4 102.46(2) 3 6_565
Cs4 Fe2 Cs4 103.90(2) . 6_565
Cs4 Fe2 Cs4 38.798(15) 4 6_565
S3 Fe2 Cs4 72.47(3) 6 6_565
S4 Fe2 Cs4 71.21(3) 3 6_565
S3 Fe2 Cs4 146.19(4) 5_656 6_565
Cs1 Fe2 Cs4 114.40(2) 3_545 6_565
Cs3 Fe2 Cs4 113.97(2) 2_655 6_565
Cs3 Fe2 Cs4 85.310(18) 4 6_565
Cs2 Fe2 Cs4 56.199(14) 8 6_565
Cs3 Fe2 Cs4 146.81(2) 8_556 6_565
Cs3 Fe2 Cs4 36.187(11) 7 6_565
Cs4 Fe2 Cs4 94.559(19) 4_545 6_565
Cs2 Fe2 Cs4 148.63(2) 3_545 6_565
Cs2 Fe2 Cs4 36.910(11) 4 6_565
Cs4 Fe2 Cs4 87.625(16) 3 6_565
Fe1 Fe2 Cs4 47.453(15) 1_565 6_565
Fe1 Fe2 Cs4 70.985(17) 2_665 6_565
Cs3 Fe2 Cs4 121.95(2) 4_545 6_565
S4 Fe2 Cs4 83.06(7) 4 5_666
S2 Fe2 Cs4 30.73(6) 2_655 5_666
S1 Fe2 Cs4 119.70(7) . 5_666
S2 Fe2 Cs4 118.70(7) . 5_666
Fe1 Fe2 Cs4 131.63(4) . 5_666
Fe1 Fe2 Cs4 78.93(4) 2_655 5_666
Fe2 Fe2 Cs4 78.27(5) 2_655 5_666
Cs1 Fe2 Cs4 58.559(18) 3 5_666
Cs2 Fe2 Cs4 59.73(2) 7_556 5_666
Cs3 Fe2 Cs4 160.58(3) . 5_666
S1 Fe2 Cs4 96.81(4) 2_655 5_666
Cs2 Fe2 Cs4 35.409(14) 3 5_666
Cs4 Fe2 Cs4 108.71(2) . 5_666
Cs4 Fe2 Cs4 101.70(2) 4 5_666
S3 Fe2 Cs4 148.15(4) 6 5_666
S4 Fe2 Cs4 71.05(3) 3 5_666
S3 Fe2 Cs4 72.07(3) 5_656 5_666
Cs1 Fe2 Cs4 114.27(2) 3_545 5_666
Cs3 Fe2 Cs4 55.328(14) 2_655 5_666
Cs3 Fe2 Cs4 80.361(17) 4 5_666
Cs2 Fe2 Cs4 111.40(2) 8 5_666
Cs3 Fe2 Cs4 36.139(11) 8_556 5_666
Cs3 Fe2 Cs4 145.96(2) 7 5_666
Cs4 Fe2 Cs4 147.90(2) 4_545 5_666
Cs2 Fe2 Cs4 93.364(18) 3_545 5_666
Cs2 Fe2 Cs4 88.942(18) 4 5_666
Cs4 Fe2 Cs4 38.965(12) 3 5_666
Fe1 Fe2 Cs4 70.956(17) 1_565 5_666
Fe1 Fe2 Cs4 47.406(15) 2_665 5_666
Cs3 Fe2 Cs4 117.297(19) 4_545 5_666
Cs4 Fe2 Cs4 117.23(2) 6_565 5_666
S4 Fe2 Fe2 54.99(7) 4 5_666
S2 Fe2 Fe2 64.39(6) 2_655 5_666
S1 Fe2 Fe2 105.31(7) . 5_666
S2 Fe2 Fe2 149.47(7) . 5_666
Fe1 Fe2 Fe2 152.80(5) . 5_666
Fe1 Fe2 Fe2 94.00(4) 2_655 5_666
Fe2 Fe2 Fe2 116.14(6) 2_655 5_666
Cs1 Fe2 Fe2 80.85(3) 3 5_666
Cs2 Fe2 Fe2 34.537(17) 7_556 5_666
Cs3 Fe2 Fe2 126.59(4) . 5_666
S1 Fe2 Fe2 125.32(5) 2_655 5_666
Cs2 Fe2 Fe2 26.712(13) 3 5_666
Cs4 Fe2 Fe2 70.48(2) . 5_666
Cs4 Fe2 Fe2 92.74(3) 4 5_666
S3 Fe2 Fe2 157.56(5) 6 5_666
S4 Fe2 Fe2 109.04(4) 3 5_666
S3 Fe2 Fe2 80.79(4) 5_656 5_666
Cs1 Fe2 Fe2 117.82(3) 3_545 5_666
Cs3 Fe2 Fe2 87.10(2) 2_655 5_666
Cs3 Fe2 Fe2 52.130(17) 4 5_666
Cs2 Fe2 Fe2 149.63(3) 8 5_666
Cs3 Fe2 Fe2 50.450(17) 8_556 5_666
Cs3 Fe2 Fe2 160.89(3) 7 5_666
Cs4 Fe2 Fe2 124.07(3) 4_545 5_666
Cs2 Fe2 Fe2 80.39(2) 3_545 5_666
Cs2 Fe2 Fe2 118.24(3) 4 5_666
Cs4 Fe2 Fe2 76.09(2) 3 5_666
Fe1 Fe2 Fe2 84.83(2) 1_565 5_666
Fe1 Fe2 Fe2 64.82(2) 2_665 5_666
Cs3 Fe2 Fe2 87.19(2) 4_545 5_666
Cs4 Fe2 Fe2 127.75(3) 6_565 5_666
Cs4 Fe2 Fe2 38.235(15) 5_666 5_666
S4 Fe2 Cs2 153.05(7) 4 4_545
S2 Fe2 Cs2 93.17(6) 2_655 4_545
S1 Fe2 Cs2 53.83(6) . 4_545
S2 Fe2 Cs2 55.78(6) . 4_545
Fe1 Fe2 Cs2 7.88(3) . 4_545
Fe1 Fe2 Cs2 52.97(3) 2_655 4_545
Fe2 Fe2 Cs2 54.52(2) 2_655 4_545
Cs1 Fe2 Cs2 115.15(3) 3 4_545
Cs2 Fe2 Cs2 116.97(3) 7_556 4_545
Cs3 Fe2 Cs2 75.43(2) . 4_545
S1 Fe2 Cs2 27.11(3) 2_655 4_545
Cs2 Fe2 Cs2 158.90(3) 3 4_545
Cs4 Fe2 Cs2 115.47(2) . 4_545
Cs4 Fe2 Cs2 120.54(2) 4 4_545
S3 Fe2 Cs2 24.27(3) 6 4_545
S4 Fe2 Cs2 68.59(3) 3 4_545
S3 Fe2 Cs2 65.91(3) 5_656 4_545
Cs1 Fe2 Cs2 32.694(9) 3_545 4_545
Cs3 Fe2 Cs2 68.565(15) 2_655 4_545
Cs3 Fe2 Cs2 155.71(2) 4 4_545
Cs2 Fe2 Cs2 37.254(15) 8 4_545
Cs3 Fe2 Cs2 98.228(19) 8_556 4_545
Cs3 Fe2 Cs2 52.271(13) 7 4_545
Cs4 Fe2 Cs2 51.134(13) 4_545 4_545
Cs2 Fe2 Cs2 72.322(18) 3_545 4_545
Cs2 Fe2 Cs2 80.044(16) 4 4_545
Cs4 Fe2 Cs2 98.656(18) 3 4_545
Fe1 Fe2 Cs2 119.03(2) 1_565 4_545
Fe1 Fe2 Cs2 130.02(2) 2_665 4_545
Cs3 Fe2 Cs2 81.802(15) 4_545 4_545
Cs4 Fe2 Cs2 84.088(16) 6_565 4_545
Cs4 Fe2 Cs2 123.892(19) 5_666 4_545
Fe2 Fe2 Cs2 146.70(3) 5_666 4_545
S4 Fe2 Cs4 154.84(7) 4 3_545
S2 Fe2 Cs4 55.66(6) 2_655 3_545
S1 Fe2 Cs4 54.48(6) . 3_545
S2 Fe2 Cs4 90.52(6) . 3_545
Fe1 Fe2 Cs4 52.02(4) . 3_545
Fe1 Fe2 Cs4 9.65(3) 2_655 3_545
Fe2 Fe2 Cs4 52.24(2) 2_655 3_545
Cs1 Fe2 Cs4 113.43(3) 3 3_545
Cs2 Fe2 Cs4 80.74(2) 7_556 3_545
Cs3 Fe2 Cs4 114.60(3) . 3_545
S1 Fe2 Cs4 25.87(3) 2_655 3_545
Cs2 Fe2 Cs4 118.15(2) 3 3_545
Cs4 Fe2 Cs4 119.83(2) . 3_545
Cs4 Fe2 Cs4 160.42(3) 4 3_545
S3 Fe2 Cs4 66.55(3) 6 3_545
S4 Fe2 Cs4 66.49(3) 3 3_545
S3 Fe2 Cs4 24.22(3) 5_656 3_545
Cs1 Fe2 Cs4 33.440(9) 3_545 3_545
Cs3 Fe2 Cs4 34.994(11) 2_655 3_545
Cs3 Fe2 Cs4 152.55(2) 4 3_545
Cs2 Fe2 Cs4 65.853(15) 8 3_545
Cs3 Fe2 Cs4 53.724(13) 8_556 3_545
Cs3 Fe2 Cs4 96.241(18) 7 3_545
Cs4 Fe2 Cs4 74.630(18) 4_545 3_545
Cs2 Fe2 Cs4 50.493(13) 3_545 3_545
Cs2 Fe2 Cs4 98.306(18) 4 3_545
Cs4 Fe2 Cs4 78.102(15) 3 3_545
Fe1 Fe2 Cs4 128.24(2) 1_565 3_545
Fe1 Fe2 Cs4 117.75(2) 2_665 3_545
Cs3 Fe2 Cs4 81.811(15) 4_545 3_545
Cs4 Fe2 Cs4 122.024(19) 6_565 3_545
Cs4 Fe2 Cs4 84.086(16) 5_666 3_545
Fe2 Fe2 Cs4 102.86(3) 5_666 3_545
Cs2 Fe2 Cs4 44.581(10) 4_545 3_545
S4 Fe2 Cs1 63.55(7) 4 7_556
S2 Fe2 Cs1 76.08(6) 2_655 7_556
S1 Fe2 Cs1 77.64(6) . 7_556
S2 Fe2 Cs1 177.53(7) . 7_556
Fe1 Fe2 Cs1 129.61(4) . 7_556
Fe1 Fe2 Cs1 81.66(4) 2_655 7_556
Fe2 Fe2 Cs1 127.77(6) 2_655 7_556
Cs1 Fe2 Cs1 109.07(3) 3 7_556
Cs2 Fe2 Cs1 10.581(16) 7_556 7_556
Cs3 Fe2 Cs1 112.00(3) . 7_556
S1 Fe2 Cs1 117.15(4) 2_655 7_556
Cs2 Fe2 Cs1 54.329(16) 3 7_556
Cs4 Fe2 Cs1 54.278(15) . 7_556
Cs4 Fe2 Cs1 107.84(2) 4 7_556
S3 Fe2 Cs1 129.50(4) 6 7_556
S4 Fe2 Cs1 127.98(4) 3 7_556
S3 Fe2 Cs1 67.08(3) 5_656 7_556
Cs1 Fe2 Cs1 94.131(18) 3_545 7_556
Cs3 Fe2 Cs1 91.856(18) 2_655 7_556
Cs3 Fe2 Cs1 61.326(14) 4 7_556
Cs2 Fe2 Cs1 156.85(2) 8 7_556
Cs3 Fe2 Cs1 51.635(12) 8_556 7_556
Cs3 Fe2 Cs1 153.66(2) 7 7_556
Cs4 Fe2 Cs1 96.341(18) 4_545 7_556
Cs2 Fe2 Cs1 54.670(13) 3_545 7_556
Cs2 Fe2 Cs1 146.29(2) 4 7_556
Cs4 Fe2 Cs1 98.616(18) 3 7_556
Fe1 Fe2 Cs1 111.93(2) 1_565 7_556
Fe1 Fe2 Cs1 93.022(19) 2_665 7_556
Cs3 Fe2 Cs1 59.779(12) 4_545 7_556
Cs4 Fe2 Cs1 146.63(2) 6_565 7_556
Cs4 Fe2 Cs1 59.864(12) 5_666 7_556
Fe2 Fe2 Cs1 28.226(14) 5_666 7_556
Cs2 Fe2 Cs1 126.62(2) 4_545 7_556
Cs4 Fe2 Cs1 91.294(16) 3_545 7_556
S4 Fe2 Cs4 150.17(7) 4 2_655
S2 Fe2 Cs4 52.94(6) 2_655 2_655
S1 Fe2 Cs4 94.34(6) . 2_655
S2 Fe2 Cs4 55.35(6) . 2_655
Fe1 Fe2 Cs4 55.86(3) . 2_655
Fe1 Fe2 Cs4 53.60(3) 2_655 2_655
Fe2 Fe2 Cs4 6.401(15) 2_655 2_655
Cs1 Fe2 Cs4 72.74(2) 3 2_655
Cs2 Fe2 Cs4 116.63(3) 7_556 2_655
Cs3 Fe2 Cs4 116.34(3) . 2_655
S1 Fe2 Cs4 29.03(3) 2_655 2_655
Cs2 Fe2 Cs4 110.35(2) 3 2_655
Cs4 Fe2 Cs4 163.78(3) . 2_655
Cs4 Fe2 Cs4 116.02(2) 4 2_655
S3 Fe2 Cs4 70.88(3) 6 2_655
S4 Fe2 Cs4 22.03(3) 3 2_655
S3 Fe2 Cs4 66.03(3) 5_656 2_655
Cs1 Fe2 Cs4 68.740(14) 3_545 2_655
Cs3 Fe2 Cs4 33.450(11) 2_655 2_655
Cs3 Fe2 Cs4 149.37(2) 4 2_655
Cs2 Fe2 Cs4 34.607(11) 8 2_655
Cs3 Fe2 Cs4 73.847(16) 8_556 2_655
Cs3 Fe2 Cs4 76.191(16) 7 2_655
Cs4 Fe2 Cs4 100.854(19) 4_545 2_655
Cs2 Fe2 Cs4 96.518(18) 3_545 2_655
Cs2 Fe2 Cs4 52.580(12) 4 2_655
Cs4 Fe2 Cs4 48.710(11) 3 2_655
Fe1 Fe2 Cs4 84.538(18) 1_565 2_655
Fe1 Fe2 Cs4 83.731(17) 2_665 2_655
Cs3 Fe2 Cs4 124.625(19) 4_545 2_655
Cs4 Fe2 Cs4 83.056(15) 6_565 2_655
Cs4 Fe2 Cs4 80.008(15) 5_666 2_655
Fe2 Fe2 Cs4 117.05(3) 5_666 2_655
Cs2 Fe2 Cs4 49.951(11) 4_545 2_655
Cs4 Fe2 Cs4 46.031(10) 3_545 2_655
Cs1 Fe2 Cs4 125.274(18) 7_556 2_655
S4 Fe2 Fe1 78.74(7) 4 7
S2 Fe2 Fe1 153.37(7) 2_655 7
S1 Fe2 Fe1 90.94(7) . 7
S2 Fe2 Fe1 50.39(6) . 7
Fe1 Fe2 Fe1 69.39(4) . 7
Fe1 Fe2 Fe1 128.72(4) 2_655 7
Fe2 Fe2 Fe1 102.48(6) 2_655 7
Cs1 Fe2 Fe1 92.79(3) 3 7
Cs2 Fe2 Fe1 135.87(3) 7_556 7
Cs3 Fe2 Fe1 22.613(17) . 7
S1 Fe2 Fe1 100.99(4) 2_655 7
Cs2 Fe2 Fe1 119.88(3) 3 7
Cs4 Fe2 Fe1 75.62(2) . 7
Cs4 Fe2 Fe1 48.353(17) 4 7
S3 Fe2 Fe1 55.14(3) 6 7
S4 Fe2 Fe1 101.26(4) 3 7
S3 Fe2 Fe1 138.20(4) 5_656 7
Cs1 Fe2 Fe1 95.48(2) 3_545 7
Cs3 Fe2 Fe1 137.33(2) 2_655 7
Cs3 Fe2 Fe1 81.615(19) 4 7
Cs2 Fe2 Fe1 69.852(18) 8 7
Cs3 Fe2 Fe1 174.70(2) 8_556 7
Cs3 Fe2 Fe1 28.876(13) 7 7
Cs4 Fe2 Fe1 62.513(16) 4_545 7
Cs2 Fe2 Fe1 116.24(2) 3_545 7
Cs2 Fe2 Fe1 71.138(18) 4 7
Cs4 Fe2 Fe1 123.35(2) 3 7
Fe1 Fe2 Fe1 78.76(2) 1_565 7
Fe1 Fe2 Fe1 101.90(2) 2_665 7
Cs3 Fe2 Fe1 86.073(18) 4_545 7
Cs4 Fe2 Fe1 35.882(13) 6_565 7
Cs4 Fe2 Fe1 148.94(2) 5_666 7
Fe2 Fe2 Fe1 133.64(3) 5_666 7
Cs2 Fe2 Fe1 76.992(17) 4_545 7
Cs4 Fe2 Fe1 121.36(2) 3_545 7
Cs1 Fe2 Fe1 129.60(2) 7_556 7
Cs4 Fe2 Fe1 104.231(19) 2_655 7
S4 Fe2 Fe1 79.39(7) 4 6_556
S2 Fe2 Fe1 88.24(6) 2_655 6_556
S1 Fe2 Fe1 50.11(6) . 6_556
S2 Fe2 Fe1 154.60(7) . 6_556
Fe1 Fe2 Fe1 103.25(3) . 6_556
Fe1 Fe2 Fe1 69.02(4) 2_655 6_556
Fe2 Fe2 Fe1 127.51(5) 2_655 6_556
Cs1 Fe2 Fe1 136.69(3) 3 6_556
Cs2 Fe2 Fe1 23.387(18) 7_556 6_556
Cs3 Fe2 Fe1 95.74(3) . 6_556
S1 Fe2 Fe1 101.47(4) 2_655 6_556
Cs2 Fe2 Fe1 82.03(2) 3 6_556
Cs4 Fe2 Fe1 48.329(17) . 6_556
Cs4 Fe2 Fe1 121.48(3) 4 6_556
S3 Fe2 Fe1 101.74(4) 6 6_556
S4 Fe2 Fe1 136.94(4) 3 6_556
S3 Fe2 Fe1 56.10(3) 5_656 6_556
Cs1 Fe2 Fe1 69.362(17) 3_545 6_556
Cs3 Fe2 Fe1 93.84(2) 2_655 6_556
Cs3 Fe2 Fe1 78.108(18) 4 6_556
Cs2 Fe2 Fe1 138.33(2) 8 6_556
Cs3 Fe2 Fe1 60.565(17) 8_556 6_556
Cs3 Fe2 Fe1 130.74(2) 7 6_556
Cs4 Fe2 Fe1 69.551(17) 4_545 6_556
Cs2 Fe2 Fe1 30.360(13) 3_545 6_556
Cs2 Fe2 Fe1 171.03(3) 4 6_556
Cs4 Fe2 Fe1 118.30(2) 3 6_556
Fe1 Fe2 Fe1 138.81(2) 1_565 6_556
Fe1 Fe2 Fe1 120.75(2) 2_665 6_556
Cs3 Fe2 Fe1 34.567(13) 4_545 6_556
Cs4 Fe2 Fe1 151.60(2) 6_565 6_556
Cs4 Fe2 Fe1 82.734(18) 5_666 6_556
Fe2 Fe2 Fe1 55.925(19) 5_666 6_556
Cs2 Fe2 Fe1 101.840(19) 4_545 6_556
Cs4 Fe2 Fe1 77.593(17) 3_545 6_556
Cs1 Fe2 Fe1 27.754(12) 7_556 6_556
Cs4 Fe2 Fe1 122.13(2) 2_655 6_556
Fe1 Fe2 Fe1 117.82(2) 7 6_556
Fe1 S1 Fe2 74.16(8) 2_655 .
Fe1 S1 Fe1 73.73(8) 2_655 .
Fe2 S1 Fe1 73.29(7) . .
Fe1 S1 Cs1 72.71(6) 2_655 3_545
Fe2 S1 Cs1 137.50(8) . 3_545
Fe1 S1 Cs1 72.42(6) . 3_545
Fe1 S1 Cs2 76.19(7) 2_655 7_556
Fe2 S1 Cs2 71.60(6) . 7_556
Fe1 S1 Cs2 138.62(9) . 7_556
Cs1 S1 Cs2 123.81(6) 3_545 7_556
Fe1 S1 Cs3 136.41(9) 2_655 .
Fe2 S1 Cs3 71.55(6) . .
Fe1 S1 Cs3 71.25(6) . .
Cs1 S1 Cs3 118.75(6) 3_545 .
Cs2 S1 Cs3 116.18(6) 7_556 .
Fe1 S1 Fe2 43.45(5) 2_655 2_655
Fe2 S1 Fe2 44.26(5) . 2_655
Fe1 S1 Fe2 43.85(5) . 2_655
Cs1 S1 Fe2 93.26(5) 3_545 2_655
Cs2 S1 Fe2 94.97(5) 7_556 2_655
Cs3 S1 Fe2 92.96(5) . 2_655
Fe1 S1 Cs2 82.64(7) 2_655 3_545
Fe2 S1 Cs2 137.57(9) . 3_545
Fe1 S1 Cs2 133.13(8) . 3_545
Cs1 S1 Cs2 62.00(4) 3_545 3_545
Cs2 S1 Cs2 68.59(4) 7_556 3_545
Cs3 S1 Cs2 140.84(6) . 3_545
Fe2 S1 Cs2 126.05(6) 2_655 3_545
Fe1 S1 Cs4 136.00(8) 2_655 4_545
Fe2 S1 Cs4 135.61(9) . 4_545
Fe1 S1 Cs4 84.83(7) . 4_545
Cs1 S1 Cs4 64.24(4) 3_545 4_545
Cs2 S1 Cs4 136.24(6) 7_556 4_545
Cs3 S1 Cs4 64.91(4) . 4_545
Fe2 S1 Cs4 128.67(6) 2_655 4_545
Cs2 S1 Cs4 85.07(4) 3_545 4_545
Fe1 S1 Cs4 137.24(8) 2_655 .
Fe2 S1 Cs4 80.71(6) . .
Fe1 S1 Cs4 130.64(8) . .
Cs1 S1 Cs4 141.56(6) 3_545 .
Cs2 S1 Cs4 63.17(3) 7_556 .
Cs3 S1 Cs4 60.87(3) . .
Fe2 S1 Cs4 124.90(6) 2_655 .
Cs2 S1 Cs4 93.89(4) 3_545 .
Cs4 S1 Cs4 85.54(4) 4_545 .
Fe1 S1 Cs3 134.35(8) 2_655 4_545
Fe2 S1 Cs3 135.91(8) . 4_545
Fe1 S1 Cs3 138.16(8) . 4_545
Cs1 S1 Cs3 86.58(4) 3_545 4_545
Cs2 S1 Cs3 83.12(4) 7_556 4_545
Cs3 S1 Cs3 89.23(4) . 4_545
Fe2 S1 Cs3 177.57(6) 2_655 4_545
Cs2 S1 Cs3 51.84(3) 3_545 4_545
Cs4 S1 Cs3 53.34(3) 4_545 4_545
Cs4 S1 Cs3 55.50(3) . 4_545
Fe1 S2 Fe2 74.13(8) . 2_655
Fe1 S2 Fe2 73.46(8) . .
Fe2 S2 Fe2 74.27(8) 2_655 .
Fe1 S2 Cs1 137.13(9) . 3
Fe2 S2 Cs1 72.43(6) 2_655 3
Fe2 S2 Cs1 72.24(6) . 3
Fe1 S2 Cs3 73.78(6) . .
Fe2 S2 Cs3 139.68(9) 2_655 .
Fe2 S2 Cs3 73.68(6) . .
Cs1 S2 Cs3 119.01(6) 3 .
Fe1 S2 Cs2 76.36(6) . 8
Fe2 S2 Cs2 71.81(6) 2_655 8
Fe2 S2 Cs2 139.43(9) . 8
Cs1 S2 Cs2 116.55(6) 3 8
Cs3 S2 Cs2 122.36(6) . 8
Fe1 S2 Cs3 84.87(7) . 7
Fe2 S2 Cs3 135.89(9) 2_655 7
Fe2 S2 Cs3 136.02(9) . 7
Cs1 S2 Cs3 138.00(6) 3 7
Cs3 S2 Cs3 63.56(4) . 7
Cs2 S2 Cs3 65.66(4) 8 7
Fe1 S2 Fe1 43.99(6) . 2_655
Fe2 S2 Fe1 43.83(5) 2_655 2_655
Fe2 S2 Fe1 44.16(5) . 2_655
Cs1 S2 Fe1 93.14(5) 3 2_655
Cs3 S2 Fe1 95.86(5) . 2_655
Cs2 S2 Fe1 95.33(5) 8 2_655
Cs3 S2 Fe1 128.85(6) 7 2_655
Fe1 S2 Cs2 140.32(9) . 4
Fe2 S2 Cs2 83.60(7) 2_655 4
Fe2 S2 Cs2 131.41(8) . 4
Cs1 S2 Cs2 59.88(3) 3 4
Cs3 S2 Cs2 136.50(6) . 4
Cs2 S2 Cs2 65.53(4) 8 4
Cs3 S2 Cs2 89.14(5) 7 4
Fe1 S2 Cs2 127.22(6) 2_655 4
Fe1 S2 Cs4 136.17(8) . 4
Fe2 S2 Cs4 130.59(8) 2_655 4
Fe2 S2 Cs4 79.88(6) . 4
Cs1 S2 Cs4 59.75(3) 3 4
Cs3 S2 Cs4 65.58(4) . 4
Cs2 S2 Cs4 140.08(6) 8 4
Cs3 S2 Cs4 91.16(5) 7 4
Fe1 S2 Cs4 123.90(6) 2_655 4
Cs2 S2 Cs4 83.02(4) 4 4
Fe1 S3 Cs4 175.36(11) 6_556 .
Fe1 S3 Cs2 99.86(8) 6_556 7_556
Cs4 S3 Cs2 77.53(5) . 7_556
Fe1 S3 Cs3 97.11(8) 6_556 4_545
Cs4 S3 Cs3 80.82(5) . 4_545
Cs2 S3 Cs3 116.47(7) 7_556 4_545
Fe1 S3 Cs4 102.34(9) 6_556 7_556
Cs4 S3 Cs4 82.25(5) . 7_556
Cs2 S3 Cs4 113.30(7) 7_556 7_556
Cs3 S3 Cs4 121.79(7) 4_545 7_556
Fe1 S3 Cs3 70.78(7) 6_556 6_556
Cs4 S3 Cs3 111.78(6) . 6_556
Cs2 S3 Cs3 170.64(7) 7_556 6_556
Cs3 S3 Cs3 65.71(4) 4_545 6_556
Cs4 S3 Cs3 70.17(4) 7_556 6_556
Fe1 S3 Cs1 67.30(7) 6_556 7_556
Cs4 S3 Cs1 114.46(6) . 7_556
Cs2 S3 Cs1 65.27(4) 7_556 7_556
Cs3 S3 Cs1 164.01(7) 4_545 7_556
Cs4 S3 Cs1 67.47(4) 7_556 7_556
Cs3 S3 Cs1 109.96(6) 6_556 7_556
Fe1 S3 Cs2 65.78(6) 6_556 3_545
Cs4 S3 Cs2 109.61(6) . 3_545
Cs2 S3 Cs2 69.00(4) 7_556 3_545
Cs3 S3 Cs2 63.78(4) 4_545 3_545
Cs4 S3 Cs2 167.99(7) 7_556 3_545
Cs3 S3 Cs2 105.76(5) 6_556 3_545
Cs1 S3 Cs2 104.67(5) 7_556 3_545
Fe1 S3 Fe2 21.05(5) 6_556 6_556
Cs4 S3 Fe2 161.48(7) . 6_556
Cs2 S3 Fe2 120.86(6) 7_556 6_556
Cs3 S3 Fe2 88.04(5) 4_545 6_556
Cs4 S3 Fe2 91.26(5) 7_556 6_556
Cs3 S3 Fe2 49.80(3) 6_556 6_556
Cs1 S3 Fe2 78.34(4) 7_556 6_556
Cs2 S3 Fe2 77.97(4) 3_545 6_556
Fe1 S3 Fe1 19.88(5) 6_556 5_656
Cs4 S3 Fe1 161.77(7) . 5_656
Cs2 S3 Fe1 90.10(5) 7_556 5_656
Cs3 S3 Fe1 116.99(6) 4_545 5_656
Cs4 S3 Fe1 90.61(5) 7_556 5_656
Cs3 S3 Fe1 81.06(4) 6_556 5_656
Cs1 S3 Fe1 47.47(3) 7_556 5_656
Cs2 S3 Fe1 77.50(4) 3_545 5_656
Fe2 S3 Fe1 34.24(3) 6_556 5_656
Fe1 S3 Fe2 18.60(5) 6_556 5_656
Cs4 S3 Fe2 156.79(7) . 5_656
Cs2 S3 Fe2 91.01(5) 7_556 5_656
Cs3 S3 Fe2 86.55(5) 4_545 5_656
Cs4 S3 Fe2 120.94(6) 7_556 5_656
Cs3 S3 Fe2 79.93(4) 6_556 5_656
Cs1 S3 Fe2 77.48(4) 7_556 5_656
Cs2 S3 Fe2 47.18(3) 3_545 5_656
Fe2 S3 Fe2 34.37(3) 6_556 5_656
Fe1 S3 Fe2 33.87(3) 5_656 5_656
Fe2 S4 Cs3 175.23(11) 4_545 .
Fe2 S4 Cs4 108.57(9) 4_545 .
Cs3 S4 Cs4 74.85(5) . .
Fe2 S4 Cs4 106.62(9) 4_545 4_545
Cs3 S4 Cs4 74.58(5) . 4_545
Cs4 S4 Cs4 112.10(6) . 4_545
Fe2 S4 Cs2 104.07(8) 4_545 2
Cs3 S4 Cs2 71.63(5) . 2
Cs4 S4 Cs2 103.38(6) . 2
Cs4 S4 Cs2 121.37(7) 4_545 2
Fe2 S4 Cs2 70.70(7) 4_545 6
Cs3 S4 Cs2 105.61(6) . 6
Cs4 S4 Cs2 175.21(8) . 6
Cs4 S4 Cs2 72.47(5) 4_545 6
Cs2 S4 Cs2 72.47(5) 2 6
Fe2 S4 Cs1 67.27(6) 4_545 .
Cs3 S4 Cs1 111.81(6) . .
Cs4 S4 Cs1 67.99(4) . .
Cs4 S4 Cs1 172.95(7) 4_545 .
Cs2 S4 Cs1 64.67(4) 2 .
Cs2 S4 Cs1 107.67(6) 6 .
Fe2 S4 Cs3 68.38(7) 4_545 4_545
Cs3 S4 Cs3 116.14(6) . 4_545
Cs4 S4 Cs3 73.77(5) . 4_545
Cs4 S4 Cs3 68.26(4) 4_545 4_545
Cs2 S4 Cs3 169.85(7) 2 4_545
Cs2 S4 Cs3 109.89(6) 6 4_545
Cs1 S4 Cs3 105.50(5) . 4_545
Fe2 S4 Fe1 19.41(5) 4_545 4_545
Cs3 S4 Fe1 165.03(7) . 4_545
Cs4 S4 Fe1 99.22(5) . 4_545
Cs4 S4 Fe1 95.63(5) 4_545 4_545
Cs2 S4 Fe1 123.33(6) 2 4_545
Cs2 S4 Fe1 81.48(4) 6 4_545
Cs1 S4 Fe1 77.51(4) . 4_545
Cs3 S4 Fe1 48.97(3) 4_545 4_545
Fe2 S4 Fe1 19.49(5) 4_545 3_445
Cs3 S4 Fe1 156.59(7) . 3_445
Cs4 S4 Fe1 127.92(6) . 3_445
Cs4 S4 Fe1 97.85(5) 4_545 3_445
Cs2 S4 Fe1 95.00(5) 2 3_445
Cs2 S4 Fe1 51.21(3) 6 3_445
Cs1 S4 Fe1 77.40(4) . 3_445
Cs3 S4 Fe1 79.77(4) 4_545 3_445
Fe1 S4 Fe1 34.00(3) 4_545 3_445
Fe2 S4 Fe2 20.23(4) 4_545 3_445
Cs3 S4 Fe2 158.41(7) . 3_445
Cs4 S4 Fe2 96.53(5) . 3_445
Cs4 S4 Fe2 126.81(6) 4_545 3_445
Cs2 S4 Fe2 91.77(5) 2 3_445
Cs2 S4 Fe2 81.37(4) 6 3_445
Cs1 S4 Fe2 47.04(3) . 3_445
Cs3 S4 Fe2 79.02(4) 4_545 3_445
Fe1 S4 Fe2 34.02(3) 4_545 3_445
Fe1 S4 Fe2 33.86(3) 3_445 3_445

loop_
_geom_bond_atom_site_label_1
_geom_bond_atom_site_label_2
_geom_bond_distance
_geom_bond_site_symmetry_2
Cs1 S2 3.479(2) 3_445
Cs1 S2 3.479(2) 4_545
Cs1 S1 3.495(2) 4
Cs1 S1 3.495(2) 3_455
Cs1 Fe2 3.5578(15) 3_445
Cs1 Fe2 3.5578(14) 4_545
Cs1 Fe1 3.5773(15) 4
Cs1 Fe1 3.5773(15) 3_455
Cs1 S4 3.766(2) 2
Cs1 S4 3.766(2) .
Cs1 S3 3.790(2) 7_556
Cs1 S3 3.790(2) 8_455
Cs1 Cs2 3.9012(6) .
Cs1 Cs2 3.9013(6) 2
Cs1 Cs4 4.0391(7) 2
Cs1 Cs4 4.0391(7) .
Cs1 Fe1 5.4252(15) 3_445
Cs1 Fe1 5.4252(15) 4_545
Cs1 Fe2 5.4531(15) 4
Cs1 Fe2 5.4531(15) 3_455
Cs1 Cs3 5.9338(6) 2
Cs1 Cs3 5.9338(6) .
Cs1 Cs4 6.0374(6) 7_556
Cs1 Cs4 6.0374(6) 8_455
Cs1 Cs2 6.0392(8) 6
Cs1 Cs2 6.0392(8) 5_556
Cs1 Cs3 6.0960(8) 3_445
Cs1 Cs3 6.0960(8) 4_545
Cs1 Cs3 6.1972(8) 4
Cs1 Cs3 6.1972(8) 3_455
Cs1 Cs2 6.2854(9) 5_566
Cs1 Cs2 6.2854(9) 6_565
Cs1 Cs3 6.8318(8) 5
Cs1 Cs3 6.8318(8) 6_556
Cs1 Cs3 7.1467(8) 6_566
Cs1 Cs3 7.1467(8) 5_565
Cs1 Cs4 7.2422(8) 3_445
Cs1 Cs4 7.2422(8) 4_545
Cs1 Fe2 7.4266(13) 8_455
Cs1 Fe2 7.4266(13) 7_556
Cs1 Cs4 7.4694(8) 4
Cs1 Cs4 7.4694(8) 3_455
Cs2 S3 3.422(2) 7_556
Cs2 S4 3.518(2) 2
Cs2 S2 3.620(2) 8_456
Cs2 S1 3.630(2) 7_556
Cs2 Fe2 3.6452(14) 7_556
Cs2 S4 3.715(2) 6_556
Cs2 Fe1 3.8162(14) 8_456
Cs2 S1 4.028(2) 3_455
Cs2 Cs3 4.0470(9) 2
Cs2 S3 4.146(2) 3_455
Cs2 S2 4.228(2) 4_545
Cs2 Cs4 4.2624(9) 7_556
Cs2 Cs2 4.2782(14) 5_556
Cs2 Cs2 4.3272(14) 5_566
Cs2 Fe1 4.3864(14) 4
Cs2 Fe2 4.5974(14) 3_445
Cs2 Cs4 5.4615(9) 2
Cs2 Fe1 5.6207(14) 7_556
Cs2 Fe2 5.6237(14) 8_456
Cs2 Cs3 5.6671(9) 6_556
Cs2 Cs4 5.7549(9) .
Cs2 Cs3 5.8229(9) 6_566
Cs2 Fe1 5.8972(14) 3_455
Cs2 Fe2 5.9668(15) 3_455
Cs2 Cs1 6.0392(8) 5_556
Cs2 Fe2 6.0513(14) 4_545
Cs2 Cs4 6.1109(9) 3_445
Cs2 Cs4 6.1702(10) 3_455
Cs2 Fe1 6.2039(15) 4_545
Cs2 Cs3 6.2275(9) 7_556
Cs2 Cs1 6.2855(9) 5_566
Cs2 Cs3 6.3218(8) 8_456
Cs2 Cs4 7.1292(9) 6_566
Cs2 Fe2 7.1473(14) 4
Cs2 Cs4 7.1507(9) 6_556
Cs2 Cs3 7.1754(9) 4
Cs2 Cs3 7.2701(9) 4_545
Cs2 Cs3 7.2874(9) 3_455
Cs2 Fe1 7.3502(14) 3_445
Cs2 Cs3 7.3807(9) 3_445
Cs3 S4 3.396(2) .
Cs3 S3 3.427(2) 4
Cs3 S2 3.595(2) .
Cs3 Fe1 3.6987(14) .
Cs3 Fe2 3.7039(14) .
Cs3 S1 3.706(2) .
Cs3 S3 3.778(2) 6
Cs3 S2 3.837(2) 7
Cs3 S4 3.892(2) 4
Cs3 Cs3 3.9198(12) 7
Cs3 Cs2 4.0469(9) 2
Cs3 Cs4 4.1555(9) .
Cs3 Cs4 4.1724(9) 4_545
Cs3 Fe1 4.3081(14) 7
Cs3 Cs4 4.4167(9) 4
Cs3 S1 5.008(2) 4
Cs3 Fe2 5.5860(14) 2_655
Cs3 Fe2 5.6168(14) 4_545
Cs3 Fe1 5.6261(14) 2_655
Cs3 Cs2 5.6671(9) 6
Cs3 Fe2 5.7504(14) 8_455
Cs3 Fe2 5.7703(14) 7
Cs3 Cs2 5.8230(9) 6_565
Cs3 Cs4 5.9355(9) 6
Cs3 Cs4 6.0242(8) 6_565
Cs3 Cs1 6.0960(8) 3
Cs3 Cs3 6.1903(9) 4
Cs3 Cs3 6.1903(9) 4_545
Cs3 Cs1 6.1972(8) 3_545
Cs3 Cs2 6.2275(9) 7_556
Cs3 Cs2 6.3217(8) 8
Cs3 Cs1 6.8317(8) 5
Cs3 Fe1 6.8413(14) 3_455
Cs3 Fe2 6.8836(14) 4
Cs3 Fe1 6.9463(14) 4
Cs3 Fe1 7.0483(14) 8_455
Cs3 Cs1 7.1468(8) 5_565
Cs3 Cs2 7.1754(9) 4_545
Cs3 Cs2 7.2702(9) 4
Cs3 Cs2 7.2874(9) 3_545
Cs3 Cs2 7.3808(9) 3
Cs4 S3 3.386(2) .
Cs4 S4 3.442(2) .
Cs4 S3 3.468(2) 7_556
Cs4 S4 3.490(2) 4
Cs4 S1 4.051(2) 4
Cs4 Cs3 4.1725(9) 4
Cs4 Cs2 4.2625(9) 7_556
Cs4 S1 4.409(2) .
Cs4 Cs3 4.4167(9) 4_545
Cs4 S2 4.451(2) 4_545
Cs4 Fe1 4.5000(14) 4
Cs4 Cs4 4.5083(12) 7_556
Cs4 Fe2 4.6457(14) .
Cs4 Fe2 4.6566(14) 4_545
Cs4 Cs2 5.4616(9) 2
Cs4 Fe1 5.6022(14) 6_556
Cs4 Cs4 5.7508(8) 4_545
Cs4 Cs4 5.7508(8) 4
Cs4 Cs3 5.9354(9) 6_556
Cs4 Fe1 5.9494(14) 3_455
Cs4 Fe2 5.9516(14) 4
Cs4 Cs3 6.0242(8) 6_566
Cs4 Cs1 6.0374(6) 7_556
Cs4 Cs2 6.1108(9) 3
Cs4 Cs2 6.1702(10) 3_545
Cs4 Fe1 6.2092(14) .
Cs4 Fe2 6.2304(14) 3_445
Cs4 Fe1 6.3194(14) 2_655
Cs4 Fe1 6.3425(14) 4_545
Cs4 Fe2 7.0660(14) 6_566
Cs4 Fe2 7.0747(14) 5_666
Cs4 Fe1 7.0941(14) 6_566
Cs4 Cs2 7.1292(9) 6_565
Cs4 Cs2 7.1507(9) 6
Cs4 Cs1 7.2422(8) 3
Cs4 Fe2 7.2495(14) 3_455
Cs4 Fe1 7.4413(14) 3_445
Cs4 Fe2 7.4514(14) 2_655
Cs4 Cs1 7.4694(8) 3_545
Fe1 S3 2.221(3) 6
Fe1 S1 2.328(3) 2_655
Fe1 S2 2.332(2) .
Fe1 S1 2.359(2) .
Fe1 Fe2 2.8042(18) .
Fe1 Fe1 2.812(3) 2_655
Fe1 Fe2 2.8141(18) 2_655
Fe1 Cs1 3.5773(15) 3_545
Fe1 Cs2 3.8161(14) 8
Fe1 S2 3.976(3) 2_655
Fe1 Cs3 4.3081(14) 7
Fe1 Cs2 4.3865(14) 4_545
Fe1 Cs4 4.5000(14) 4_545
Fe1 S3 4.797(3) 5_656
Fe1 S4 4.804(2) 4
Fe1 S4 4.813(2) 3
Fe1 Cs1 5.4252(15) 3
Fe1 Cs4 5.6022(14) 6
Fe1 Cs2 5.6206(14) 7_556
Fe1 Cs3 5.6262(14) 2_655
Fe1 Cs2 5.8972(14) 3_545
Fe1 Cs4 5.9494(14) 3_545
Fe1 Cs2 6.2040(15) 4
Fe1 Cs4 6.3194(14) 2_655
Fe1 Cs4 6.3425(14) 4
Fe1 Cs3 6.8413(14) 3_545
Fe1 Fe2 6.8481(18) 1_545
Fe1 Fe2 6.8521(18) 2_645
Fe1 Cs3 6.9462(14) 4_545
Fe1 Fe1 6.992(3) 5_655
Fe1 Fe1 7.008(3) 7
Fe1 Cs3 7.0483(15) 8_556
Fe1 Cs4 7.0941(14) 6_565
Fe1 Cs2 7.3502(14) 3
Fe1 Cs4 7.4413(14) 3
Fe1 Fe2 7.4851(18) 7
Fe1 Fe2 7.4866(18) 6
Fe2 S4 2.226(2) 4
Fe2 S2 2.337(3) 2_655
Fe2 S1 2.339(2) .
Fe2 S2 2.357(3) .
Fe2 Fe1 2.8140(18) 2_655
Fe2 Fe2 2.834(2) 2_655
Fe2 Cs1 3.5578(14) 3
Fe2 Cs2 3.6452(14) 7_556
Fe2 S1 3.992(2) 2_655
Fe2 Cs2 4.5975(14) 3
Fe2 Cs4 4.6566(14) 4
Fe2 S3 4.761(3) 6
Fe2 S4 4.816(2) 3
Fe2 S3 4.828(3) 5_656
Fe2 Cs1 5.4532(15) 3_545
Fe2 Cs3 5.5860(14) 2_655
Fe2 Cs3 5.6168(14) 4
Fe2 Cs2 5.6236(14) 8
Fe2 Cs3 5.7503(14) 8_556
Fe2 Cs3 5.7703(14) 7
Fe2 Cs4 5.9516(14) 4_545
Fe2 Cs2 5.9668(15) 3_545
Fe2 Cs2 6.0513(14) 4
Fe2 Cs4 6.2303(14) 3
Fe2 Fe1 6.8481(18) 1_565
Fe2 Fe1 6.8521(18) 2_665
Fe2 Cs3 6.8836(14) 4_545
Fe2 Cs4 7.0660(14) 6_565
Fe2 Cs4 7.0747(14) 5_666
Fe2 Fe2 7.110(3) 5_666
Fe2 Cs2 7.1473(14) 4_545
Fe2 Cs4 7.2494(14) 3_545
Fe2 Cs1 7.4267(13) 7_556
Fe2 Cs4 7.4513(14) 2_655
Fe2 Fe1 7.4851(18) 7
Fe2 Fe1 7.4867(18) 6_556
S1 Fe1 2.328(3) 2_655
S1 Cs1 3.495(2) 3_545
S1 Cs2 3.630(2) 7_556
S1 Fe2 3.992(2) 2_655
S1 Cs2 4.028(2) 3_545
S1 Cs4 4.051(2) 4_545
S1 Cs3 5.008(2) 4_545
S2 Fe2 2.337(3) 2_655
S2 Cs1 3.479(2) 3
S2 Cs2 3.620(2) 8
S2 Cs3 3.837(2) 7
S2 Fe1 3.976(3) 2_655
S2 Cs2 4.228(2) 4
S2 Cs4 4.451(2) 4
S3 Fe1 2.221(3) 6_556
S3 Cs2 3.422(2) 7_556
S3 Cs3 3.427(2) 4_545
S3 Cs4 3.468(2) 7_556
S3 Cs3 3.778(2) 6_556
S3 Cs1 3.790(2) 7_556
S3 Cs2 4.146(2) 3_545
S3 Fe2 4.761(3) 6_556
S3 Fe1 4.797(3) 5_656
S3 Fe2 4.828(3) 5_656
S4 Fe2 2.226(2) 4_545
S4 Cs4 3.490(2) 4_545
S4 Cs2 3.518(2) 2
S4 Cs2 3.715(2) 6
S4 Cs3 3.892(2) 4_545
S4 Fe1 4.804(2) 4_545
S4 Fe1 4.813(2) 3_445
S4 Fe2 4.816(2) 3_445
